data_7121575
loop_
_publ_author_name
'Zhang, Chao'
'Zhang, Mengrui'
'Shi, Hongyu'
'Zeng, Qingdao'
'Zhang, Dongdi'
'Zhao, Yaqing'
'Wang, Yuan'
'Ma, Pengtao'
'Wang, Jingping'
'Niu, Jingyang'

_publ_section_title
;
 A high-nuclearity isopolyoxotungstate based manganese cluster: one-pot
 synthesis and step-by-step assembly.
;
_journal_issue 43
_journal_name_full 'Chemical communications (Cambridge, England)'
_journal_page_first 5458
_journal_page_last 5461
_journal_paper_doi 10.1039/c8cc01622d
_journal_volume 54
_journal_year 2018
_chemical_formula_moiety 'Mn72 Na8 O372 W48, 36(O)'
_chemical_formula_sum 'C0 H224 Mn72 Na8 O408 W48'
_chemical_formula_weight 19718.18
_space_group_crystal_system triclinic
_space_group_IT_number 2
_space_group_name_Hall '-P 1'
_space_group_name_H-M_alt 'P -1'
_symmetry_space_group_name_Hall '-P 1'
_symmetry_space_group_name_H-M 'P -1'
_audit_creation_date 2017-09-18
_audit_creation_method
;
Olex2 1.2-beta
(compiled 2015.01.26 svn.r3150 for OlexSys, GUI svn.r4998)
;
_audit_update_record
;
2017-09-18 deposited with the CCDC.
2018-04-25 downloaded from the CCDC.
;
_cell_angle_alpha 93.9140(10)
_cell_angle_beta 96.5640(10)
_cell_angle_gamma 104.5020(10)
_cell_formula_units_Z 1
_cell_length_a 20.0430(11)
_cell_length_b 20.1636(11)
_cell_length_c 32.1730(19)
_cell_measurement_reflns_used 4912
_cell_measurement_temperature 296(2)
_cell_measurement_theta_max 25
_cell_measurement_theta_min 1.74
_cell_volume 12442.0(12)
_computing_cell_refinement 'SAINT v7.34A (Bruker, 200?)'
_computing_data_reduction 'SAINT v7.34A (Bruker, 200?)'
_computing_molecular_graphics 'Olex2 (Dolomanov et al., 2009)'
_computing_publication_material 'Olex2 (Dolomanov et al., 2009)'
_computing_structure_refinement 'ShelXL (Sheldrick, 2008)'
_diffrn_ambient_temperature 296.15
_diffrn_measured_fraction_theta_full 0.994
_diffrn_measured_fraction_theta_max 0.994
_diffrn_measurement_device_type 'CCD area detector'
_diffrn_measurement_method 'phi and omega scans'
_diffrn_radiation_monochromator graphite
_diffrn_radiation_type MoK\a
_diffrn_radiation_wavelength 0.71073
_diffrn_reflns_av_R_equivalents 0.0713
_diffrn_reflns_av_unetI/netI 0.1590
_diffrn_reflns_Laue_measured_fraction_full 0.994
_diffrn_reflns_Laue_measured_fraction_max 0.994
_diffrn_reflns_limit_h_max 23
_diffrn_reflns_limit_h_min -23
_diffrn_reflns_limit_k_max 23
_diffrn_reflns_limit_k_min -23
_diffrn_reflns_limit_l_max 38
_diffrn_reflns_limit_l_min -34
_diffrn_reflns_number 64134
_diffrn_reflns_point_group_measured_fraction_full 0.994
_diffrn_reflns_point_group_measured_fraction_max 0.994
_diffrn_reflns_theta_full 25.000
_diffrn_reflns_theta_max 25.000
_diffrn_reflns_theta_min 1.735
_exptl_absorpt_coefficient_mu 12.896
_exptl_absorpt_correction_T_min 0.309919
_exptl_absorpt_correction_type multi-scan
_exptl_absorpt_process_details
;
SADABS-2004/1 (Bruker,2004) was used for absorption correction.
R(int) was 0.1539 before and 0.0434 after correction.
The Ratio of minimum to maximum transmission is 0.3099.
The \l/2 correction factor is 0.0015.
;
_exptl_crystal_colour black
_exptl_crystal_density_diffrn 2.632
_exptl_crystal_description rod
_exptl_crystal_F_000 8928
_exptl_crystal_size_max 0.48
_exptl_crystal_size_mid 0.18
_exptl_crystal_size_min 0.07
_exptl_transmission_factor_max 0.405
_exptl_transmission_factor_min 0.077
_refine_diff_density_max 2.788
_refine_diff_density_min -2.375
_refine_diff_density_rms 0.419
_refine_ls_extinction_method none
_refine_ls_goodness_of_fit_ref 1.009
_refine_ls_hydrogen_treatment undef
_refine_ls_matrix_type full
_refine_ls_number_parameters 1416
_refine_ls_number_reflns 43555
_refine_ls_number_restraints 0
_refine_ls_restrained_S_all 1.009
_refine_ls_R_factor_all 0.1578
_refine_ls_R_factor_gt 0.0756
_refine_ls_shift/su_max 0.001
_refine_ls_shift/su_mean 0.000
_refine_ls_structure_factor_coef Fsqd
_refine_ls_weighting_details 'w=1/[\s^2^(Fo^2^)+(0.0612P)^2^] where P=(Fo^2^+2Fc^2^)/3'
_refine_ls_weighting_scheme calc
_refine_ls_wR_factor_gt 0.1702
_refine_ls_wR_factor_ref 0.1982
_reflns_Friedel_coverage 0.000
_reflns_number_gt 22301
_reflns_number_total 43555
_reflns_threshold_expression 'I > 2\s(I)'
_cod_data_source_file c8cc01622d2.cif
_cod_data_source_block platon_sq_d
_cod_depositor_comments
;
The following automatic conversions were performed:

'_exptl_absorpt_correction_type' value 'Multi-scan' changed to
'multi-scan' according to
/home/data/users/saulius/crontab/automatic-downloads/rss-feeds/RSC/lib/dictionaries/cif_core.dic
dictionary named 'cif_core.dic' version 2.4.2 from 2011-04-26.

Automatic conversion script
Id: cif_fix_values 4973 2017-02-22 13:04:09Z antanas 

 Adding full bibliography for 7121575.cif.
;
_cod_database_code 7121575
_shelx_space_group_comment
;
The symmetry employed for this shelxl refinement is uniquely defined
by the following loop, which should always be used as a source of
symmetry information in preference to the above space-group names.
They are only intended as comments.
;
_shelx_estimated_absorpt_t_max 0.465
_shelx_estimated_absorpt_t_min 0.063
_olex2_refinement_description
;
1. Others
 Fixed Sof: O46W(0.75) O47W(0.75) O48W(0.75) O49W(0.75) O50W(0.75) O51W(0.75)
 O52W(0.75) O53W(0.75) O54W(0.5) O55W(0.75) O56W(0.75) O57W(0.5) O58W(0.5)
 O59W(0.5) O60W(0.5) O61W(0.5) O62W(0.5)
 Fixed Uiso: O62W(0.11312)
;
_shelx_shelxl_version_number 2014/7
_olex2_submission_special_instructions 'No special instructions were received'

loop_
_space_group_symop_operation_xyz
'x, y, z'
'-x, -y, -z'

loop_
_atom_site_label
_atom_site_type_symbol
_atom_site_fract_x
_atom_site_fract_y
_atom_site_fract_z
_atom_site_U_iso_or_equiv
_atom_site_adp_type
_atom_site_occupancy
_atom_site_site_symmetry_order
_atom_site_calc_flag
_atom_site_refinement_flags_occupancy
W1 W 0.11611(5) 0.32276(5) 0.98544(3) 0.0269(2) Uani 1 1 d .
W2 W -0.03448(5) 0.31150(5) 0.93525(3) 0.0260(2) Uani 1 1 d .
W3 W -0.06638(5) 0.48572(5) 0.79494(3) 0.0289(2) Uani 1 1 d .
W4 W 0.06665(5) 0.59464(5) 0.77248(3) 0.0288(2) Uani 1 1 d .
W5 W 0.34904(5) 0.62311(5) 0.86906(3) 0.0293(2) Uani 1 1 d .
W6 W 0.36652(5) 0.52777(5) 0.94291(3) 0.0259(2) Uani 1 1 d .
W7 W 0.51464(5) 0.29426(5) 0.91869(3) 0.0268(2) Uani 1 1 d .
W8 W 0.57372(5) 0.26817(5) 0.83245(3) 0.0280(2) Uani 1 1 d .
W9 W 0.43677(5) 0.01549(5) 0.71500(3) 0.0320(3) Uani 1 1 d .
W10 W 0.30388(5) -0.09341(5) 0.73772(3) 0.0281(2) Uani 1 1 d .
W11 W 0.19350(5) -0.04648(4) 0.90009(3) 0.0257(2) Uani 1 1 d .
W12 W 0.26645(5) 0.08980(5) 0.96297(3) 0.0265(2) Uani 1 1 d .
W13 W 0.18080(6) 0.54121(5) 0.60552(4) 0.0403(3) Uani 1 1 d .
W14 W 0.10764(6) 0.40646(5) 0.54218(4) 0.0408(3) Uani 1 1 d .
W15 W 0.25169(5) 0.18217(6) 0.51923(4) 0.0398(3) Uani 1 1 d .
W16 W 0.40276(6) 0.19750(6) 0.56998(4) 0.0397(3) Uani 1 1 d .
W17 W 0.54090(5) 0.45067(5) 0.68820(4) 0.0410(3) Uani 1 1 d .
W18 W 0.46305(6) 0.56944(5) 0.70097(4) 0.0423(3) Uani 1 1 d .
W19 W -0.14862(5) 0.19492(5) 0.58589(3) 0.0347(3) Uani 1 1 d .
W20 W -0.20438(5) 0.22381(5) 0.67237(3) 0.0295(2) Uani 1 1 d .
W21 W -0.17289(5) 0.04832(5) 0.81268(3) 0.0297(2) Uani 1 1 d .
W22 W -0.09869(5) -0.07334(5) 0.80103(3) 0.0309(2) Uani 1 1 d .
W23 W 0.01153(5) -0.12485(5) 0.63924(3) 0.0361(3) Uani 1 1 d .
W24 W -0.00764(5) -0.03208(5) 0.56458(3) 0.0310(2) Uani 1 1 d .
Mn1 Mn -0.03431(16) 0.39803(16) 0.86273(11) 0.0237(8) Uani 1 1 d .
Mn2 Mn 0.08322(16) 0.49668(16) 0.84291(11) 0.0221(8) Uani 1 1 d .
Mn3 Mn 0.09855(15) 0.41093(16) 0.91027(11) 0.0211(8) Uani 1 1 d .
Mn4 Mn 0.20373(17) 0.59198(16) 0.82189(11) 0.0245(8) Uani 1 1 d .
Mn5 Mn 0.22013(15) 0.51015(15) 0.88963(11) 0.0201(8) Uani 1 1 d .
Mn6 Mn 0.23425(15) 0.42270(15) 0.95419(11) 0.0211(8) Uani 1 1 d .
Mn7 Mn 0.38370(16) 0.18811(16) 0.93055(11) 0.0227(8) Uani 1 1 d .
Mn8 Mn 0.43988(16) 0.16498(15) 0.85469(11) 0.0226(8) Uani 1 1 d .
Mn9 Mn 0.31976(16) 0.06544(15) 0.87634(11) 0.0211(8) Uani 1 1 d .
Mn10 Mn 0.48918(16) 0.14201(16) 0.77667(11) 0.0250(8) Uani 1 1 d .
Mn11 Mn 0.37326(16) 0.04271(15) 0.79774(11) 0.0221(8) Uani 1 1 d .
Mn12 Mn 0.25370(16) -0.05279(16) 0.81867(11) 0.0237(8) Uani 1 1 d .
Mn13 Mn 0.31791(18) 0.53778(17) 0.65371(12) 0.0321(9) Uani 1 1 d .
Mn14 Mn 0.25246(19) 0.41972(18) 0.59594(12) 0.0333(9) Uani 1 1 d .
Mn15 Mn 0.38897(18) 0.43336(18) 0.64154(12) 0.0333(9) Uani 1 1 d .
Mn16 Mn 0.18687(18) 0.29761(18) 0.54091(12) 0.0335(9) Uani 1 1 d .
Mn17 Mn 0.32227(18) 0.31098(18) 0.58435(12) 0.0320(9) Uani 1 1 d .
Mn18 Mn 0.45624(18) 0.32541(18) 0.63151(12) 0.0351(10) Uani 1 1 d .
Mn19 Mn -0.06936(18) 0.08588(17) 0.58642(11) 0.0289(9) Uani 1 1 d .
Mn20 Mn -0.12329(17) 0.10975(16) 0.66261(11) 0.0243(8) Uani 1 1 d .
Mn21 Mn -0.05548(17) -0.00035(17) 0.65183(11) 0.0254(8) Uani 1 1 d .
Mn22 Mn -0.17186(16) 0.13481(16) 0.74033(11) 0.0239(8) Uani 1 1 d .
Mn23 Mn -0.10821(17) 0.02510(16) 0.72994(11) 0.0254(8) Uani 1 1 d .
Mn24 Mn -0.03985(16) -0.08389(16) 0.71800(11) 0.0229(8) Uani 1 1 d .
Mn25 Mn 0.37955(16) 0.35957(16) 0.94676(11) 0.0246(8) Uani 1 1 d .
Mn26 Mn 0.25908(17) 0.26092(17) 0.96770(11) 0.0265(8) Uani 1 1 d .
Mn27 Mn 0.53051(18) 0.29295(17) 0.72817(12) 0.0320(9) Uani 1 1 d .
Mn28 Mn 0.46339(18) 0.17122(18) 0.67129(13) 0.0363(10) Uani 1 1 d .
Mn29 Mn 0.33458(19) 0.59734(18) 0.75963(13) 0.0370(10) Uani 1 1 d .
Mn30 Mn 0.19926(19) 0.58410(18) 0.71364(12) 0.0354(10) Uani 1 1 d .
Mn31 Mn -0.13389(17) 0.30978(17) 0.77093(12) 0.0298(9) Uani 1 1 d .
Mn32 Mn -0.11893(17) 0.22551(17) 0.83850(11) 0.0282(9) Uani 1 1 d .
Mn33 Mn 0.07289(17) -0.08317(17) 0.80903(11) 0.0284(9) Uani 1 1 d .
Mn34 Mn 0.12745(18) -0.10610(17) 0.73113(12) 0.0324(9) Uani 1 1 d .
Mn35 Mn 0.08126(19) 0.13054(18) 0.54096(12) 0.0352(10) Uani 1 1 d .
Mn36 Mn 0.01295(19) 0.23955(18) 0.55173(12) 0.0359(10) Uani 1 1 d .
Na1 Na -0.0257(5) 0.3255(6) 1.0550(4) 0.059(3) Uani 1 1 d .
Na2 Na -0.1734(6) 0.4207(6) 0.9285(4) 0.075(4) Uani 1 1 d .
Na3 Na -0.1877(6) 0.3073(6) 1.0030(4) 0.061(3) Uani 1 1 d .
Na4 Na -0.3371(7) 0.1881(6) 1.0138(5) 0.094(5) Uani 1 1 d .
O1 O 0.0829(8) 0.3178(8) 1.0331(5) 0.039(4) Uiso 1 1 d .
O2 O -0.0990(7) 0.3220(7) 0.8298(5) 0.029(4) Uiso 1 1 d .
O3 O 0.1406(7) 0.4374(6) 0.8603(4) 0.022(3) Uiso 1 1 d .
O4 O 0.0402(7) 0.4694(6) 0.8909(4) 0.020(3) Uiso 1 1 d .
O5 O 0.1779(7) 0.4823(7) 0.9399(5) 0.027(4) Uiso 1 1 d .
O6 O 0.3041(7) 0.4982(7) 0.9816(5) 0.023(3) Uiso 1 1 d .
O7 O 0.1623(7) 0.5678(6) 0.8719(4) 0.022(3) Uiso 1 1 d .
O8 O 0.0570(7) 0.3889(7) 0.9588(5) 0.026(4) Uiso 1 1 d .
O9 O 0.0254(7) 0.3423(7) 0.8814(5) 0.025(3) Uiso 1 1 d .
O10 O 0.0364(7) 0.2630(7) 0.9487(5) 0.032(4) Uiso 1 1 d .
O11 O 0.2594(7) 0.5343(7) 0.8408(5) 0.023(3) Uiso 1 1 d .
O12 O 0.2742(7) 0.4504(7) 0.9044(5) 0.027(4) Uiso 1 1 d .
O13 O 0.2748(7) 0.6610(7) 0.8551(5) 0.029(4) Uiso 1 1 d .
O14 O 0.1896(7) 0.4037(7) 1.0012(5) 0.027(4) Uiso 1 1 d .
O15 O 0.0248(7) 0.5566(7) 0.8266(5) 0.024(3) Uiso 1 1 d .
O16 O 0.1431(7) 0.6482(7) 0.8093(5) 0.030(4) Uiso 1 1 d .
O17 O 0.1550(7) 0.3537(7) 0.9261(5) 0.029(4) Uiso 1 1 d .
O18 O -0.0719(8) 0.3046(7) 0.9809(5) 0.034(4) Uiso 1 1 d .
O19 O 0.2892(7) 0.3577(7) 0.9620(5) 0.024(3) Uiso 1 1 d .
O20 O 0.3889(8) 0.5496(7) 0.8888(5) 0.036(4) Uiso 1 1 d .
O21 O 0.2949(7) 0.5833(7) 0.9193(5) 0.024(3) Uiso 1 1 d .
O22 O 0.1266(7) 0.5195(7) 0.7953(5) 0.025(3) Uiso 1 1 d .
O23 O 0.4053(8) 0.6938(7) 0.8981(5) 0.037(4) Uiso 1 1 d .
O24 O 0.0115(7) 0.4263(7) 0.8148(5) 0.030(4) Uiso 1 1 d .
O25 O 0.2447(7) 0.6017(7) 0.7709(5) 0.024(3) Uiso 1 1 d .
O26 O -0.0889(8) 0.2429(8) 0.8986(5) 0.042(4) Uiso 1 1 d .
O27 O -0.0080(8) 0.5118(7) 0.7525(5) 0.036(4) Uiso 1 1 d .
O28 O -0.0717(8) 0.3806(7) 0.9124(5) 0.034(4) Uiso 1 1 d .
O29 O -0.0841(7) 0.4603(7) 0.8491(5) 0.027(4) Uiso 1 1 d .
O30 O 0.4083(7) 0.4587(7) 0.9451(5) 0.029(4) Uiso 1 1 d .
O31 O 0.4244(8) 0.5942(7) 0.9747(5) 0.035(4) Uiso 1 1 d .
O32 O -0.1172(8) 0.5420(8) 0.7878(5) 0.040(4) Uiso 1 1 d .
O33 O 0.1703(7) 0.2632(7) 0.9861(5) 0.032(4) Uiso 1 1 d .
O34 O 0.3772(7) 0.6232(7) 0.8170(5) 0.031(4) Uiso 1 1 d .
O35 O 0.0195(8) 0.6539(7) 0.7663(5) 0.039(4) Uiso 1 1 d .
O36 O 0.1103(8) 0.5925(8) 0.7277(5) 0.040(4) Uiso 1 1 d .
O37 O -0.1176(7) 0.4073(7) 0.7664(5) 0.031(4) Uiso 1 1 d .
O38 O 0.5152(7) 0.0661(7) 0.7506(5) 0.032(4) Uiso 1 1 d .
O39 O 0.3472(7) 0.1148(6) 0.8296(4) 0.022(3) Uiso 1 1 d .
O40 O 0.2822(7) -0.0031(6) 0.7735(5) 0.023(3) Uiso 1 1 d .
O41 O 0.1608(7) -0.0869(7) 0.7907(5) 0.023(3) Uiso 1 1 d .
O42 O 0.1795(7) 0.0370(7) 0.9287(5) 0.032(4) Uiso 1 1 d .
O43 O 0.3463(7) -0.0055(7) 0.8457(5) 0.025(3) Uiso 1 1 d .
O44 O 0.2954(7) 0.0163(6) 0.9228(4) 0.022(3) Uiso 1 1 d .
O45 O 0.2943(7) 0.1375(7) 0.9043(5) 0.025(3) Uiso 1 1 d .
O46 O 0.4788(7) 0.2302(7) 0.9546(5) 0.023(3) Uiso 1 1 d .
O47 O 0.3972(7) 0.0917(6) 0.7528(5) 0.022(3) Uiso 1 1 d .
O48 O 0.4005(7) -0.0308(7) 0.7681(5) 0.029(4) Uiso 1 1 d .
O49 O 0.2867(8) -0.1225(8) 0.7903(5) 0.039(4) Uiso 1 1 d .
O50 O 0.4648(7) 0.0923(7) 0.8236(5) 0.023(3) Uiso 1 1 d .
O51 O 0.4111(7) 0.2345(6) 0.8838(5) 0.022(3) Uiso 1 1 d .
O52 O 0.5310(7) 0.2103(6) 0.8808(4) 0.020(3) Uiso 1 1 d .
O53 O 0.3475(7) 0.2619(6) 0.9508(4) 0.022(3) Uiso 1 1 d .
O54 O 0.5003(7) 0.1958(7) 0.7293(5) 0.027(4) Uiso 1 1 d .
O55 O 0.3328(9) -0.1622(9) 0.7205(6) 0.055(5) Uiso 1 1 d .
O56 O 0.2357(7) -0.0986(7) 0.8667(5) 0.024(3) Uiso 1 1 d .
O57 O 0.1826(8) -0.0984(8) 0.9400(5) 0.041(4) Uiso 1 1 d .
O58 O 0.4699(9) -0.0508(9) 0.6961(6) 0.059(5) Uiso 1 1 d .
O59 O 0.4107(7) 0.1137(6) 0.9015(4) 0.021(3) Uiso 1 1 d .
O60 O 0.5303(7) 0.3282(6) 0.8662(5) 0.023(3) Uiso 1 1 d .
O61 O 0.5981(7) 0.3219(7) 0.9451(5) 0.028(4) Uiso 1 1 d .
O62 O 0.2312(7) 0.0193(7) 0.8497(5) 0.027(4) Uiso 1 1 d .
O63 O 0.3374(7) -0.0282(7) 0.6981(5) 0.028(4) Uiso 1 1 d .
O64 O 0.2342(8) 0.1634(8) 0.9756(5) 0.040(4) Uiso 1 1 d .
O65 O 0.1096(8) -0.0693(7) 0.8679(5) 0.037(4) Uiso 1 1 d .
O66 O 0.3604(7) 0.1334(7) 0.9750(5) 0.031(4) Uiso 1 1 d .
O67 O 0.4411(8) 0.0726(8) 0.6751(5) 0.041(4) Uiso 1 1 d .
O68 O 0.4610(7) 0.2118(7) 0.8092(5) 0.029(4) Uiso 1 1 d .
O69 O 0.5791(7) 0.1857(7) 0.8052(5) 0.031(4) Uiso 1 1 d .
O70 O 0.6604(8) 0.2978(8) 0.8581(6) 0.044(4) Uiso 1 1 d .
O71 O 0.4695(8) 0.3595(7) 0.9323(5) 0.036(4) Uiso 1 1 d .
O72 O 0.5731(8) 0.3143(7) 0.7862(5) 0.036(4) Uiso 1 1 d .
O73 O 0.2591(8) 0.0453(7) 1.0065(5) 0.037(4) Uiso 1 1 d .
O74 O 0.2147(8) -0.1130(7) 0.7140(5) 0.037(4) Uiso 1 1 d .
O75 O 0.3413(7) 0.4858(7) 0.6083(5) 0.030(4) Uiso 1 1 d .
O76 O 0.4777(8) 0.4996(7) 0.6521(5) 0.038(4) Uiso 1 1 d .
O77 O 0.2363(7) 0.2467(7) 0.5757(5) 0.032(4) Uiso 1 1 d .
O78 O 0.3678(7) 0.2598(7) 0.6183(5) 0.028(4) Uiso 1 1 d .
O79 O 0.2758(8) 0.5871(8) 0.6148(5) 0.042(4) Uiso 1 1 d .
O80 O 0.3006(7) 0.3650(7) 0.6303(5) 0.031(4) Uiso 1 1 d .
O81 O 0.5378(8) 0.3963(8) 0.6378(6) 0.045(5) Uiso 1 1 d .
O82 O 0.1016(8) 0.2308(8) 0.5383(6) 0.044(4) Uiso 1 1 d .
O83 O 0.5401(9) 0.6324(8) 0.7013(6) 0.051(5) Uiso 1 1 d .
O84 O 0.4063(8) 0.6013(8) 0.6607(5) 0.040(4) Uiso 1 1 d .
O85 O 0.2748(8) 0.3648(7) 0.5512(5) 0.036(4) Uiso 1 1 d .
O86 O 0.2077(9) 0.4742(8) 0.5616(6) 0.049(5) Uiso 1 1 d .
O87 O 0.4326(7) 0.3798(7) 0.6758(5) 0.031(4) Uiso 1 1 d .
O88 O 0.4740(9) 0.2773(8) 0.5851(6) 0.048(5) Uiso 1 1 d .
O89 O 0.4884(8) 0.2686(7) 0.6704(5) 0.036(4) Uiso 1 1 d .
O90 O 0.3643(8) 0.4825(7) 0.6860(5) 0.038(4) Uiso 1 1 d .
O91 O 0.1025(8) 0.4619(8) 0.5931(5) 0.041(4) Uiso 1 1 d .
O92 O 0.1576(9) 0.5683(8) 0.6539(6) 0.048(5) Uiso 1 1 d .
O93 O 0.3461(8) 0.2576(8) 0.5388(6) 0.045(5) Uiso 1 1 d .
O94 O 0.1674(8) 0.3536(7) 0.5864(5) 0.033(4) Uiso 1 1 d .
O95 O 0.2307(7) 0.4701(7) 0.6407(5) 0.028(4) Uiso 1 1 d .
O96 O 0.2904(8) 0.5775(8) 0.7014(5) 0.039(4) Uiso 1 1 d .
O97 O 0.2164(9) 0.2517(8) 0.4979(6) 0.050(5) Uiso 1 1 d .
O98 O 0.3052(8) 0.1440(8) 0.5597(6) 0.045(5) Uiso 1 1 d .
O99 O 0.4103(8) 0.3782(7) 0.5966(5) 0.037(4) Uiso 1 1 d .
O100 O 0.6204(9) 0.5118(8) 0.6874(6) 0.048(5) Uiso 1 1 d .
O101 O 0.0323(8) 0.3366(8) 0.5470(5) 0.039(4) Uiso 1 1 d .
O102 O 0.1492(8) 0.3557(8) 0.5063(5) 0.043(4) Uiso 1 1 d .
O103 O 0.4994(8) 0.5004(7) 0.7294(5) 0.039(4) Uiso 1 1 d .
O104 O 0.5587(8) 0.3898(8) 0.7234(6) 0.048(5) Uiso 1 1 d .
O105 O 0.1566(9) 0.5954(8) 0.5687(6) 0.049(5) Uiso 1 1 d .
O106 O 0.4295(9) 0.1645(9) 0.5280(6) 0.055(5) Uiso 1 1 d .
O107 O 0.2788(9) 0.1507(9) 0.4745(6) 0.062(5) Uiso 1 1 d .
O108 O 0.1689(8) 0.1241(8) 0.5241(6) 0.046(5) Uiso 1 1 d .
O109 O 0.0782(9) 0.4542(9) 0.5057(6) 0.055(5) Uiso 1 1 d .
O110 O 0.4265(9) 0.5959(9) 0.7453(6) 0.054(5) Uiso 1 1 d .
O111 O 0.4274(9) 0.1514(8) 0.6112(6) 0.049(5) Uiso 1 1 d .
O112 O -0.1681(7) -0.0280(7) 0.7646(5) 0.024(3) Uiso 1 1 d .
O113 O 0.0394(7) -0.1001(7) 0.7490(5) 0.031(4) Uiso 1 1 d .
O114 O -0.1111(8) -0.0524(7) 0.6887(5) 0.034(4) Uiso 1 1 d .
O115 O -0.1794(7) 0.0577(7) 0.6996(5) 0.028(4) Uiso 1 1 d .
O116 O -0.1014(7) 0.1018(7) 0.7682(5) 0.026(4) Uiso 1 1 d .
O117 O -0.1159(7) 0.1832(7) 0.7022(5) 0.025(3) Uiso 1 1 d .
O118 O -0.1429(8) 0.1298(7) 0.8453(5) 0.035(4) Uiso 1 1 d .
O119 O -0.0832(8) 0.0050(7) 0.5497(5) 0.038(4) Uiso 1 1 d .
O120 O -0.0639(7) -0.0763(7) 0.6103(5) 0.033(4) Uiso 1 1 d .
O121 O -0.0023(7) 0.1435(7) 0.5564(5) 0.031(4) Uiso 1 1 d .
O122 O -0.0526(7) 0.0765(7) 0.6916(5) 0.027(4) Uiso 1 1 d .
O123 O -0.1281(7) 0.0326(7) 0.6224(5) 0.025(3) Uiso 1 1 d .
O124 O -0.1044(8) -0.1324(8) 0.7520(5) 0.041(4) Uiso 1 1 d .
O125 O 0.0000(7) 0.0529(7) 0.6166(5) 0.033(4) Uiso 1 1 d .
O126 O -0.0663(7) 0.1595(7) 0.6260(5) 0.024(3) Uiso 1 1 d .
O127 O -0.1389(7) 0.2624(7) 0.6354(5) 0.030(4) Uiso 1 1 d .
O128 O -0.0314(7) -0.1046(7) 0.5268(5) 0.031(4) Uiso 1 1 d .
O129 O -0.0363(6) -0.0073(6) 0.7584(4) 0.018(3) Uiso 1 1 d .
O130 O -0.1974(7) 0.1417(7) 0.6308(5) 0.032(4) Uiso 1 1 d .
O131 O -0.0927(8) 0.0147(7) 0.8328(5) 0.035(4) Uiso 1 1 d .
O132 O -0.2444(7) 0.1595(7) 0.7075(5) 0.030(4) Uiso 1 1 d .
O133 O -0.1518(7) 0.2148(6) 0.7797(4) 0.022(3) Uiso 1 1 d .
O134 O -0.0545(8) -0.1555(8) 0.6767(5) 0.041(4) Uiso 1 1 d .
O135 O -0.0161(8) -0.0810(7) 0.8262(5) 0.034(4) Uiso 1 1 d .
O136 O 0.0146(7) -0.0307(7) 0.6822(5) 0.027(4) Uiso 1 1 d .
O137 O -0.2778(8) 0.2375(8) 0.6459(5) 0.044(4) Uiso 1 1 d .
O138 O 0.0565(8) 0.0315(8) 0.5442(5) 0.039(4) Uiso 1 1 d .
O139 O -0.1585(9) -0.1277(8) 0.8249(6) 0.051(5) Uiso 1 1 d .
O140 O -0.1487(7) 0.1086(7) 0.5584(5) 0.034(4) Uiso 1 1 d .
O141 O 0.0592(7) -0.0609(7) 0.6036(5) 0.031(4) Uiso 1 1 d .
O142 O -0.2325(7) 0.0766(7) 0.7719(5) 0.024(3) Uiso 1 1 d .
O143 O -0.2380(9) -0.0019(8) 0.8383(6) 0.053(5) Uiso 1 1 d .
O144 O -0.0091(9) -0.1994(9) 0.6036(6) 0.057(5) Uiso 1 1 d .
O145 O -0.2219(8) 0.2067(8) 0.5579(6) 0.045(5) Uiso 1 1 d .
O146 O 0.0901(8) -0.1267(8) 0.6733(5) 0.039(4) Uiso 1 1 d .
O147 O -0.1740(7) 0.2946(7) 0.7125(5) 0.030(4) Uiso 1 1 d .
O148 O -0.0786(8) 0.2467(7) 0.5627(5) 0.034(4) Uiso 1 1 d .
O1W O 0.4305(8) 0.3793(8) 1.0140(5) 0.040(4) Uiso 1 1 d .
O2W O 0.3386(9) 0.3472(9) 0.8769(6) 0.057(5) Uiso 1 1 d .
O3W O 0.3042(9) 0.2771(9) 1.0365(6) 0.062(5) Uiso 1 1 d .
O4W O 0.2058(9) 0.2404(9) 0.9007(6) 0.058(5) Uiso 1 1 d .
O5W O 0.6369(11) 0.2866(10) 0.7139(7) 0.076(6) Uiso 1 1 d .
O6W O 0.4271(10) 0.3038(9) 0.7485(7) 0.065(6) Uiso 1 1 d .
O7W O 0.5668(9) 0.1611(9) 0.6537(6) 0.055(5) Uiso 1 1 d .
O8W O 0.3542(11) 0.1755(10) 0.6834(7) 0.081(7) Uiso 1 1 d .
O9W O 0.3708(10) 0.7088(9) 0.7510(7) 0.067(6) Uiso 1 1 d .
O10W O 0.3138(10) 0.4844(10) 0.7699(7) 0.071(6) Uiso 1 1 d .
O11W O 0.2226(9) 0.7007(9) 0.7095(6) 0.060(5) Uiso 1 1 d .
O12W O 0.1646(9) 0.4700(9) 0.7181(6) 0.061(5) Uiso 1 1 d .
O13W O -0.2453(8) 0.3089(7) 0.7837(5) 0.037(4) Uiso 1 1 d .
O14W O -0.0270(9) 0.3140(9) 0.7505(6) 0.062(6) Uiso 1 1 d .
O15W O -0.2258(8) 0.2264(8) 0.8535(6) 0.047(5) Uiso 1 1 d .
O16W O -0.0105(9) 0.2191(9) 0.8283(6) 0.062(6) Uiso 1 1 d .
O17W O 0.0434(9) -0.1973(8) 0.8137(6) 0.054(5) Uiso 1 1 d .
O18W O 0.0966(8) 0.0333(8) 0.8061(6) 0.045(5) Uiso 1 1 d .
O19W O 0.1059(9) -0.2229(9) 0.7363(6) 0.056(5) Uiso 1 1 d .
O20W O 0.1545(10) 0.0069(9) 0.7187(6) 0.064(6) Uiso 1 1 d .
O21W O 0.1331(11) 0.1427(10) 0.6080(7) 0.082(7) Uiso 1 1 d .
O22W O -0.0271(8) 0.2222(8) 0.4817(6) 0.044(4) Uiso 1 1 d .
O23W O 0.0564(10) 0.2673(10) 0.6217(7) 0.073(6) Uiso 1 1 d .
O24W O 0.0365(14) 0.3627(13) 1.1262(9) 0.125(10) Uiso 1 1 d .
O25W O -0.0036(10) 0.4489(10) 1.0419(7) 0.077(7) Uiso 1 1 d .
O26W O -0.0544(12) 0.2031(11) 1.0599(8) 0.097(8) Uiso 1 1 d .
O27W O -0.1408(9) 0.3239(8) 1.0749(6) 0.052(5) Uiso 1 1 d .
O28W O -0.2878(10) 0.4421(9) 0.9417(7) 0.067(6) Uiso 1 1 d .
O29W O -0.2290(10) 0.4128(10) 0.8568(7) 0.073(6) Uiso 1 1 d .
O30W O -0.1497(12) 0.5374(11) 0.9185(8) 0.092(7) Uiso 1 1 d .
O31W O -0.1415(9) 0.4295(9) 1.0008(6) 0.058(5) Uiso 1 1 d .
O32W O -0.2319(10) 0.2979(9) 0.9306(7) 0.068(6) Uiso 1 1 d .
O33W O -0.2234(10) 0.1865(10) 1.0009(7) 0.072(6) Uiso 1 1 d .
O34W O -0.3000(9) 0.3130(9) 1.0143(6) 0.061(5) Uiso 1 1 d .
O35W O -0.3745(14) 0.1597(14) 0.9369(10) 0.126(10) Uiso 1 1 d .
O36W O -0.4453(12) 0.2054(11) 1.0265(8) 0.094(8) Uiso 1 1 d .
O37W O -0.3638(13) 0.0632(13) 1.0222(9) 0.113(9) Uiso 1 1 d .
O38W O -0.2950(13) 0.2057(12) 1.0867(8) 0.103(8) Uiso 1 1 d .
O39W O 0.2688(7) 0.4912(7) 1.1178(5) 0.034(4) Uiso 1 1 d .
O40W O 0.3429(13) 0.7825(13) 0.8174(9) 0.113(9) Uiso 1 1 d .
O41W O 0.4347(10) 0.5018(10) 1.0591(7) 0.074(6) Uiso 1 1 d .
O42W O 0.1490(10) -0.2376(10) 0.8583(7) 0.073(6) Uiso 1 1 d .
O43W O -0.1556(10) 0.0075(10) 0.4852(7) 0.072(6) Uiso 1 1 d .
O44W O 0.4715(12) -0.0752(12) 0.9607(8) 0.104(8) Uiso 1 1 d .
O45W O 0.4193(12) -0.0909(12) 0.8871(8) 0.101(8) Uiso 1 1 d .
O46W O 0.1095(15) 0.1159(14) 0.8818(10) 0.083(9) Uiso 0.75 1 d P
O47W O 0.2872(15) 0.2313(14) 0.8522(10) 0.084(9) Uiso 0.75 1 d P
O48W O 0.2878(15) 0.4034(15) 1.0729(10) 0.089(10) Uiso 0.75 1 d P
O49W O -0.3280(17) 0.1080(16) 0.8284(12) 0.109(11) Uiso 0.75 1 d P
O50W O 0.6249(18) 0.0697(17) 0.7016(12) 0.120(13) Uiso 0.75 1 d P
O51W O 0.4971(16) -0.0559(15) 1.0470(11) 0.098(11) Uiso 0.75 1 d P
O52W O -0.1489(19) 0.1021(18) 0.4592(13) 0.131(14) Uiso 0.75 1 d P
O53W O -0.2944(17) 0.4284(16) 0.7691(11) 0.106(11) Uiso 0.75 1 d P
O54W O 0.4320(18) 0.3780(17) 0.8222(12) 0.056(10) Uiso 0.5 1 d P
O55W O 0.1745(16) -0.1227(15) 1.0629(11) 0.095(10) Uiso 0.75 1 d P
O56W O 0.3879(18) 0.5346(17) 1.1535(12) 0.116(12) Uiso 0.75 1 d P
O57W O -0.013(2) 0.1207(19) 0.9035(13) 0.067(12) Uiso 0.5 1 d P
O58W O 0.481(2) -0.1251(19) 0.7892(14) 0.072(12) Uiso 0.5 1 d P
O59W O 0.232(2) 0.430(2) 1.1757(14) 0.075(13) Uiso 0.5 1 d P
O60W O 0.205(2) 0.081(2) 0.7814(14) 0.078(13) Uiso 0.5 1 d P
O61W O 0.098(3) 0.130(2) 1.0091(18) 0.110(17) Uiso 0.5 1 d P
O62W O 0.413(3) 0.756(3) 0.6730(18) 0.113 Uiso 0.5 1 d P

loop_
_atom_site_aniso_label
_atom_site_aniso_U_11
_atom_site_aniso_U_22
_atom_site_aniso_U_33
_atom_site_aniso_U_23
_atom_site_aniso_U_13
_atom_site_aniso_U_12
W1 0.0244(5) 0.0342(6) 0.0246(6) 0.0046(4) 0.0067(4) 0.0106(4)
W2 0.0228(5) 0.0314(5) 0.0219(6) 0.0011(4) 0.0047(4) 0.0031(4)
W3 0.0233(5) 0.0291(5) 0.0334(7) 0.0026(5) -0.0012(4) 0.0077(4)
W4 0.0297(5) 0.0254(5) 0.0320(7) 0.0061(4) 0.0020(5) 0.0087(4)
W5 0.0258(5) 0.0263(5) 0.0313(7) 0.0005(4) 0.0012(5) 0.0001(4)
W6 0.0206(5) 0.0256(5) 0.0291(6) -0.0021(4) -0.0019(4) 0.0052(4)
W7 0.0182(5) 0.0286(5) 0.0309(6) -0.0046(4) -0.0003(4) 0.0049(4)
W8 0.0169(5) 0.0321(5) 0.0324(7) -0.0017(5) 0.0026(4) 0.0030(4)
W9 0.0306(6) 0.0316(6) 0.0340(7) -0.0022(5) 0.0100(5) 0.0077(5)
W10 0.0284(5) 0.0237(5) 0.0321(7) -0.0021(4) 0.0065(5) 0.0070(4)
W11 0.0274(5) 0.0237(5) 0.0240(6) 0.0037(4) 0.0016(4) 0.0035(4)
W12 0.0286(5) 0.0267(5) 0.0238(6) 0.0017(4) 0.0022(4) 0.0072(4)
W13 0.0509(7) 0.0375(6) 0.0331(7) 0.0036(5) 0.0000(5) 0.0155(5)
W14 0.0479(7) 0.0425(6) 0.0316(7) 0.0039(5) -0.0036(5) 0.0148(6)
W15 0.0393(6) 0.0487(7) 0.0299(7) -0.0076(5) 0.0047(5) 0.0120(5)
W16 0.0397(6) 0.0486(7) 0.0326(7) -0.0018(5) 0.0073(5) 0.0154(5)
W17 0.0339(6) 0.0389(6) 0.0484(8) 0.0067(5) 0.0086(5) 0.0042(5)
W18 0.0376(6) 0.0368(6) 0.0491(8) 0.0012(5) 0.0087(6) 0.0031(5)
W19 0.0362(6) 0.0479(6) 0.0236(6) 0.0030(5) 0.0003(5) 0.0196(5)
W20 0.0268(5) 0.0384(6) 0.0252(6) -0.0002(5) 0.0004(4) 0.0142(5)
W21 0.0303(6) 0.0300(5) 0.0285(6) -0.0012(4) 0.0094(5) 0.0062(5)
W22 0.0338(6) 0.0325(6) 0.0283(7) 0.0046(5) 0.0081(5) 0.0101(5)
W23 0.0421(6) 0.0414(6) 0.0265(7) -0.0040(5) 0.0008(5) 0.0176(5)
W24 0.0381(6) 0.0366(6) 0.0188(6) -0.0044(4) 0.0029(5) 0.0130(5)
Mn1 0.0193(18) 0.0233(18) 0.026(2) -0.0006(15) -0.0016(15) 0.0032(15)
Mn2 0.0186(17) 0.0261(18) 0.021(2) 0.0010(15) 0.0014(15) 0.0050(15)
Mn3 0.0159(17) 0.0235(18) 0.024(2) 0.0034(15) 0.0007(15) 0.0056(14)
Mn4 0.0235(18) 0.0234(18) 0.026(2) 0.0026(15) 0.0039(16) 0.0050(15)
Mn5 0.0152(17) 0.0180(17) 0.025(2) 0.0010(14) 0.0015(15) 0.0003(14)
Mn6 0.0162(17) 0.0212(17) 0.027(2) 0.0015(15) 0.0009(15) 0.0075(14)
Mn7 0.0196(18) 0.0235(18) 0.025(2) -0.0028(15) 0.0020(15) 0.0074(15)
Mn8 0.0173(17) 0.0203(17) 0.028(2) -0.0015(15) 0.0017(15) 0.0032(14)
Mn9 0.0199(17) 0.0221(18) 0.020(2) -0.0006(15) 0.0010(15) 0.0046(14)
Mn10 0.0180(18) 0.0246(18) 0.030(2) -0.0007(16) 0.0040(16) 0.0021(15)
Mn11 0.0188(17) 0.0208(17) 0.026(2) -0.0024(15) 0.0027(15) 0.0046(14)
Mn12 0.0248(19) 0.0234(18) 0.022(2) 0.0018(15) 0.0022(16) 0.0050(15)
Mn13 0.035(2) 0.028(2) 0.032(2) 0.0000(17) 0.0059(18) 0.0060(17)
Mn14 0.040(2) 0.035(2) 0.024(2) 0.0075(17) 0.0019(18) 0.0095(18)
Mn15 0.033(2) 0.032(2) 0.033(3) 0.0049(17) 0.0050(18) 0.0061(17)
Mn16 0.033(2) 0.037(2) 0.030(2) -0.0015(18) 0.0035(18) 0.0097(18)
Mn17 0.034(2) 0.035(2) 0.027(2) 0.0017(17) 0.0059(17) 0.0081(18)
Mn18 0.032(2) 0.038(2) 0.034(3) 0.0014(18) 0.0014(18) 0.0086(18)
Mn19 0.035(2) 0.035(2) 0.017(2) -0.0056(16) -0.0005(16) 0.0136(17)
Mn20 0.0276(19) 0.0287(19) 0.017(2) -0.0014(15) -0.0012(15) 0.0112(16)
Mn21 0.0283(19) 0.034(2) 0.016(2) -0.0002(15) 0.0031(15) 0.0135(16)
Mn22 0.0245(19) 0.0244(18) 0.023(2) -0.0010(15) 0.0042(16) 0.0068(15)
Mn23 0.0254(19) 0.0298(19) 0.022(2) -0.0021(16) 0.0051(16) 0.0096(16)
Mn24 0.0200(18) 0.034(2) 0.020(2) 0.0098(16) 0.0039(15) 0.0150(16)
Mn25 0.0198(18) 0.0248(18) 0.028(2) 0.0010(16) -0.0009(16) 0.0060(15)
Mn26 0.0251(19) 0.031(2) 0.027(2) 0.0032(16) 0.0050(16) 0.0124(16)
Mn27 0.029(2) 0.034(2) 0.033(2) 0.0030(17) 0.0044(17) 0.0078(17)
Mn28 0.033(2) 0.035(2) 0.038(3) -0.0006(18) 0.0040(19) 0.0064(18)
Mn29 0.038(2) 0.035(2) 0.036(3) 0.0003(18) 0.0055(19) 0.0062(18)
Mn30 0.039(2) 0.037(2) 0.030(3) 0.0048(18) 0.0018(18) 0.0111(18)
Mn31 0.026(2) 0.032(2) 0.030(2) -0.0007(17) 0.0019(17) 0.0072(16)
Mn32 0.028(2) 0.032(2) 0.025(2) 0.0002(16) 0.0056(16) 0.0074(16)
Mn33 0.029(2) 0.032(2) 0.027(2) 0.0026(16) 0.0061(17) 0.0113(17)
Mn34 0.037(2) 0.034(2) 0.027(2) -0.0022(17) 0.0056(18) 0.0107(18)
Mn35 0.036(2) 0.039(2) 0.030(2) -0.0037(18) 0.0038(18) 0.0104(18)
Mn36 0.043(2) 0.041(2) 0.026(2) -0.0019(18) 0.0007(18) 0.0177(19)
Na1 0.051(7) 0.072(8) 0.055(9) 0.008(6) 0.019(6) 0.013(6)
Na2 0.054(7) 0.075(8) 0.091(11) -0.006(7) -0.006(7) 0.018(7)
Na3 0.057(7) 0.067(7) 0.057(9) -0.005(6) 0.000(6) 0.019(6)
Na4 0.092(10) 0.071(9) 0.118(14) 0.017(8) -0.010(9) 0.029(8)

loop_
_atom_type_symbol
_atom_type_description
_atom_type_scat_dispersion_real
_atom_type_scat_dispersion_imag
_atom_type_scat_source
C C 0.0033 0.0016 'International Tables Vol C Tables 4.2.6.8 and 6.1.1.4'
H H 0.0000 0.0000 'International Tables Vol C Tables 4.2.6.8 and 6.1.1.4'
Na Na 0.0362 0.0249 'International Tables Vol C Tables 4.2.6.8 and 6.1.1.4'
O O 0.0106 0.0060 'International Tables Vol C Tables 4.2.6.8 and 6.1.1.4'
Mn Mn 0.3368 0.7283 'International Tables Vol C Tables 4.2.6.8 and 6.1.1.4'
W W -0.8490 6.8722 'International Tables Vol C Tables 4.2.6.8 and 6.1.1.4'

loop_
_geom_angle_atom_site_label_1
_geom_angle_atom_site_label_2
_geom_angle_atom_site_label_3
_geom_angle
_geom_angle_site_symmetry_1
_geom_angle_site_symmetry_3
Mn3 W1 W2 59.19(6) . .
Mn6 W1 W2 114.61(7) . .
Mn6 W1 Mn3 55.42(8) . .
O1 W1 W2 91.4(5) . .
O1 W1 Mn3 132.6(5) . .
O1 W1 Mn6 133.8(5) . .
O1 W1 O8 97.2(6) . .
O1 W1 O10 99.6(7) . .
O1 W1 O14 97.8(7) . .
O1 W1 O17 166.6(6) . .
O1 W1 O33 104.9(7) . .
O8 W1 W2 40.8(4) . .
O8 W1 Mn3 35.9(4) . .
O8 W1 Mn6 82.4(4) . .
O8 W1 O17 71.7(5) . .
O10 W1 W2 34.6(4) . .
O10 W1 Mn3 77.4(5) . .
O10 W1 Mn6 123.9(5) . .
O10 W1 O8 73.5(5) . .
O10 W1 O17 84.7(6) . .
O14 W1 W2 127.3(4) . .
O14 W1 Mn3 77.6(4) . .
O14 W1 Mn6 36.1(5) . .
O14 W1 O8 86.5(5) . .
O14 W1 O10 154.9(6) . .
O14 W1 O17 74.6(6) . .
O17 W1 W2 84.9(4) . .
O17 W1 Mn3 35.8(4) . .
O17 W1 Mn6 39.3(4) . .
O33 W1 W2 131.1(4) . .
O33 W1 Mn3 122.6(5) . .
O33 W1 Mn6 86.5(5) . .
O33 W1 O8 157.1(6) . .
O33 W1 O10 96.6(6) . .
O33 W1 O14 96.3(6) . .
O33 W1 O17 87.1(6) . .
Mn1 W2 W1 114.74(7) . .
Mn1 W2 Mn3 55.44(8) . .
Mn3 W2 W1 59.34(6) . .
O8 W2 W1 41.8(4) . .
O8 W2 Mn1 82.7(4) . .
O8 W2 Mn3 35.8(4) . .
O8 W2 O9 71.4(5) . .
O9 W2 W1 83.9(3) . .
O9 W2 Mn1 39.5(3) . .
O9 W2 Mn3 35.7(3) . .
O10 W2 W1 34.8(4) . .
O10 W2 Mn1 122.7(5) . .
O10 W2 Mn3 77.6(5) . .
O10 W2 O8 74.6(6) . .
O10 W2 O9 83.3(6) . .
O18 W2 W1 91.6(5) . .
O18 W2 Mn1 136.3(5) . .
O18 W2 Mn3 133.5(5) . .
O18 W2 O8 98.1(6) . .
O18 W2 O9 168.4(6) . .
O18 W2 O10 99.1(7) . .
O18 W2 O26 105.1(7) . .
O18 W2 O28 99.9(7) . .
O26 W2 W1 129.1(5) . .
O26 W2 Mn1 85.3(5) . .
O26 W2 Mn3 121.3(6) . .
O26 W2 O8 155.6(7) . .
O26 W2 O9 85.9(7) . .
O26 W2 O10 94.5(6) . .
O26 W2 O28 94.7(7) . .
O28 W2 W1 129.9(4) . .
O28 W2 Mn1 36.4(5) . .
O28 W2 Mn3 78.6(5) . .
O28 W2 O8 88.2(6) . .
O28 W2 O9 75.2(6) . .
O28 W2 O10 155.9(7) . .
Mn1 W3 W4 114.23(7) . .
Mn1 W3 Mn2 54.79(9) . .
Mn2 W3 W4 59.45(7) . .
O15 W3 W4 41.3(4) . .
O15 W3 Mn1 82.6(4) . .
O15 W3 Mn2 36.9(3) . .
O15 W3 O24 71.9(5) . .
O24 W3 W4 83.7(4) . .
O24 W3 Mn1 39.8(4) . .
O24 W3 Mn2 35.1(4) . .
O27 W3 W4 34.9(4) . .
O27 W3 Mn1 123.2(4) . .
O27 W3 Mn2 77.8(4) . .
O27 W3 O15 74.5(6) . .
O27 W3 O24 83.5(6) . .
O29 W3 W4 127.0(4) . .
O29 W3 Mn1 35.5(4) . .
O29 W3 Mn2 76.4(4) . .
O29 W3 O15 85.8(6) . .
O29 W3 O24 74.5(6) . .
O29 W3 O27 154.1(6) . .
O32 W3 W4 91.9(5) . .
O32 W3 Mn1 136.1(6) . .
O32 W3 Mn2 134.7(5) . .
O32 W3 O15 98.2(6) . .
O32 W3 O24 169.0(6) . .
O32 W3 O27 98.6(7) . .
O32 W3 O29 100.6(7) . .
O32 W3 O37 104.0(7) . .
O37 W3 W4 130.3(5) . .
O37 W3 Mn1 85.9(5) . .
O37 W3 Mn2 121.3(4) . .
O37 W3 O15 156.9(6) . .
O37 W3 O24 86.5(6) . .
O37 W3 O27 95.6(7) . .
O37 W3 O29 96.4(7) . .
Mn2 W4 W3 59.79(6) . .
Mn4 W4 W3 115.02(7) . .
Mn4 W4 Mn2 55.24(9) . .
O15 W4 W3 41.1(4) . .
O15 W4 Mn2 37.2(3) . .
O15 W4 Mn4 83.6(4) . .
O15 W4 O22 73.2(5) . .
O16 W4 W3 128.0(5) . .
O16 W4 Mn2 77.4(5) . .
O16 W4 Mn4 36.5(4) . .
O16 W4 O15 86.9(6) . .
O16 W4 O22 74.8(5) . .
O16 W4 O27 155.0(6) . .
O22 W4 W3 85.2(4) . .
O22 W4 Mn2 36.1(4) . .
O22 W4 Mn4 39.1(3) . .
O27 W4 W3 34.1(5) . .
O27 W4 Mn2 77.6(5) . .
O27 W4 Mn4 123.5(4) . .
O27 W4 O15 73.5(6) . .
O27 W4 O22 84.5(5) . .
O35 W4 W3 90.5(5) . .
O35 W4 Mn2 132.8(6) . .
O35 W4 Mn4 135.8(5) . .
O35 W4 O15 96.0(7) . .
O35 W4 O16 99.3(7) . .
O35 W4 O22 167.8(7) . .
O35 W4 O27 98.2(7) . .
O35 W4 O36 106.9(8) . .
O36 W4 W3 128.9(5) . .
O36 W4 Mn2 120.3(5) . .
O36 W4 Mn4 85.2(5) . .
O36 W4 O15 155.7(6) . .
O36 W4 O16 96.8(7) . .
O36 W4 O22 84.6(6) . .
O36 W4 O27 95.1(7) . .
Mn4 W5 W6 114.53(7) . .
Mn4 W5 Mn5 55.13(9) . .
Mn5 W5 W6 59.43(6) . .
O11 W5 W6 84.9(4) . .
O11 W5 Mn4 38.6(3) . .
O11 W5 Mn5 36.0(4) . .
O13 W5 W6 127.2(5) . .
O13 W5 Mn4 36.6(4) . .
O13 W5 Mn5 76.9(5) . .
O13 W5 O11 74.3(5) . .
O13 W5 O20 152.7(6) . .
O13 W5 O21 85.7(6) . .
O20 W5 W6 33.5(5) . .
O20 W5 Mn4 121.5(4) . .
O20 W5 Mn5 75.8(5) . .
O20 W5 O11 83.1(5) . .
O20 W5 O21 72.9(6) . .
O21 W5 W6 41.5(3) . .
O21 W5 Mn4 83.0(4) . .
O21 W5 Mn5 36.7(4) . .
O21 W5 O11 72.7(5) . .
O23 W5 W6 91.7(5) . .
O23 W5 Mn4 135.3(5) . .
O23 W5 Mn5 133.1(6) . .
O23 W5 O11 167.5(7) . .
O23 W5 O13 98.6(6) . .
O23 W5 O20 100.6(7) . .
O23 W5 O21 96.9(7) . .
O23 W5 O34 104.9(7) . .
O34 W5 W6 130.8(4) . .
O34 W5 Mn4 85.3(4) . .
O34 W5 Mn5 121.9(4) . .
O34 W5 O11 86.2(6) . .
O34 W5 O13 96.1(6) . .
O34 W5 O20 97.4(7) . .
O34 W5 O21 157.5(6) . .
Mn5 W6 W5 59.58(7) . .
Mn6 W6 W5 114.48(7) . .
Mn6 W6 Mn5 54.91(9) . .
O6 W6 W5 127.4(4) . .
O6 W6 Mn5 77.0(4) . .
O6 W6 Mn6 36.3(4) . .
O6 W6 O12 75.1(6) . .
O6 W6 O20 153.5(6) . .
O6 W6 O21 85.9(6) . .
O12 W6 W5 84.4(4) . .
O12 W6 Mn5 35.7(3) . .
O12 W6 Mn6 39.5(4) . .
O20 W6 W5 34.7(4) . .
O20 W6 Mn5 76.6(4) . .
O20 W6 Mn6 121.8(4) . .
O20 W6 O12 82.4(6) . .
O20 W6 O21 74.1(6) . .
O21 W6 W5 41.6(4) . .
O21 W6 Mn5 36.8(4) . .
O21 W6 Mn6 82.6(4) . .
O21 W6 O12 72.5(5) . .
O30 W6 W5 129.6(5) . .
O30 W6 Mn5 122.0(4) . .
O30 W6 Mn6 86.8(5) . .
O30 W6 O6 97.3(6) . .
O30 W6 O12 86.6(6) . .
O30 W6 O20 95.0(7) . .
O30 W6 O21 157.4(6) . .
O31 W6 W5 92.8(5) . .
O31 W6 Mn5 134.5(5) . .
O31 W6 Mn6 134.7(6) . .
O31 W6 O6 98.4(7) . .
O31 W6 O12 168.8(6) . .
O31 W6 O20 101.4(7) . .
O31 W6 O21 98.2(6) . .
O31 W6 O30 103.5(6) . .
Mn7 W7 W8 114.60(7) . .
Mn7 W7 Mn8 55.21(9) . .
Mn8 W7 W8 59.40(7) . .
O46 W7 W8 128.2(4) . .
O46 W7 Mn7 37.8(4) . .
O46 W7 Mn8 78.5(4) . .
O46 W7 O51 75.6(5) . .
O46 W7 O52 86.7(6) . .
O46 W7 O60 156.2(6) . .
O51 W7 W8 85.2(4) . .
O51 W7 Mn7 38.6(4) . .
O51 W7 Mn8 36.1(3) . .
O52 W7 W8 41.5(4) . .
O52 W7 Mn7 82.4(4) . .
O52 W7 Mn8 36.0(3) . .
O52 W7 O51 72.1(5) . .
O60 W7 W8 35.6(4) . .
O60 W7 Mn7 122.8(4) . .
O60 W7 Mn8 77.8(4) . .
O60 W7 O51 84.3(5) . .
O60 W7 O52 74.9(5) . .
O61 W7 W8 90.7(5) . .
O61 W7 Mn7 135.2(5) . .
O61 W7 Mn8 132.1(5) . .
O61 W7 O46 97.5(6) . .
O61 W7 O51 166.8(5) . .
O61 W7 O52 96.6(6) . .
O61 W7 O60 99.6(6) . .
O61 W7 O71 107.0(6) . .
O71 W7 W8 127.6(5) . .
O71 W7 Mn7 86.8(5) . .
O71 W7 Mn8 120.8(5) . .
O71 W7 O46 98.6(7) . .
O71 W7 O51 85.3(6) . .
O71 W7 O52 154.8(6) . .
O71 W7 O60 92.2(6) . .
Mn8 W8 W7 59.42(7) . .
Mn10 W8 W7 114.51(8) . .
Mn10 W8 Mn8 55.11(9) . .
O52 W8 W7 41.4(3) . .
O52 W8 Mn8 36.0(3) . .
O52 W8 Mn10 82.5(3) . .
O52 W8 O68 71.0(5) . .
O60 W8 W7 33.6(4) . .
O60 W8 Mn8 76.6(4) . .
O60 W8 Mn10 122.5(4) . .
O60 W8 O52 73.0(5) . .
O60 W8 O68 82.8(5) . .
O68 W8 W7 83.5(4) . .
O68 W8 Mn8 35.0(4) . .
O68 W8 Mn10 39.8(4) . .
O69 W8 W7 129.0(5) . .
O69 W8 Mn8 78.5(5) . .
O69 W8 Mn10 36.9(4) . .
O69 W8 O52 87.6(6) . .
O69 W8 O60 155.1(6) . .
O69 W8 O68 76.0(6) . .
O70 W8 W7 90.8(6) . .
O70 W8 Mn8 133.1(6) . .
O70 W8 Mn10 136.1(5) . .
O70 W8 O52 97.4(7) . .
O70 W8 O60 98.7(6) . .
O70 W8 O68 167.4(7) . .
O70 W8 O69 99.2(7) . .
O70 W8 O72 104.3(7) . .
O72 W8 W7 129.4(5) . .
O72 W8 Mn8 122.6(5) . .
O72 W8 Mn10 87.1(5) . .
O72 W8 O52 156.9(6) . .
O72 W8 O60 95.8(6) . .
O72 W8 O68 87.9(6) . .
O72 W8 O69 96.3(7) . .
Mn10 W9 W10 114.53(8) . .
Mn10 W9 Mn11 54.93(9) . .
Mn11 W9 W10 59.63(6) . .
O38 W9 W10 128.7(5) . .
O38 W9 Mn10 37.6(4) . .
O38 W9 Mn11 78.4(5) . .
O38 W9 O47 76.2(6) . .
O38 W9 O48 87.7(6) . .
O38 W9 O63 156.1(7) . .
O47 W9 W10 83.9(3) . .
O47 W9 Mn10 39.4(3) . .
O47 W9 Mn11 35.2(4) . .
O48 W9 W10 41.0(4) . .
O48 W9 Mn10 83.3(4) . .
O48 W9 Mn11 36.9(4) . .
O48 W9 O47 72.0(5) . .
O58 W9 W10 90.7(6) . .
O58 W9 Mn10 136.3(6) . .
O58 W9 Mn11 133.0(7) . .
O58 W9 O38 98.7(7) . .
O58 W9 O47 167.5(8) . .
O58 W9 O48 96.6(8) . .
O58 W9 O63 98.7(7) . .
O58 W9 O67 105.6(8) . .
O63 W9 W10 35.0(4) . .
O63 W9 Mn10 122.7(4) . .
O63 W9 Mn11 77.8(4) . .
O63 W9 O47 83.3(5) . .
O63 W9 O48 74.2(6) . .
O67 W9 W10 128.5(5) . .
O67 W9 Mn10 86.5(5) . .
O67 W9 Mn11 121.4(5) . .
O67 W9 O38 97.2(7) . .
O67 W9 O47 86.5(6) . .
O67 W9 O48 156.2(6) . .
O67 W9 O63 93.6(7) . .
Mn11 W10 W9 59.56(7) . .
Mn12 W10 W9 114.45(7) . .
Mn12 W10 Mn11 54.89(9) . .
O40 W10 W9 85.5(4) . .
O40 W10 Mn11 36.0(3) . .
O40 W10 Mn12 38.3(4) . .
O48 W10 W9 41.1(4) . .
O48 W10 Mn11 36.8(4) . .
O48 W10 Mn12 82.7(4) . .
O48 W10 O40 72.7(5) . .
O49 W10 W9 128.2(5) . .
O49 W10 Mn11 78.4(5) . .
O49 W10 Mn12 37.4(5) . .
O49 W10 O40 75.1(6) . .
O49 W10 O48 87.1(6) . .
O49 W10 O63 156.3(6) . .
O55 W10 W9 92.7(6) . .
O55 W10 Mn11 133.8(6) . .
O55 W10 Mn12 133.7(6) . .
O55 W10 O40 167.2(7) . .
O55 W10 O48 97.6(7) . .
O55 W10 O49 96.4(8) . .
O55 W10 O63 100.8(8) . .
O55 W10 O74 104.6(7) . .
O63 W10 W9 35.4(4) . .
O63 W10 Mn11 77.9(4) . .
O63 W10 Mn12 123.2(4) . .
O63 W10 O40 85.0(6) . .
O63 W10 O48 74.6(6) . .
O74 W10 W9 129.5(5) . .
O74 W10 Mn11 121.6(5) . .
O74 W10 Mn12 86.7(5) . .
O74 W10 O40 86.1(6) . .
O74 W10 O48 156.7(6) . .
O74 W10 O49 97.0(7) . .
O74 W10 O63 94.3(7) . .
Mn9 W11 W12 59.31(6) . .
Mn12 W11 W12 114.38(7) . .
Mn12 W11 Mn9 55.10(9) . .
O42 W11 W12 35.0(4) . .
O42 W11 Mn9 79.4(5) . .
O42 W11 Mn12 124.9(5) . .
O42 W11 O44 74.7(5) . .
O42 W11 O62 86.4(6) . .
O44 W11 W12 41.1(4) . .
O44 W11 Mn9 36.0(4) . .
O44 W11 Mn12 82.7(4) . .
O44 W11 O62 71.6(5) . .
O56 W11 W12 128.0(4) . .
O56 W11 Mn9 77.4(4) . .
O56 W11 Mn12 36.5(4) . .
O56 W11 O42 156.8(6) . .
O56 W11 O44 87.0(5) . .
O56 W11 O62 74.2(6) . .
O57 W11 W12 93.4(5) . .
O57 W11 Mn9 134.2(5) . .
O57 W11 Mn12 134.3(5) . .
O57 W11 O42 98.9(7) . .
O57 W11 O44 98.9(6) . .
O57 W11 O56 97.9(7) . .
O57 W11 O62 167.7(6) . .
O57 W11 O65 104.3(7) . .
O62 W11 W12 84.6(4) . .
O62 W11 Mn9 35.7(4) . .
O62 W11 Mn12 38.6(4) . .
O65 W11 W12 129.2(5) . .
O65 W11 Mn9 121.5(5) . .
O65 W11 Mn12 86.0(5) . .
O65 W11 O42 94.7(6) . .
O65 W11 O44 155.8(6) . .
O65 W11 O56 96.6(6) . .
O65 W11 O62 86.3(6) . .
Mn7 W12 W11 114.32(7) . .
Mn7 W12 Mn9 55.07(8) . .
Mn9 W12 W11 59.26(6) . .
O42 W12 W11 35.0(4) . .
O42 W12 Mn7 125.1(5) . .
O42 W12 Mn9 79.3(5) . .
O42 W12 O44 74.6(5) . .
O42 W12 O45 86.3(6) . .
O44 W12 W11 41.1(3) . .
O44 W12 Mn7 82.4(4) . .
O44 W12 Mn9 35.9(4) . .
O44 W12 O45 71.6(5) . .
O45 W12 W11 84.5(3) . .
O45 W12 Mn7 39.0(3) . .
O45 W12 Mn9 35.7(3) . .
O64 W12 W11 129.2(5) . .
O64 W12 Mn7 86.7(5) . .
O64 W12 Mn9 121.8(6) . .
O64 W12 O42 94.6(6) . .
O64 W12 O44 156.0(7) . .
O64 W12 O45 86.5(6) . .
O64 W12 O66 97.5(6) . .
O66 W12 W11 127.7(4) . .
O66 W12 Mn7 37.0(5) . .
O66 W12 Mn9 77.8(5) . .
O66 W12 O42 157.1(7) . .
O66 W12 O44 86.6(6) . .
O66 W12 O45 75.2(6) . .
O73 W12 W11 92.5(5) . .
O73 W12 Mn7 134.7(5) . .
O73 W12 Mn9 133.9(5) . .
O73 W12 O42 98.0(7) . .
O73 W12 O44 98.5(6) . .
O73 W12 O45 167.9(6) . .
O73 W12 O64 104.3(7) . .
O73 W12 O66 97.7(7) . .
Mn13 W13 W14 114.33(7) . .
Mn13 W13 Mn14 54.99(9) . .
Mn14 W13 W14 59.35(7) . .
O79 W13 W14 126.8(5) . .
O79 W13 Mn13 37.3(5) . .
O79 W13 Mn14 77.3(5) . .
O79 W13 O86 85.9(7) . .
O79 W13 O91 154.8(7) . .
O79 W13 O95 75.6(6) . .
O86 W13 W14 40.9(5) . .
O86 W13 Mn13 82.6(5) . .
O86 W13 Mn14 36.2(5) . .
O86 W13 O95 71.8(6) . .
O91 W13 W14 34.4(5) . .
O91 W13 Mn13 123.2(5) . .
O91 W13 Mn14 77.5(5) . .
O91 W13 O86 73.5(7) . .
O91 W13 O95 84.1(6) . .
O92 W13 W14 129.3(5) . .
O92 W13 Mn13 87.2(5) . .
O92 W13 Mn14 122.3(5) . .
O92 W13 O79 98.6(7) . .
O92 W13 O86 156.6(7) . .
O92 W13 O91 95.0(7) . .
O92 W13 O95 87.0(7) . .
O92 W13 O105 106.3(8) . .
O95 W13 W14 84.3(4) . .
O95 W13 Mn13 39.3(4) . .
O95 W13 Mn14 35.6(4) . .
O105 W13 W14 91.5(5) . .
O105 W13 Mn13 133.3(5) . .
O105 W13 Mn14 131.4(6) . .
O105 W13 O79 96.0(7) . .
O105 W13 O86 95.9(7) . .
O105 W13 O91 100.4(7) . .
O105 W13 O95 165.3(7) . .
Mn14 W14 W13 59.50(7) . .
Mn16 W14 W13 114.76(8) . .
Mn16 W14 Mn14 55.28(9) . .
O86 W14 W13 40.4(5) . .
O86 W14 Mn14 36.5(5) . .
O86 W14 Mn16 83.6(4) . .
O86 W14 O94 72.2(6) . .
O91 W14 W13 33.9(5) . .
O91 W14 Mn14 77.3(5) . .
O91 W14 Mn16 123.4(5) . .
O91 W14 O86 72.4(7) . .
O91 W14 O94 84.0(6) . .
O94 W14 W13 84.4(4) . .
O94 W14 Mn14 35.7(4) . .
O94 W14 Mn16 39.6(4) . .
O101 W14 W13 129.3(5) . .
O101 W14 Mn14 121.1(5) . .
O101 W14 Mn16 85.8(5) . .
O101 W14 O86 155.6(7) . .
O101 W14 O91 95.7(7) . .
O101 W14 O94 85.7(6) . .
O101 W14 O102 96.7(7) . .
O102 W14 W13 128.3(5) . .
O102 W14 Mn14 78.4(5) . .
O102 W14 Mn16 37.4(5) . .
O102 W14 O86 88.0(7) . .
O102 W14 O91 155.7(7) . .
O102 W14 O94 76.2(6) . .
O109 W14 W13 91.8(6) . .
O109 W14 Mn14 133.9(6) . .
O109 W14 Mn16 135.4(6) . .
O109 W14 O86 98.0(7) . .
O109 W14 O91 98.9(8) . .
O109 W14 O94 168.5(7) . .
O109 W14 O101 105.0(8) . .
O109 W14 O102 98.0(8) . .
Mn16 W15 W16 114.55(7) . .
Mn16 W15 Mn17 55.03(9) . .
Mn17 W15 W16 59.53(7) . .
O77 W15 W16 84.3(4) . .
O77 W15 Mn16 39.6(4) . .
O77 W15 Mn17 35.7(4) . .
O93 W15 W16 40.0(4) . .
O93 W15 Mn16 83.8(4) . .
O93 W15 Mn17 37.0(5) . .
O93 W15 O77 72.6(6) . .
O97 W15 W16 127.3(5) . .
O97 W15 Mn16 35.3(6) . .
O97 W15 Mn17 76.4(5) . .
O97 W15 O77 74.1(7) . .
O97 W15 O93 87.4(7) . .
O97 W15 O98 154.6(7) . .
O98 W15 W16 34.8(5) . .
O98 W15 Mn16 123.8(5) . .
O98 W15 Mn17 78.2(5) . .
O98 W15 O77 84.3(6) . .
O98 W15 O93 73.1(7) . .
O107 W15 W16 89.6(6) . .
O107 W15 Mn16 135.3(6) . .
O107 W15 Mn17 131.1(6) . .
O107 W15 O77 166.0(7) . .
O107 W15 O93 94.7(8) . .
O107 W15 O97 100.0(8) . .
O107 W15 O98 97.8(8) . .
O107 W15 O108 106.3(8) . .
O108 W15 W16 130.2(5) . .
O108 W15 Mn16 86.7(5) . .
O108 W15 Mn17 122.6(6) . .
O108 W15 O77 87.1(7) . .
O108 W15 O93 157.4(7) . .
O108 W15 O97 96.6(7) . .
O108 W15 O98 95.6(7) . .
Mn17 W16 W15 59.28(7) . .
Mn18 W16 W15 114.52(8) . .
Mn18 W16 Mn17 55.25(9) . .
O78 W16 W15 84.6(4) . .
O78 W16 Mn17 35.6(4) . .
O78 W16 Mn18 39.0(4) . .
O88 W16 W15 127.9(5) . .
O88 W16 Mn17 76.9(5) . .
O88 W16 Mn18 35.0(6) . .
O88 W16 O78 73.3(7) . .
O88 W16 O93 87.5(7) . .
O88 W16 O98 154.3(7) . .
O93 W16 W15 40.5(4) . .
O93 W16 Mn17 36.7(5) . .
O93 W16 Mn18 83.4(4) . .
O93 W16 O78 72.3(6) . .
O98 W16 W15 33.8(5) . .
O98 W16 Mn17 77.4(5) . .
O98 W16 Mn18 123.7(5) . .
O98 W16 O78 84.8(6) . .
O98 W16 O93 72.7(6) . .
O106 W16 W15 91.6(6) . .
O106 W16 Mn17 133.8(6) . .
O106 W16 Mn18 135.7(6) . .
O106 W16 O78 168.2(7) . .
O106 W16 O88 100.8(8) . .
O106 W16 O93 97.6(8) . .
O106 W16 O98 98.2(8) . .
O106 W16 O111 104.4(8) . .
O111 W16 W15 129.1(5) . .
O111 W16 Mn17 121.8(6) . .
O111 W16 Mn18 86.7(5) . .
O111 W16 O78 86.6(7) . .
O111 W16 O88 96.5(8) . .
O111 W16 O93 156.4(8) . .
O111 W16 O98 95.5(7) . .
Mn15 W17 W18 59.58(7) . .
Mn18 W17 W18 114.47(8) . .
Mn18 W17 Mn15 54.91(9) . .
O76 W17 W18 41.3(4) . .
O76 W17 Mn15 36.0(4) . .
O76 W17 Mn18 82.5(4) . .
O76 W17 O87 72.0(6) . .
O81 W17 W18 126.5(5) . .
O81 W17 Mn15 76.0(5) . .
O81 W17 Mn18 36.1(5) . .
O81 W17 O76 85.2(7) . .
O81 W17 O87 74.5(6) . .
O81 W17 O103 153.6(6) . .
O87 W17 W18 84.6(3) . .
O87 W17 Mn15 36.1(4) . .
O87 W17 Mn18 39.3(4) . .
O100 W17 W18 91.3(5) . .
O100 W17 Mn15 132.8(6) . .
O100 W17 Mn18 135.2(6) . .
O100 W17 O76 97.3(7) . .
O100 W17 O81 99.1(8) . .
O100 W17 O87 167.7(7) . .
O100 W17 O103 100.2(7) . .
O100 W17 O104 106.5(8) . .
O103 W17 W18 35.5(5) . .
O103 W17 Mn15 77.7(4) . .
O103 W17 Mn18 122.3(4) . .
O103 W17 O76 74.6(6) . .
O103 W17 O87 83.1(6) . .
O104 W17 W18 129.9(6) . .
O104 W17 Mn15 120.8(5) . .
O104 W17 Mn18 85.0(5) . .
O104 W17 O76 155.4(7) . .
O104 W17 O81 97.0(7) . .
O104 W17 O87 84.9(6) . .
O104 W17 O103 94.6(7) . .
Mn13 W18 W17 114.58(7) . .
Mn13 W18 Mn15 54.92(9) . .
Mn15 W18 W17 59.66(7) . .
O76 W18 W17 40.3(4) . .
O76 W18 Mn13 83.1(4) . .
O76 W18 Mn15 36.3(4) . .
O76 W18 O90 72.0(6) . .
O83 W18 W17 91.0(5) . .
O83 W18 Mn13 135.7(6) . .
O83 W18 Mn15 133.3(6) . .
O83 W18 O76 97.5(7) . .
O83 W18 O84 98.9(8) . .
O83 W18 O90 167.9(7) . .
O83 W18 O103 99.5(7) . .
O83 W18 O110 104.7(8) . .
O84 W18 W17 128.4(5) . .
O84 W18 Mn13 36.8(5) . .
O84 W18 Mn15 78.0(5) . .
O84 W18 O76 88.1(6) . .
O84 W18 O90 75.3(6) . .
O84 W18 O103 156.0(6) . .
O90 W18 W17 84.7(4) . .
O90 W18 Mn13 39.2(4) . .
O90 W18 Mn15 35.7(4) . .
O103 W18 W17 36.1(5) . .
O103 W18 Mn13 122.7(4) . .
O103 W18 Mn15 78.1(4) . .
O103 W18 O76 74.2(6) . .
O103 W18 O90 83.6(6) . .
O110 W18 W17 130.4(6) . .
O110 W18 Mn13 86.2(6) . .
O110 W18 Mn15 122.0(6) . .
O110 W18 O76 156.5(7) . .
O110 W18 O84 95.8(8) . .
O110 W18 O90 86.5(7) . .
O110 W18 O103 94.4(8) . .
Mn19 W19 W20 114.21(8) . .
Mn19 W19 Mn20 54.79(9) . .
Mn20 W19 W20 59.45(6) . .
O126 W19 W20 85.1(4) . .
O126 W19 Mn19 38.3(3) . .
O126 W19 Mn20 36.3(4) . .
O127 W19 W20 34.9(4) . .
O127 W19 Mn19 121.7(4) . .
O127 W19 Mn20 77.0(4) . .
O127 W19 O126 83.5(5) . .
O127 W19 O130 73.4(6) . .
O130 W19 W20 40.4(4) . .
O130 W19 Mn19 83.7(4) . .
O130 W19 Mn20 37.2(4) . .
O130 W19 O126 73.5(5) . .
O140 W19 W20 127.8(5) . .
O140 W19 Mn19 37.7(4) . .
O140 W19 Mn20 77.8(5) . .
O140 W19 O126 75.2(6) . .
O140 W19 O127 154.8(6) . .
O140 W19 O130 87.4(6) . .
O145 W19 W20 91.0(6) . .
O145 W19 Mn19 136.5(5) . .
O145 W19 Mn20 133.3(6) . .
O145 W19 O126 168.4(7) . .
O145 W19 O127 99.5(7) . .
O145 W19 O130 96.6(7) . .
O145 W19 O140 98.8(7) . .
O145 W19 O148 104.0(8) . .
O148 W19 W20 129.8(5) . .
O148 W19 Mn19 86.9(5) . .
O148 W19 Mn20 122.7(5) . .
O148 W19 O126 86.8(6) . .
O148 W19 O127 94.9(6) . .
O148 W19 O130 157.8(6) . .
O148 W19 O140 97.3(7) . .
Mn20 W20 W19 59.98(7) . .
Mn22 W20 W19 114.67(7) . .
Mn22 W20 Mn20 54.69(9) . .
O117 W20 W19 85.3(4) . .
O117 W20 Mn20 35.5(3) . .
O117 W20 Mn22 38.9(4) . .
O127 W20 W19 36.0(4) . .
O127 W20 Mn20 78.1(4) . .
O127 W20 Mn22 122.9(4) . .
O127 W20 O117 84.1(6) . .
O127 W20 O130 73.3(6) . .
O130 W20 W19 39.3(4) . .
O130 W20 Mn20 37.9(4) . .
O130 W20 Mn22 84.5(4) . .
O130 W20 O117 73.3(5) . .
O132 W20 W19 127.8(4) . .
O132 W20 Mn20 77.3(4) . .
O132 W20 Mn22 36.2(4) . .
O132 W20 O117 74.4(6) . .
O132 W20 O127 155.2(6) . .
O132 W20 O130 88.5(6) . .
O137 W20 W19 90.8(6) . .
O137 W20 Mn20 134.1(5) . .
O137 W20 Mn22 136.1(6) . .
O137 W20 O117 168.5(6) . .
O137 W20 O127 99.0(7) . .
O137 W20 O130 96.8(7) . .
O137 W20 O132 99.9(7) . .
O137 W20 O147 104.8(7) . .
O147 W20 W19 130.4(5) . .
O147 W20 Mn20 121.1(4) . .
O147 W20 Mn22 85.9(5) . .
O147 W20 O117 85.9(6) . .
O147 W20 O127 94.6(7) . .
O147 W20 O130 156.7(6) . .
O147 W20 O132 96.0(7) . .
Mn22 W21 W22 114.41(7) . .
Mn22 W21 Mn23 54.87(9) . .
Mn23 W21 W22 59.55(6) . .
O112 W21 W22 41.5(4) . .
O112 W21 Mn22 82.4(4) . .
O112 W21 Mn23 36.5(4) . .
O112 W21 O116 72.6(5) . .
O116 W21 W22 85.3(3) . .
O116 W21 Mn22 38.5(3) . .
O116 W21 Mn23 36.2(3) . .
O118 W21 W22 129.8(5) . .
O118 W21 Mn22 85.2(5) . .
O118 W21 Mn23 120.4(5) . .
O118 W21 O112 155.6(6) . .
O118 W21 O116 84.6(6) . .
O118 W21 O131 94.6(6) . .
O118 W21 O142 96.9(6) . .
O131 W21 W22 35.3(4) . .
O131 W21 Mn22 122.0(5) . .
O131 W21 Mn23 77.1(5) . .
O131 W21 O112 74.6(6) . .
O131 W21 O116 83.6(6) . .
O142 W21 W22 127.5(4) . .
O142 W21 Mn22 37.8(4) . .
O142 W21 Mn23 77.9(4) . .
O142 W21 O112 85.9(5) . .
O142 W21 O116 75.5(6) . .
O142 W21 O131 155.0(7) . .
O143 W21 W22 92.8(5) . .
O143 W21 Mn22 135.1(6) . .
O143 W21 Mn23 134.8(6) . .
O143 W21 O112 98.8(7) . .
O143 W21 O116 169.0(7) . .
O143 W21 O118 104.8(8) . .
O143 W21 O131 101.1(7) . .
O143 W21 O142 97.3(7) . .
Mn23 W22 W21 59.50(6) . .
Mn24 W22 W21 115.05(7) . .
Mn24 W22 Mn23 55.54(8) . .
O112 W22 W21 41.5(4) . .
O112 W22 Mn23 36.4(4) . .
O112 W22 Mn24 82.7(4) . .
O112 W22 O129 72.9(5) . .
O124 W22 W21 127.7(5) . .
O124 W22 Mn23 78.0(5) . .
O124 W22 Mn24 36.7(5) . .
O124 W22 O112 86.2(6) . .
O124 W22 O129 75.1(6) . .
O124 W22 O131 155.0(7) . .
O129 W22 W21 85.8(3) . .
O129 W22 Mn23 36.5(3) . .
O129 W22 Mn24 39.1(3) . .
O131 W22 W21 35.3(4) . .
O131 W22 Mn23 77.0(5) . .
O131 W22 Mn24 122.9(5) . .
O131 W22 O112 74.6(6) . .
O131 W22 O129 84.0(6) . .
O135 W22 W21 129.7(5) . .
O135 W22 Mn23 121.7(5) . .
O135 W22 Mn24 86.5(5) . .
O135 W22 O112 156.7(6) . .
O135 W22 O124 97.3(7) . .
O135 W22 O129 85.6(6) . .
O135 W22 O131 94.5(6) . .
O139 W22 W21 92.2(6) . .
O139 W22 Mn23 134.1(6) . .
O139 W22 Mn24 134.3(6) . .
O139 W22 O112 98.2(7) . .
O139 W22 O124 97.6(8) . .
O139 W22 O129 168.6(7) . .
O139 W22 O131 100.8(7) . .
O139 W22 O135 104.2(8) . .
Mn21 W23 W24 59.42(7) . .
Mn24 W23 W24 114.48(7) . .
Mn24 W23 Mn21 55.06(9) . .
O120 W23 W24 40.0(4) . .
O120 W23 Mn21 36.8(4) . .
O120 W23 Mn24 83.0(4) . .
O120 W23 O136 72.6(5) . .
O134 W23 W24 125.6(5) . .
O134 W23 Mn21 76.6(5) . .
O134 W23 Mn24 36.3(5) . .
O134 W23 O120 85.6(6) . .
O134 W23 O136 74.4(6) . .
O134 W23 O141 154.6(6) . .
O136 W23 W24 85.4(4) . .
O136 W23 Mn21 35.8(3) . .
O136 W23 Mn24 39.1(4) . .
O141 W23 W24 35.0(4) . .
O141 W23 Mn21 78.0(4) . .
O141 W23 Mn24 124.5(4) . .
O141 W23 O120 73.3(6) . .
O141 W23 O136 85.6(6) . .
O144 W23 W24 91.2(6) . .
O144 W23 Mn21 133.9(6) . .
O144 W23 Mn24 135.0(6) . .
O144 W23 O120 97.7(7) . .
O144 W23 O134 98.7(8) . .
O144 W23 O136 168.3(7) . .
O144 W23 O141 98.0(8) . .
O144 W23 O146 106.2(7) . .
O146 W23 W24 129.7(5) . .
O146 W23 Mn21 119.8(5) . .
O146 W23 Mn24 85.7(5) . .
O146 W23 O120 154.7(6) . .
O146 W23 O134 98.4(7) . .
O146 W23 O136 84.5(6) . .
O146 W23 O141 95.1(7) . .
Mn19 W24 W23 114.76(8) . .
Mn19 W24 Mn21 55.08(9) . .
Mn21 W24 W23 59.71(6) . .
O119 W24 W23 127.6(5) . .
O119 W24 Mn19 36.8(5) . .
O119 W24 Mn21 77.1(5) . .
O119 W24 O120 85.5(6) . .
O119 W24 O125 74.5(6) . .
O119 W24 O141 155.0(7) . .
O120 W24 W23 42.1(4) . .
O120 W24 Mn19 82.6(4) . .
O120 W24 Mn21 36.4(4) . .
O120 W24 O125 72.7(6) . .
O125 W24 W23 85.3(4) . .
O125 W24 Mn19 38.6(4) . .
O125 W24 Mn21 36.3(4) . .
O128 W24 W23 91.9(5) . .
O128 W24 Mn19 135.1(5) . .
O128 W24 Mn21 133.4(5) . .
O128 W24 O119 98.3(6) . .
O128 W24 O120 97.4(7) . .
O128 W24 O125 168.0(6) . .
O128 W24 O138 106.2(7) . .
O128 W24 O141 99.4(6) . .
O138 W24 W23 129.3(5) . .
O138 W24 Mn19 84.9(5) . .
O138 W24 Mn21 120.4(5) . .
O138 W24 O119 96.8(7) . .
O138 W24 O120 155.6(6) . .
O138 W24 O125 84.5(6) . .
O138 W24 O141 95.1(7) . .
O141 W24 W23 34.5(4) . .
O141 W24 Mn19 123.3(4) . .
O141 W24 Mn21 78.0(5) . .
O141 W24 O120 74.8(6) . .
O141 W24 O125 84.9(6) . .
W2 Mn1 W3 166.91(13) . .
Mn2 Mn1 W2 125.43(12) . .
Mn2 Mn1 W3 65.25(10) . .
Mn2 Mn1 Mn3 61.14(11) . .
Mn3 Mn1 W2 64.49(10) . .
Mn3 Mn1 W3 126.29(14) . .
O2 Mn1 W2 89.0(5) . .
O2 Mn1 W3 87.4(5) . .
O2 Mn1 Mn2 131.8(5) . .
O2 Mn1 Mn3 132.0(4) . .
O2 Mn1 O9 92.5(6) . .
O2 Mn1 O24 92.0(6) . .
O4 Mn1 W2 92.7(4) . .
O4 Mn1 W3 92.8(4) . .
O4 Mn1 Mn2 41.5(4) . .
O4 Mn1 Mn3 42.4(4) . .
O4 Mn1 O2 171.2(6) . .
O4 Mn1 O9 82.2(6) . .
O4 Mn1 O24 81.6(6) . .
O9 Mn1 W2 48.5(5) . .
O9 Mn1 W3 144.3(5) . .
O9 Mn1 Mn2 89.3(4) . .
O9 Mn1 Mn3 39.8(4) . .
O9 Mn1 O24 95.8(6) . .
O24 Mn1 W2 144.3(4) . .
O24 Mn1 W3 48.5(4) . .
O24 Mn1 Mn2 40.0(4) . .
O24 Mn1 Mn3 89.2(4) . .
O28 Mn1 W2 37.1(4) . .
O28 Mn1 W3 130.9(5) . .
O28 Mn1 Mn2 133.2(5) . .
O28 Mn1 Mn3 86.8(5) . .
O28 Mn1 O2 94.9(7) . .
O28 Mn1 O4 91.7(6) . .
O28 Mn1 O9 84.8(6) . .
O28 Mn1 O24 173.1(6) . .
O29 Mn1 W2 131.2(5) . .
O29 Mn1 W3 36.9(5) . .
O29 Mn1 Mn2 86.2(5) . .
O29 Mn1 Mn3 133.2(4) . .
O29 Mn1 O2 94.6(6) . .
O29 Mn1 O4 90.8(6) . .
O29 Mn1 O9 172.9(6) . .
O29 Mn1 O24 84.4(6) . .
O29 Mn1 O28 94.2(7) . .
W4 Mn2 W3 60.76(6) . .
Mn1 Mn2 W3 59.95(9) . .
Mn1 Mn2 W4 120.71(12) . .
Mn1 Mn2 Mn3 59.68(11) . .
Mn1 Mn2 Mn4 177.86(16) . .
Mn1 Mn2 Mn5 119.84(15) . .
Mn3 Mn2 W3 119.55(13) . .
Mn3 Mn2 W4 177.71(14) . .
Mn3 Mn2 Mn5 60.17(11) . .
Mn4 Mn2 W3 120.98(13) . .
Mn4 Mn2 W4 60.23(9) . .
Mn4 Mn2 Mn3 119.47(14) . .
Mn4 Mn2 Mn5 59.31(11) . .
Mn5 Mn2 W3 177.88(14) . .
Mn5 Mn2 W4 119.43(13) . .
O3 Mn2 W3 139.3(4) . .
O3 Mn2 W4 139.8(5) . .
O3 Mn2 Mn1 89.1(4) . .
O3 Mn2 Mn3 41.7(4) . .
O3 Mn2 Mn4 89.2(4) . .
O3 Mn2 Mn5 42.1(4) . .
O3 Mn2 O7 82.5(5) . .
O3 Mn2 O15 178.8(6) . .
O4 Mn2 W3 88.0(4) . .
O4 Mn2 W4 137.0(4) . .
O4 Mn2 Mn1 41.1(4) . .
O4 Mn2 Mn3 41.5(4) . .
O4 Mn2 Mn4 139.8(4) . .
O4 Mn2 Mn5 90.7(4) . .
O4 Mn2 O3 83.2(6) . .
O4 Mn2 O7 97.7(6) . .
O4 Mn2 O15 95.6(6) . .
O7 Mn2 W3 138.2(4) . .
O7 Mn2 W4 89.3(4) . .
O7 Mn2 Mn1 138.8(5) . .
O7 Mn2 Mn3 89.2(4) . .
O7 Mn2 Mn4 42.1(4) . .
O7 Mn2 Mn5 40.3(4) . .
O15 Mn2 W3 40.9(4) . .
O15 Mn2 W4 41.4(4) . .
O15 Mn2 Mn1 90.3(4) . .
O15 Mn2 Mn3 137.1(5) . .
O15 Mn2 Mn4 91.4(4) . .
O15 Mn2 Mn5 137.6(4) . .
O15 Mn2 O7 97.3(5) . .
O22 Mn2 W3 92.9(4) . .
O22 Mn2 W4 45.4(4) . .
O22 Mn2 Mn1 137.7(4) . .
O22 Mn2 Mn3 136.1(4) . .
O22 Mn2 Mn4 41.3(4) . .
O22 Mn2 Mn5 88.5(4) . .
O22 Mn2 O3 94.4(6) . .
O22 Mn2 O4 177.3(6) . .
O22 Mn2 O7 83.3(6) . .
O22 Mn2 O15 86.8(6) . .
O24 Mn2 W3 44.7(4) . .
O24 Mn2 W4 91.9(5) . .
O24 Mn2 Mn1 42.3(5) . .
O24 Mn2 Mn3 89.7(5) . .
O24 Mn2 Mn4 136.7(5) . .
O24 Mn2 Mn5 136.9(4) . .
O24 Mn2 O3 94.7(6) . .
O24 Mn2 O4 83.4(6) . .
O24 Mn2 O7 176.8(6) . .
O24 Mn2 O15 85.5(6) . .
O24 Mn2 O22 95.4(7) . .
W2 Mn3 W1 61.47(7) . .
Mn1 Mn3 W1 121.49(13) . .
Mn1 Mn3 W2 60.07(9) . .
Mn1 Mn3 Mn2 59.18(11) . .
Mn1 Mn3 Mn5 119.34(15) . .
Mn1 Mn3 Mn6 177.23(17) . .
Mn2 Mn3 W1 177.98(13) . .
Mn2 Mn3 W2 119.07(12) . .
Mn2 Mn3 Mn5 60.17(11) . .
Mn5 Mn3 W1 119.16(12) . .
Mn5 Mn3 W2 176.63(14) . .
Mn6 Mn3 W1 60.19(9) . .
Mn6 Mn3 W2 121.66(13) . .
Mn6 Mn3 Mn2 119.23(15) . .
Mn6 Mn3 Mn5 59.09(11) . .
O3 Mn3 W1 139.9(4) . .
O3 Mn3 W2 139.7(4) . .
O3 Mn3 Mn1 88.2(4) . .
O3 Mn3 Mn2 41.2(4) . .
O3 Mn3 Mn5 42.2(4) . .
O3 Mn3 Mn6 89.3(4) . .
O3 Mn3 O5 84.2(6) . .
O4 Mn3 W1 138.5(5) . .
O4 Mn3 W2 87.9(4) . .
O4 Mn3 Mn1 41.0(4) . .
O4 Mn3 Mn2 40.5(4) . .
O4 Mn3 Mn5 89.9(4) . .
O4 Mn3 Mn6 139.6(4) . .
O4 Mn3 O3 81.6(6) . .
O4 Mn3 O5 98.8(6) . .
O5 Mn3 W1 87.3(4) . .
O5 Mn3 W2 135.9(5) . .
O5 Mn3 Mn1 139.8(4) . .
O5 Mn3 Mn2 91.2(4) . .
O5 Mn3 Mn5 42.0(5) . .
O5 Mn3 Mn6 40.9(4) . .
O8 Mn3 W1 42.1(4) . .
O8 Mn3 W2 41.0(4) . .
O8 Mn3 Mn1 91.0(4) . .
O8 Mn3 Mn2 136.8(4) . .
O8 Mn3 Mn5 136.9(4) . .
O8 Mn3 Mn6 91.5(4) . .
O8 Mn3 O3 177.7(6) . .
O8 Mn3 O4 96.3(6) . .
O8 Mn3 O5 94.9(6) . .
O9 Mn3 W1 92.7(5) . .
O9 Mn3 W2 45.3(5) . .
O9 Mn3 Mn1 41.4(4) . .
O9 Mn3 Mn2 88.9(5) . .
O9 Mn3 Mn5 136.9(5) . .
O9 Mn3 Mn6 137.8(4) . .
O9 Mn3 O3 94.7(6) . .
O9 Mn3 O4 82.4(6) . .
O9 Mn3 O5 178.2(6) . .
O9 Mn3 O8 86.2(6) . .
O9 Mn3 O17 96.4(6) . .
O17 Mn3 W1 44.0(5) . .
O17 Mn3 W2 93.1(5) . .
O17 Mn3 Mn1 137.8(4) . .
O17 Mn3 Mn2 137.1(5) . .
O17 Mn3 Mn5 89.3(5) . .
O17 Mn3 Mn6 41.4(4) . .
O17 Mn3 O3 95.9(6) . .
O17 Mn3 O4 177.1(7) . .
O17 Mn3 O5 82.4(6) . .
O17 Mn3 O8 86.1(6) . .
W5 Mn4 W4 167.27(12) . .
Mn2 Mn4 W4 64.53(9) . .
Mn2 Mn4 W5 125.85(14) . .
Mn5 Mn4 W4 125.59(13) . .
Mn5 Mn4 W5 64.81(9) . .
Mn5 Mn4 Mn2 61.19(11) . .
O7 Mn4 W4 93.2(4) . .
O7 Mn4 W5 92.0(4) . .
O7 Mn4 Mn2 42.5(4) . .
O7 Mn4 Mn5 41.5(4) . .
O11 Mn4 W4 144.4(4) . .
O11 Mn4 W5 48.0(4) . .
O11 Mn4 Mn2 90.0(4) . .
O11 Mn4 Mn5 40.4(5) . .
O11 Mn4 O7 81.9(6) . .
O11 Mn4 O13 83.0(6) . .
O11 Mn4 O16 172.8(7) . .
O11 Mn4 O22 96.0(6) . .
O11 Mn4 O25 91.7(6) . .
O13 Mn4 W4 132.4(4) . .
O13 Mn4 W5 36.0(4) . .
O13 Mn4 Mn2 131.8(5) . .
O13 Mn4 Mn5 84.8(5) . .
O13 Mn4 O7 89.3(6) . .
O13 Mn4 O22 172.1(7) . .
O13 Mn4 O25 95.7(6) . .
O16 Mn4 W4 36.1(4) . .
O16 Mn4 W5 132.2(4) . .
O16 Mn4 Mn2 85.1(5) . .
O16 Mn4 Mn5 132.4(5) . .
O16 Mn4 O7 90.9(6) . .
O16 Mn4 O13 96.4(6) . .
O16 Mn4 O22 83.7(6) . .
O16 Mn4 O25 95.5(6) . .
O22 Mn4 W4 48.4(4) . .
O22 Mn4 W5 144.0(4) . .
O22 Mn4 Mn2 40.4(5) . .
O22 Mn4 Mn5 89.4(4) . .
O22 Mn4 O7 82.8(6) . .
O22 Mn4 O25 92.2(6) . .
O25 Mn4 W4 88.6(4) . .
O25 Mn4 W5 87.9(4) . .
O25 Mn4 Mn2 132.3(4) . .
O25 Mn4 Mn5 131.9(4) . .
O25 Mn4 O7 171.4(6) . .
W6 Mn5 W5 60.99(6) . .
Mn2 Mn5 W5 119.42(13) . .
Mn2 Mn5 W6 177.86(14) . .
Mn3 Mn5 W5 177.32(13) . .
Mn3 Mn5 W6 119.81(13) . .
Mn3 Mn5 Mn2 59.67(11) . .
Mn4 Mn5 W5 60.06(9) . .
Mn4 Mn5 W6 121.03(12) . .
Mn4 Mn5 Mn2 59.50(11) . .
Mn4 Mn5 Mn3 119.15(13) . .
Mn6 Mn5 W5 121.34(12) . .
Mn6 Mn5 W6 60.35(9) . .
Mn6 Mn5 Mn2 119.23(14) . .
Mn6 Mn5 Mn3 59.58(11) . .
Mn6 Mn5 Mn4 177.17(15) . .
O3 Mn5 W5 139.7(5) . .
O3 Mn5 W6 140.3(4) . .
O3 Mn5 Mn2 40.9(4) . .
O3 Mn5 Mn3 41.5(4) . .
O3 Mn5 Mn4 88.5(4) . .
O3 Mn5 Mn6 89.2(4) . .
O5 Mn5 W5 136.8(4) . .
O5 Mn5 W6 87.9(4) . .
O5 Mn5 Mn2 90.7(4) . .
O5 Mn5 Mn3 41.9(4) . .
O5 Mn5 Mn4 139.8(4) . .
O5 Mn5 Mn6 41.3(4) . .
O5 Mn5 O3 83.4(6) . .
O7 Mn5 W5 88.5(4) . .
O7 Mn5 W6 137.4(4) . .
O7 Mn5 Mn2 41.3(4) . .
O7 Mn5 Mn3 89.5(4) . .
O7 Mn5 Mn4 42.1(4) . .
O7 Mn5 Mn6 139.0(5) . .
O7 Mn5 O3 82.2(5) . .
O7 Mn5 O5 97.7(6) . .
O7 Mn5 O21 95.8(6) . .
O11 Mn5 W5 44.7(4) . .
O11 Mn5 W6 92.8(4) . .
O11 Mn5 Mn2 88.7(4) . .
O11 Mn5 Mn3 136.7(4) . .
O11 Mn5 Mn4 40.7(4) . .
O11 Mn5 Mn6 138.1(4) . .
O11 Mn5 O3 95.1(6) . .
O11 Mn5 O5 178.4(6) . .
O11 Mn5 O7 82.8(6) . .
O11 Mn5 O21 86.3(6) . .
O12 Mn5 W5 92.8(5) . .
O12 Mn5 W6 45.5(4) . .
O12 Mn5 Mn2 135.9(4) . .
O12 Mn5 Mn3 89.3(5) . .
O12 Mn5 Mn4 136.6(5) . .
O12 Mn5 Mn6 42.1(5) . .
O12 Mn5 O3 94.9(6) . .
O12 Mn5 O5 83.4(6) . .
O12 Mn5 O7 176.8(6) . .
O12 Mn5 O11 96.0(6) . .
O12 Mn5 O21 87.1(6) . .
O21 Mn5 W5 41.6(5) . .
O21 Mn5 W6 41.7(4) . .
O21 Mn5 Mn2 137.0(4) . .
O21 Mn5 Mn3 137.0(5) . .
O21 Mn5 Mn4 91.2(4) . .
O21 Mn5 Mn6 91.2(4) . .
O21 Mn5 O3 177.4(6) . .
O21 Mn5 O5 95.1(6) . .
W1 Mn6 W6 167.43(13) . .
Mn3 Mn6 W1 64.39(9) . .
Mn3 Mn6 W6 125.93(13) . .
Mn5 Mn6 W1 125.59(12) . .
Mn5 Mn6 W6 64.74(9) . .
Mn5 Mn6 Mn3 61.33(11) . .
O5 Mn6 W1 92.1(5) . .
O5 Mn6 W6 92.9(4) . .
O5 Mn6 Mn3 42.8(4) . .
O5 Mn6 Mn5 43.3(5) . .
O5 Mn6 O12 83.6(6) . .
O5 Mn6 O17 82.8(6) . .
O5 Mn6 O19 173.4(6) . .
O6 Mn6 W1 132.1(5) . .
O6 Mn6 W6 36.5(5) . .
O6 Mn6 Mn3 132.5(4) . .
O6 Mn6 Mn5 85.5(4) . .
O6 Mn6 O5 89.8(6) . .
O6 Mn6 O12 84.2(6) . .
O6 Mn6 O17 172.4(6) . .
O6 Mn6 O19 94.6(6) . .
O12 Mn6 W1 143.6(4) . .
O12 Mn6 W6 48.6(4) . .
O12 Mn6 Mn3 89.6(4) . .
O12 Mn6 Mn5 40.4(4) . .
O14 Mn6 W1 37.0(4) . .
O14 Mn6 W6 131.5(4) . .
O14 Mn6 Mn3 85.8(4) . .
O14 Mn6 Mn5 132.8(4) . .
O14 Mn6 O5 89.6(6) . .
O14 Mn6 O6 95.2(6) . .
O14 Mn6 O12 173.2(6) . .
O14 Mn6 O17 83.2(6) . .
O14 Mn6 O19 95.0(6) . .
O17 Mn6 W1 47.1(5) . .
O17 Mn6 W6 145.2(5) . .
O17 Mn6 Mn3 40.0(4) . .
O17 Mn6 Mn5 90.2(5) . .
O17 Mn6 O12 96.6(6) . .
O17 Mn6 O19 93.0(6) . .
O19 Mn6 W1 88.7(4) . .
O19 Mn6 W6 87.7(4) . .
O19 Mn6 Mn3 132.7(4) . .
O19 Mn6 Mn5 132.1(5) . .
O19 Mn6 O12 91.9(6) . .
W12 Mn7 W7 167.09(13) . .
Mn8 Mn7 W7 64.54(10) . .
Mn8 Mn7 W12 126.11(12) . .
Mn9 Mn7 W7 125.67(14) . .
Mn9 Mn7 W12 64.95(10) . .
Mn9 Mn7 Mn8 61.28(11) . .
O45 Mn7 W7 144.5(5) . .
O45 Mn7 W12 48.0(5) . .
O45 Mn7 Mn8 89.9(5) . .
O45 Mn7 Mn9 40.4(4) . .
O45 Mn7 O46 172.9(6) . .
O45 Mn7 O53 91.4(6) . .
O45 Mn7 O59 81.8(6) . .
O46 Mn7 W7 36.2(4) . .
O46 Mn7 W12 132.1(5) . .
O46 Mn7 Mn8 85.4(5) . .
O46 Mn7 Mn9 132.5(4) . .
O46 Mn7 O59 91.1(6) . .
O51 Mn7 W7 47.9(4) . .
O51 Mn7 W12 144.6(4) . .
O51 Mn7 Mn8 40.4(4) . .
O51 Mn7 Mn9 90.1(4) . .
O51 Mn7 O45 96.6(6) . .
O51 Mn7 O46 83.2(6) . .
O51 Mn7 O53 91.2(6) . .
O51 Mn7 O59 83.2(6) . .
O51 Mn7 O66 173.4(6) . .
O53 Mn7 W7 88.4(4) . .
O53 Mn7 W12 88.1(4) . .
O53 Mn7 Mn8 131.3(5) . .
O53 Mn7 Mn9 131.5(4) . .
O53 Mn7 O46 95.7(6) . .
O53 Mn7 O59 170.6(6) . .
O59 Mn7 W7 93.3(4) . .
O59 Mn7 W12 92.2(4) . .
O59 Mn7 Mn8 42.7(4) . .
O59 Mn7 Mn9 41.4(4) . .
O66 Mn7 W7 132.2(5) . .
O66 Mn7 W12 36.1(4) . .
O66 Mn7 Mn8 133.0(5) . .
O66 Mn7 Mn9 85.6(4) . .
O66 Mn7 O45 83.2(6) . .
O66 Mn7 O46 96.1(6) . .
O66 Mn7 O53 95.3(6) . .
O66 Mn7 O59 90.3(6) . .
W8 Mn8 W7 61.18(6) . .
Mn7 Mn8 W7 60.25(9) . .
Mn7 Mn8 W8 121.42(12) . .
Mn7 Mn8 Mn9 59.17(11) . .
Mn7 Mn8 Mn11 119.28(15) . .
Mn9 Mn8 W7 119.29(13) . .
Mn9 Mn8 W8 177.48(13) . .
Mn10 Mn8 W7 121.30(13) . .
Mn10 Mn8 W8 60.14(9) . .
Mn10 Mn8 Mn7 177.04(15) . .
Mn10 Mn8 Mn9 119.40(14) . .
Mn10 Mn8 Mn11 59.28(11) . .
Mn11 Mn8 W7 177.86(14) . .
Mn11 Mn8 W8 119.30(14) . .
Mn11 Mn8 Mn9 60.13(11) . .
O39 Mn8 W7 139.6(4) . .
O39 Mn8 W8 140.8(5) . .
O39 Mn8 Mn7 88.0(4) . .
O39 Mn8 Mn9 40.7(4) . .
O39 Mn8 Mn10 89.5(4) . .
O39 Mn8 Mn11 41.5(4) . .
O39 Mn8 O59 80.8(6) . .
O50 Mn8 W7 137.9(4) . .
O50 Mn8 W8 88.6(4) . .
O50 Mn8 Mn7 139.2(5) . .
O50 Mn8 Mn9 89.7(4) . .
O50 Mn8 Mn10 41.8(4) . .
O50 Mn8 Mn11 40.9(4) . .
O50 Mn8 O39 82.4(6) . .
O50 Mn8 O59 96.8(6) . .
O51 Mn8 W7 44.9(4) . .
O51 Mn8 W8 93.3(4) . .
O51 Mn8 Mn7 40.7(4) . .
O51 Mn8 Mn9 88.4(4) . .
O51 Mn8 Mn10 138.1(5) . .
O51 Mn8 Mn11 136.3(4) . .
O51 Mn8 O39 94.8(6) . .
O51 Mn8 O50 177.2(6) . .
O51 Mn8 O52 86.4(6) . .
O51 Mn8 O59 83.1(6) . .
O52 Mn8 W7 41.5(4) . .
O52 Mn8 W8 41.6(4) . .
O52 Mn8 Mn7 91.2(4) . .
O52 Mn8 Mn9 136.9(5) . .
O52 Mn8 Mn10 91.3(4) . .
O52 Mn8 Mn11 137.3(4) . .
O52 Mn8 O39 177.1(6) . .
O52 Mn8 O50 96.4(6) . .
O52 Mn8 O59 96.8(6) . .
O59 Mn8 W7 89.5(4) . .
O59 Mn8 W8 138.3(4) . .
O59 Mn8 Mn7 42.4(4) . .
O59 Mn8 Mn9 40.1(4) . .
O59 Mn8 Mn10 138.5(4) . .
O59 Mn8 Mn11 89.0(4) . .
O68 Mn8 W7 92.7(4) . .
O68 Mn8 W8 45.5(4) . .
O68 Mn8 Mn7 136.8(5) . .
O68 Mn8 Mn9 136.1(5) . .
O68 Mn8 Mn10 42.0(4) . .
O68 Mn8 Mn11 88.9(5) . .
O68 Mn8 O39 95.5(6) . .
O68 Mn8 O50 83.8(6) . .
O68 Mn8 O51 96.1(6) . .
O68 Mn8 O52 87.0(6) . .
O68 Mn8 O59 176.1(6) . .
W11 Mn9 W12 61.43(7) . .
Mn7 Mn9 W11 121.39(14) . .
Mn7 Mn9 W12 59.98(10) . .
Mn7 Mn9 Mn8 59.55(11) . .
Mn7 Mn9 Mn11 119.25(15) . .
Mn7 Mn9 Mn12 176.86(16) . .
Mn8 Mn9 W11 177.70(13) . .
Mn8 Mn9 W12 119.42(12) . .
Mn11 Mn9 W11 119.36(12) . .
Mn11 Mn9 W12 178.16(13) . .
Mn11 Mn9 Mn8 59.73(11) . .
Mn12 Mn9 W11 60.11(9) . .
Mn12 Mn9 W12 121.51(13) . .
Mn12 Mn9 Mn8 119.07(15) . .
Mn12 Mn9 Mn11 59.36(11) . .
O39 Mn9 W11 139.9(4) . .
O39 Mn9 W12 139.5(4) . .
O39 Mn9 Mn7 88.6(4) . .
O39 Mn9 Mn8 41.0(4) . .
O39 Mn9 Mn11 41.2(4) . .
O39 Mn9 Mn12 88.8(4) . .
O43 Mn9 W11 88.9(4) . .
O43 Mn9 W12 138.1(5) . .
O43 Mn9 Mn7 138.8(4) . .
O43 Mn9 Mn8 89.2(4) . .
O43 Mn9 Mn11 41.1(5) . .
O43 Mn9 Mn12 42.4(4) . .
O43 Mn9 O39 82.3(6) . .
O44 Mn9 W11 41.4(4) . .
O44 Mn9 W12 41.4(4) . .
O44 Mn9 Mn7 91.1(4) . .
O44 Mn9 Mn8 137.6(4) . .
O44 Mn9 Mn11 137.9(4) . .
O44 Mn9 Mn12 91.5(4) . .
O44 Mn9 O39 178.2(6) . .
O44 Mn9 O43 96.8(6) . .
O44 Mn9 O59 96.1(6) . .
O45 Mn9 W11 92.9(5) . .
O45 Mn9 W12 44.5(5) . .
O45 Mn9 Mn7 41.1(4) . .
O45 Mn9 Mn8 89.0(5) . .
O45 Mn9 Mn11 136.2(5) . .
O45 Mn9 Mn12 137.5(4) . .
O45 Mn9 O39 95.1(6) . .
O45 Mn9 O43 177.3(7) . .
O45 Mn9 O44 85.9(6) . .
O45 Mn9 O59 83.6(6) . .
O59 Mn9 W11 137.5(5) . .
O59 Mn9 W12 88.7(4) . .
O59 Mn9 Mn7 42.5(4) . .
O59 Mn9 Mn8 41.5(4) . .
O59 Mn9 Mn11 89.7(5) . .
O59 Mn9 Mn12 138.7(4) . .
O59 Mn9 O39 82.5(6) . .
O59 Mn9 O43 96.4(6) . .
O62 Mn9 W11 44.6(5) . .
O62 Mn9 W12 93.0(5) . .
O62 Mn9 Mn7 137.9(4) . .
O62 Mn9 Mn8 136.4(5) . .
O62 Mn9 Mn11 88.5(5) . .
O62 Mn9 Mn12 40.7(4) . .
O62 Mn9 O39 95.4(6) . .
O62 Mn9 O43 83.1(6) . .
O62 Mn9 O44 86.0(6) . .
O62 Mn9 O45 96.8(6) . .
O62 Mn9 O59 177.9(7) . .
W9 Mn10 W8 166.78(13) . .
Mn8 Mn10 W8 64.75(9) . .
Mn8 Mn10 W9 126.15(13) . .
Mn11 Mn10 W8 125.79(14) . .
Mn11 Mn10 W9 65.13(9) . .
Mn11 Mn10 Mn8 61.17(12) . .
O38 Mn10 W8 131.5(4) . .
O38 Mn10 W9 36.4(4) . .
O38 Mn10 Mn8 133.2(5) . .
O38 Mn10 Mn11 86.3(5) . .
O38 Mn10 O47 83.8(6) . .
O38 Mn10 O50 91.2(6) . .
O38 Mn10 O54 94.8(6) . .
O38 Mn10 O68 172.5(7) . .
O47 Mn10 W8 144.6(4) . .
O47 Mn10 W9 48.2(4) . .
O47 Mn10 Mn8 89.7(5) . .
O47 Mn10 Mn11 40.0(4) . .
O47 Mn10 O50 82.1(6) . .
O47 Mn10 O54 92.1(6) . .
O47 Mn10 O68 95.8(6) . .
O50 Mn10 W8 92.7(4) . .
O50 Mn10 W9 93.0(4) . .
O50 Mn10 Mn8 42.0(4) . .
O50 Mn10 Mn11 42.1(4) . .
O50 Mn10 O54 171.2(6) . .
O50 Mn10 O68 81.3(6) . .
O54 Mn10 W8 88.2(4) . .
O54 Mn10 W9 88.0(4) . .
O54 Mn10 Mn8 131.9(4) . .
O54 Mn10 Mn11 131.8(4) . .
O68 Mn10 W8 48.9(4) . .
O68 Mn10 W9 144.0(4) . .
O68 Mn10 Mn8 39.4(5) . .
O68 Mn10 Mn11 88.6(5) . .
O68 Mn10 O54 92.7(6) . .
O69 Mn10 W8 36.2(4) . .
O69 Mn10 W9 131.6(5) . .
O69 Mn10 Mn8 86.3(5) . .
O69 Mn10 Mn11 133.8(5) . .
O69 Mn10 O38 95.4(6) . .
O69 Mn10 O47 173.7(7) . .
O69 Mn10 O50 91.7(6) . .
O69 Mn10 O54 94.2(6) . .
O69 Mn10 O68 84.3(6) . .
W9 Mn11 W10 60.81(6) . .
Mn8 Mn11 W9 119.36(13) . .
Mn8 Mn11 W10 177.92(14) . .
Mn8 Mn11 Mn9 60.14(11) . .
Mn9 Mn11 W9 177.27(13) . .
Mn9 Mn11 W10 119.58(13) . .
Mn10 Mn11 W9 59.94(10) . .
Mn10 Mn11 W10 120.73(14) . .
Mn10 Mn11 Mn8 59.55(12) . .
Mn10 Mn11 Mn9 119.68(14) . .
Mn10 Mn11 Mn12 177.62(15) . .
Mn12 Mn11 W9 121.17(12) . .
Mn12 Mn11 W10 60.36(9) . .
Mn12 Mn11 Mn8 119.45(15) . .
Mn12 Mn11 Mn9 59.32(11) . .
O39 Mn11 W9 141.0(5) . .
O39 Mn11 W10 139.9(4) . .
O39 Mn11 Mn8 41.4(4) . .
O39 Mn11 Mn9 40.7(4) . .
O39 Mn11 Mn10 89.6(4) . .
O39 Mn11 Mn12 88.4(4) . .
O39 Mn11 O43 80.9(6) . .
O40 Mn11 W9 93.2(5) . .
O40 Mn11 W10 44.7(4) . .
O40 Mn11 Mn8 136.7(4) . .
O40 Mn11 Mn9 88.6(5) . .
O40 Mn11 Mn10 138.2(5) . .
O40 Mn11 Mn12 40.8(5) . .
O40 Mn11 O39 95.3(6) . .
O40 Mn11 O43 83.2(6) . .
O40 Mn11 O48 85.6(6) . .
O40 Mn11 O50 177.7(6) . .
O43 Mn11 W9 138.0(4) . .
O43 Mn11 W10 89.9(4) . .
O43 Mn11 Mn8 88.9(4) . .
O43 Mn11 Mn9 40.2(4) . .
O43 Mn11 Mn10 138.4(4) . .
O43 Mn11 Mn12 42.5(4) . .
O47 Mn11 W9 44.5(4) . .
O47 Mn11 W10 91.7(4) . .
O47 Mn11 Mn8 89.6(4) . .
O47 Mn11 Mn9 137.3(4) . .
O47 Mn11 Mn10 41.7(4) . .
O47 Mn11 Mn12 137.3(4) . .
O47 Mn11 O39 96.6(6) . .
O47 Mn11 O40 96.5(6) . .
O47 Mn11 O43 177.5(6) . .
O47 Mn11 O48 85.5(6) . .
O47 Mn11 O50 83.6(6) . .
O48 Mn11 W9 41.1(5) . .
O48 Mn11 W10 41.0(4) . .
O48 Mn11 Mn8 137.6(4) . .
O48 Mn11 Mn9 137.2(5) . .
O48 Mn11 Mn10 91.1(5) . .
O48 Mn11 Mn12 90.8(5) . .
O48 Mn11 O39 177.5(6) . .
O48 Mn11 O43 97.0(6) . .
O50 Mn11 W9 88.5(5) . .
O50 Mn11 W10 137.6(4) . .
O50 Mn11 Mn8 41.0(4) . .
O50 Mn11 Mn9 89.8(5) . .
O50 Mn11 Mn10 42.0(4) . .
O50 Mn11 Mn12 139.0(5) . .
O50 Mn11 O39 82.3(6) . .
O50 Mn11 O43 96.5(6) . .
O50 Mn11 O48 96.7(6) . .
W11 Mn12 W10 167.24(12) . .
Mn9 Mn12 W10 125.94(14) . .
Mn9 Mn12 W11 64.80(10) . .
Mn9 Mn12 Mn11 61.32(11) . .
Mn11 Mn12 W10 64.75(10) . .
Mn11 Mn12 W11 125.99(13) . .
O40 Mn12 W10 47.7(4) . .
O40 Mn12 W11 144.5(4) . .
O40 Mn12 Mn9 90.2(4) . .
O40 Mn12 Mn11 40.6(4) . .
O40 Mn12 O41 92.2(6) . .
O40 Mn12 O43 83.1(6) . .
O40 Mn12 O49 83.2(7) . .
O41 Mn12 W10 88.0(4) . .
O41 Mn12 W11 87.8(5) . .
O41 Mn12 Mn9 132.4(4) . .
O41 Mn12 Mn11 132.6(5) . .
O41 Mn12 O43 172.0(6) . .
O41 Mn12 O49 93.8(6) . .
O43 Mn12 W10 93.6(5) . .
O43 Mn12 W11 92.2(5) . .
O43 Mn12 Mn9 41.5(4) . .
O43 Mn12 Mn11 42.5(5) . .
O49 Mn12 W10 36.2(5) . .
O49 Mn12 W11 132.2(5) . .
O49 Mn12 Mn9 133.6(5) . .
O49 Mn12 Mn11 86.0(5) . .
O49 Mn12 O43 92.2(6) . .
O56 Mn12 W10 132.4(4) . .
O56 Mn12 W11 36.1(4) . .
O56 Mn12 Mn9 85.5(4) . .
O56 Mn12 Mn11 133.0(4) . .
O56 Mn12 O40 173.5(6) . .
O56 Mn12 O41 94.3(6) . .
O56 Mn12 O43 90.5(6) . .
O56 Mn12 O49 96.2(7) . .
O56 Mn12 O62 83.1(6) . .
O62 Mn12 W10 144.4(5) . .
O62 Mn12 W11 47.9(5) . .
O62 Mn12 Mn9 40.1(4) . .
O62 Mn12 Mn11 89.8(5) . .
O62 Mn12 O40 96.7(6) . .
O62 Mn12 O41 92.5(6) . .
O62 Mn12 O43 81.6(6) . .
O62 Mn12 O49 173.7(6) . .
W13 Mn13 W18 166.89(13) . .
Mn14 Mn13 W13 64.88(10) . .
Mn14 Mn13 W18 125.92(14) . .
Mn14 Mn13 Mn15 60.97(12) . .
Mn15 Mn13 W13 125.69(14) . .
Mn15 Mn13 W18 65.07(10) . .
O75 Mn13 W13 93.0(4) . .
O75 Mn13 W18 92.6(4) . .
O75 Mn13 Mn14 42.0(4) . .
O75 Mn13 Mn15 41.4(4) . .
O75 Mn13 O95 82.3(6) . .
O79 Mn13 W13 36.8(5) . .
O79 Mn13 W18 131.4(5) . .
O79 Mn13 Mn14 85.3(5) . .
O79 Mn13 Mn15 131.5(5) . .
O79 Mn13 O75 90.2(7) . .
O79 Mn13 O90 171.9(7) . .
O79 Mn13 O95 83.5(6) . .
O84 Mn13 W13 131.3(5) . .
O84 Mn13 W18 36.6(5) . .
O84 Mn13 Mn14 133.6(5) . .
O84 Mn13 Mn15 86.5(5) . .
O84 Mn13 O75 91.6(7) . .
O84 Mn13 O79 94.9(7) . .
O84 Mn13 O90 84.5(7) . .
O84 Mn13 O95 173.7(7) . .
O90 Mn13 W13 144.0(5) . .
O90 Mn13 W18 48.7(5) . .
O90 Mn13 Mn14 89.3(5) . .
O90 Mn13 Mn15 40.4(5) . .
O90 Mn13 O75 81.8(7) . .
O90 Mn13 O95 96.2(6) . .
O95 Mn13 W13 47.9(4) . .
O95 Mn13 W18 144.9(4) . .
O95 Mn13 Mn14 40.3(5) . .
O95 Mn13 Mn15 90.0(4) . .
O96 Mn13 W13 87.9(5) . .
O96 Mn13 W18 88.2(5) . .
O96 Mn13 Mn14 132.7(5) . .
O96 Mn13 Mn15 133.2(5) . .
O96 Mn13 O75 172.2(7) . .
O96 Mn13 O79 95.1(7) . .
O96 Mn13 O84 93.6(7) . .
O96 Mn13 O90 93.0(7) . .
O96 Mn13 O95 92.6(7) . .
W14 Mn14 W13 61.15(7) . .
Mn13 Mn14 W13 60.12(10) . .
Mn13 Mn14 W14 121.27(14) . .
Mn13 Mn14 Mn15 59.56(12) . .
Mn13 Mn14 Mn16 177.52(18) . .
Mn13 Mn14 Mn17 119.62(15) . .
Mn15 Mn14 W13 119.54(14) . .
Mn15 Mn14 W14 177.06(17) . .
Mn15 Mn14 Mn17 60.08(12) . .
Mn16 Mn14 W13 121.19(14) . .
Mn16 Mn14 W14 60.05(10) . .
Mn16 Mn14 Mn15 119.24(16) . .
Mn16 Mn14 Mn17 59.17(12) . .
Mn17 Mn14 W13 177.38(17) . .
Mn17 Mn14 W14 119.08(14) . .
O75 Mn14 W13 88.8(4) . .
O75 Mn14 W14 137.9(5) . .
O75 Mn14 Mn13 41.8(5) . .
O75 Mn14 Mn15 40.5(4) . .
O75 Mn14 Mn16 139.0(5) . .
O75 Mn14 Mn17 89.6(4) . .
O75 Mn14 O80 82.1(6) . .
O80 Mn14 W13 140.5(5) . .
O80 Mn14 W14 139.9(4) . .
O80 Mn14 Mn13 89.3(4) . .
O80 Mn14 Mn15 41.6(4) . .
O80 Mn14 Mn16 88.6(4) . .
O80 Mn14 Mn17 41.3(5) . .
O85 Mn14 W13 137.6(5) . .
O85 Mn14 W14 88.4(5) . .
O85 Mn14 Mn13 139.1(5) . .
O85 Mn14 Mn15 89.5(5) . .
O85 Mn14 Mn16 41.7(5) . .
O85 Mn14 Mn17 40.6(5) . .
O85 Mn14 O75 97.4(7) . .
O85 Mn14 O80 81.9(6) . .
O86 Mn14 W13 40.4(5) . .
O86 Mn14 W14 41.3(5) . .
O86 Mn14 Mn13 90.5(5) . .
O86 Mn14 Mn15 137.1(5) . .
O86 Mn14 Mn16 91.7(5) . .
O86 Mn14 Mn17 137.8(6) . .
O86 Mn14 O75 96.6(7) . .
O86 Mn14 O80 178.3(8) . .
O86 Mn14 O85 97.3(7) . .
O94 Mn14 W13 92.5(5) . .
O94 Mn14 W14 44.9(5) . .
O94 Mn14 Mn13 137.3(5) . .
O94 Mn14 Mn15 136.9(5) . .
O94 Mn14 Mn16 41.7(5) . .
O94 Mn14 Mn17 89.1(5) . .
O94 Mn14 O75 177.1(7) . .
O94 Mn14 O80 95.3(6) . .
O94 Mn14 O85 83.4(7) . .
O94 Mn14 O86 86.0(7) . .
O95 Mn14 W13 44.5(4) . .
O95 Mn14 W14 92.4(4) . .
O95 Mn14 Mn13 41.6(4) . .
O95 Mn14 Mn15 89.7(4) . .
O95 Mn14 Mn16 137.4(5) . .
O95 Mn14 Mn17 137.4(5) . .
O95 Mn14 O75 83.4(6) . .
O95 Mn14 O80 96.1(6) . .
O95 Mn14 O85 177.7(7) . .
O95 Mn14 O86 84.8(7) . .
O95 Mn14 O94 95.8(7) . .
W18 Mn15 W17 60.76(7) . .
Mn13 Mn15 W17 120.76(14) . .
Mn13 Mn15 W18 60.01(10) . .
Mn13 Mn15 Mn14 59.47(12) . .
Mn13 Mn15 Mn17 119.66(15) . .
Mn13 Mn15 Mn18 177.56(19) . .
Mn14 Mn15 W17 177.68(17) . .
Mn14 Mn15 W18 119.37(13) . .
Mn14 Mn15 Mn17 60.21(12) . .
Mn17 Mn15 W17 119.57(13) . .
Mn17 Mn15 W18 177.94(17) . .
Mn18 Mn15 W17 59.96(10) . .
Mn18 Mn15 W18 120.70(14) . .
Mn18 Mn15 Mn14 119.92(16) . .
Mn18 Mn15 Mn17 59.73(12) . .
O75 Mn15 W17 137.4(5) . .
O75 Mn15 W18 88.5(4) . .
O75 Mn15 Mn13 41.6(5) . .
O75 Mn15 Mn14 41.0(4) . .
O75 Mn15 Mn17 90.1(4) . .
O75 Mn15 Mn18 139.7(5) . .
O75 Mn15 O76 97.5(6) . .
O75 Mn15 O80 83.3(6) . .
O75 Mn15 O99 98.0(7) . .
O76 Mn15 W17 39.9(5) . .
O76 Mn15 W18 41.2(5) . .
O76 Mn15 Mn13 91.6(5) . .
O76 Mn15 Mn14 138.5(5) . .
O76 Mn15 Mn17 137.5(5) . .
O76 Mn15 Mn18 90.1(5) . .
O76 Mn15 O80 178.6(7) . .
O80 Mn15 W17 139.3(4) . .
O80 Mn15 W18 140.0(5) . .
O80 Mn15 Mn13 89.7(4) . .
O80 Mn15 Mn14 42.3(4) . .
O80 Mn15 Mn17 41.2(5) . .
O80 Mn15 Mn18 88.6(4) . .
O87 Mn15 W17 44.8(4) . .
O87 Mn15 W18 91.9(4) . .
O87 Mn15 Mn13 136.8(5) . .
O87 Mn15 Mn14 136.9(5) . .
O87 Mn15 Mn17 89.5(4) . .
O87 Mn15 Mn18 41.7(5) . .
O87 Mn15 O75 177.3(7) . .
O87 Mn15 O76 84.6(6) . .
O87 Mn15 O80 94.7(6) . .
O87 Mn15 O99 83.5(7) . .
O90 Mn15 W17 92.7(5) . .
O90 Mn15 W18 45.2(5) . .
O90 Mn15 Mn13 41.5(5) . .
O90 Mn15 Mn14 88.7(5) . .
O90 Mn15 Mn17 136.2(5) . .
O90 Mn15 Mn18 137.0(5) . .
O90 Mn15 O75 83.1(7) . .
O90 Mn15 O76 86.3(7) . .
O90 Mn15 O80 94.9(7) . .
O90 Mn15 O87 95.3(7) . .
O90 Mn15 O99 176.6(7) . .
O99 Mn15 W17 88.7(5) . .
O99 Mn15 W18 137.9(5) . .
O99 Mn15 Mn13 139.6(5) . .
O99 Mn15 Mn14 90.0(5) . .
O99 Mn15 Mn17 40.8(5) . .
O99 Mn15 Mn18 41.8(5) . .
O99 Mn15 O76 96.7(7) . .
O99 Mn15 O80 82.0(6) . .
W14 Mn16 W15 167.12(14) . .
Mn14 Mn16 W14 64.67(10) . .
Mn14 Mn16 W15 125.87(14) . .
Mn17 Mn16 W14 125.75(14) . .
Mn17 Mn16 W15 64.76(10) . .
Mn17 Mn16 Mn14 61.24(12) . .
O77 Mn16 W14 144.1(5) . .
O77 Mn16 W15 48.4(5) . .
O77 Mn16 Mn14 89.5(4) . .
O77 Mn16 Mn17 40.3(4) . .
O82 Mn16 W14 88.3(5) . .
O82 Mn16 W15 87.8(5) . .
O82 Mn16 Mn14 133.2(6) . .
O82 Mn16 Mn17 133.1(5) . .
O82 Mn16 O77 92.9(7) . .
O82 Mn16 O85 172.6(8) . .
O82 Mn16 O94 93.2(7) . .
O82 Mn16 O102 94.3(7) . .
O85 Mn16 W14 92.4(4) . .
O85 Mn16 W15 93.0(5) . .
O85 Mn16 Mn14 41.8(5) . .
O85 Mn16 Mn17 41.9(5) . .
O85 Mn16 O77 82.2(6) . .
O85 Mn16 O94 81.9(7) . .
O94 Mn16 W14 48.2(4) . .
O94 Mn16 W15 144.4(5) . .
O94 Mn16 Mn14 40.1(5) . .
O94 Mn16 Mn17 89.7(5) . .
O94 Mn16 O77 96.0(7) . .
O97 Mn16 W14 132.6(6) . .
O97 Mn16 W15 35.6(5) . .
O97 Mn16 Mn14 132.7(5) . .
O97 Mn16 Mn17 85.0(5) . .
O97 Mn16 O77 83.1(7) . .
O97 Mn16 O82 93.9(7) . .
O97 Mn16 O85 90.9(7) . .
O97 Mn16 O94 172.8(7) . .
O97 Mn16 O102 95.6(8) . .
O102 Mn16 W14 37.1(5) . .
O102 Mn16 W15 131.1(5) . .
O102 Mn16 Mn14 86.1(5) . .
O102 Mn16 Mn17 132.6(5) . .
O102 Mn16 O77 172.8(7) . .
O102 Mn16 O85 90.7(7) . .
O102 Mn16 O94 84.3(7) . .
W15 Mn17 W16 61.20(7) . .
Mn14 Mn17 W15 119.70(13) . .
Mn14 Mn17 W16 177.55(17) . .
Mn15 Mn17 W15 177.57(17) . .
Mn15 Mn17 W16 119.29(13) . .
Mn15 Mn17 Mn14 59.71(12) . .
Mn16 Mn17 W15 60.22(10) . .
Mn16 Mn17 W16 121.40(13) . .
Mn16 Mn17 Mn14 59.59(12) . .
Mn16 Mn17 Mn15 119.29(15) . .
Mn16 Mn17 Mn18 177.47(19) . .
Mn18 Mn17 W15 121.34(13) . .
Mn18 Mn17 W16 60.15(10) . .
Mn18 Mn17 Mn14 118.95(15) . .
Mn18 Mn17 Mn15 59.25(12) . .
O77 Mn17 W15 45.2(5) . .
O77 Mn17 W16 92.7(4) . .
O77 Mn17 Mn14 89.4(5) . .
O77 Mn17 Mn15 136.4(5) . .
O77 Mn17 Mn16 42.0(5) . .
O77 Mn17 Mn18 137.2(5) . .
O77 Mn17 O78 96.1(6) . .
O77 Mn17 O80 95.1(7) . .
O77 Mn17 O85 83.9(6) . .
O77 Mn17 O93 86.1(7) . .
O77 Mn17 O99 176.7(7) . .
O78 Mn17 W15 92.2(4) . .
O78 Mn17 W16 43.7(5) . .
O78 Mn17 Mn14 137.5(5) . .
O78 Mn17 Mn15 89.5(4) . .
O78 Mn17 Mn16 138.1(5) . .
O78 Mn17 Mn18 41.2(4) . .
O78 Mn17 O80 95.5(6) . .
O78 Mn17 O85 178.1(7) . .
O78 Mn17 O93 83.8(7) . .
O78 Mn17 O99 82.7(6) . .
O80 Mn17 W15 140.1(5) . .
O80 Mn17 W16 139.1(5) . .
O80 Mn17 Mn14 42.0(4) . .
O80 Mn17 Mn15 41.3(4) . .
O80 Mn17 Mn16 89.5(4) . .
O80 Mn17 Mn18 88.2(4) . .
O80 Mn17 O93 178.7(7) . .
O85 Mn17 W15 89.1(5) . .
O85 Mn17 W16 138.2(5) . .
O85 Mn17 Mn14 40.7(5) . .
O85 Mn17 Mn15 89.2(5) . .
O85 Mn17 Mn16 41.9(5) . .
O85 Mn17 Mn18 138.6(5) . .
O85 Mn17 O80 82.6(7) . .
O85 Mn17 O93 98.0(7) . .
O85 Mn17 O99 97.2(7) . .
O93 Mn17 W15 41.0(5) . .
O93 Mn17 W16 40.2(5) . .
O93 Mn17 Mn14 138.7(5) . .
O93 Mn17 Mn15 137.6(5) . .
O93 Mn17 Mn16 91.7(5) . .
O93 Mn17 Mn18 90.6(5) . .
O99 Mn17 W15 137.8(5) . .
O99 Mn17 W16 88.6(5) . .
O99 Mn17 Mn14 89.5(5) . .
O99 Mn17 Mn15 40.7(5) . .
O99 Mn17 Mn16 139.1(5) . .
O99 Mn17 Mn18 41.5(5) . .
O99 Mn17 O80 82.0(6) . .
O99 Mn17 O93 96.9(7) . .
W17 Mn18 W16 167.18(14) . .
Mn15 Mn18 W16 125.48(14) . .
Mn15 Mn18 W17 65.13(10) . .
Mn15 Mn18 Mn17 61.02(12) . .
Mn17 Mn18 W16 64.60(10) . .
Mn17 Mn18 W17 126.01(14) . .
O78 Mn18 W16 46.9(4) . .
O78 Mn18 W17 145.6(5) . .
O78 Mn18 Mn15 90.2(4) . .
O78 Mn18 Mn17 40.1(4) . .
O78 Mn18 O87 97.3(6) . .
O78 Mn18 O89 91.4(6) . .
O78 Mn18 O99 81.7(6) . .
O81 Mn18 W16 132.1(6) . .
O81 Mn18 W17 36.5(5) . .
O81 Mn18 Mn15 84.9(5) . .
O81 Mn18 Mn17 131.4(5) . .
O81 Mn18 O78 171.3(7) . .
O81 Mn18 O87 83.7(7) . .
O81 Mn18 O89 97.2(7) . .
O81 Mn18 O99 89.8(7) . .
O87 Mn18 W16 144.1(5) . .
O87 Mn18 W17 48.3(4) . .
O87 Mn18 Mn15 41.0(4) . .
O87 Mn18 Mn17 90.1(4) . .
O87 Mn18 O89 91.7(7) . .
O87 Mn18 O99 82.9(7) . .
O88 Mn18 W16 35.3(5) . .
O88 Mn18 W17 133.0(5) . .
O88 Mn18 Mn15 133.1(6) . .
O88 Mn18 Mn17 85.2(5) . .
O88 Mn18 O78 81.3(7) . .
O88 Mn18 O81 96.8(8) . .
O88 Mn18 O87 174.1(7) . .
O88 Mn18 O89 94.0(7) . .
O88 Mn18 O99 91.3(7) . .
O89 Mn18 W16 87.5(5) . .
O89 Mn18 W17 88.9(5) . .
O89 Mn18 Mn15 132.4(5) . .
O89 Mn18 Mn17 131.2(5) . .
O99 Mn18 W16 92.4(5) . .
O99 Mn18 W17 93.2(5) . .
O99 Mn18 Mn15 41.9(5) . .
O99 Mn18 Mn17 41.6(5) . .
O99 Mn18 O89 170.6(7) . .
W19 Mn19 W24 165.68(13) . .
Mn20 Mn19 W19 65.27(10) . .
Mn20 Mn19 W24 125.60(14) . .
Mn20 Mn19 Mn21 61.15(12) . .
Mn21 Mn19 W19 126.17(14) . .
Mn21 Mn19 W24 64.66(10) . .
O119 Mn19 W19 130.0(5) . .
O119 Mn19 W24 36.6(5) . .
O119 Mn19 Mn20 131.2(5) . .
O119 Mn19 Mn21 85.0(5) . .
O119 Mn19 O121 95.7(7) . .
O119 Mn19 O123 88.8(7) . .
O119 Mn19 O140 92.6(6) . .
O121 Mn19 W19 88.7(4) . .
O121 Mn19 W24 88.4(4) . .
O121 Mn19 Mn20 133.0(5) . .
O121 Mn19 Mn21 132.7(4) . .
O123 Mn19 W19 92.6(4) . .
O123 Mn19 W24 92.0(4) . .
O123 Mn19 Mn20 42.5(4) . .
O123 Mn19 Mn21 42.2(4) . .
O123 Mn19 O121 173.0(6) . .
O125 Mn19 W19 145.4(5) . .
O125 Mn19 W24 48.8(5) . .
O125 Mn19 Mn20 89.8(5) . .
O125 Mn19 Mn21 40.7(5) . .
O125 Mn19 O119 84.4(6) . .
O125 Mn19 O121 92.2(6) . .
O125 Mn19 O123 82.9(6) . .
O125 Mn19 O140 171.9(7) . .
O126 Mn19 W19 48.5(4) . .
O126 Mn19 W24 145.6(4) . .
O126 Mn19 Mn20 41.2(5) . .
O126 Mn19 Mn21 90.8(5) . .
O126 Mn19 O119 172.1(7) . .
O126 Mn19 O121 92.1(6) . .
O126 Mn19 O123 83.6(6) . .
O126 Mn19 O125 96.9(6) . .
O126 Mn19 O140 85.0(6) . .
O140 Mn19 W19 37.4(4) . .
O140 Mn19 W24 129.1(5) . .
O140 Mn19 Mn20 86.5(5) . .
O140 Mn19 Mn21 131.7(5) . .
O140 Mn19 O121 95.6(7) . .
O140 Mn19 O123 89.5(6) . .
W20 Mn20 W19 60.57(6) . .
Mn19 Mn20 W19 59.94(10) . .
Mn19 Mn20 W20 120.48(13) . .
Mn19 Mn20 Mn21 59.49(12) . .
Mn19 Mn20 Mn23 119.64(14) . .
Mn21 Mn20 W19 119.22(13) . .
Mn21 Mn20 W20 177.00(14) . .
Mn22 Mn20 W19 121.20(12) . .
Mn22 Mn20 W20 60.63(9) . .
Mn22 Mn20 Mn19 177.81(15) . .
Mn22 Mn20 Mn21 119.51(15) . .
Mn22 Mn20 Mn23 59.37(12) . .
Mn23 Mn20 W19 176.19(14) . .
Mn23 Mn20 W20 119.84(13) . .
Mn23 Mn20 Mn21 60.15(11) . .
O115 Mn20 W19 136.3(4) . .
O115 Mn20 W20 89.0(4) . .
O115 Mn20 Mn19 138.4(4) . .
O115 Mn20 Mn21 89.5(4) . .
O115 Mn20 Mn22 42.4(4) . .
O115 Mn20 Mn23 41.1(4) . .
O115 Mn20 O123 95.9(6) . .
O115 Mn20 O130 97.5(6) . .
O117 Mn20 W19 93.3(5) . .
O117 Mn20 W20 45.6(4) . .
O117 Mn20 Mn19 137.5(5) . .
O117 Mn20 Mn21 136.8(4) . .
O117 Mn20 Mn22 41.6(5) . .
O117 Mn20 Mn23 89.2(5) . .
O117 Mn20 O115 84.0(6) . .
O117 Mn20 O122 95.8(6) . .
O117 Mn20 O123 178.0(6) . .
O117 Mn20 O126 96.9(6) . .
O117 Mn20 O130 86.3(6) . .
O122 Mn20 W19 140.6(5) . .
O122 Mn20 W20 141.3(4) . .
O122 Mn20 Mn19 88.7(5) . .
O122 Mn20 Mn21 41.0(4) . .
O122 Mn20 Mn22 89.5(5) . .
O122 Mn20 Mn23 41.7(5) . .
O122 Mn20 O115 82.8(6) . .
O122 Mn20 O123 82.2(6) . .
O122 Mn20 O126 95.8(6) . .
O122 Mn20 O130 177.9(6) . .
O123 Mn20 W19 88.1(4) . .
O123 Mn20 W20 136.5(4) . .
O123 Mn20 Mn19 42.5(4) . .
O123 Mn20 Mn21 41.2(4) . .
O123 Mn20 Mn22 138.3(5) . .
O123 Mn20 Mn23 89.5(4) . .
O123 Mn20 O130 95.7(6) . .
O126 Mn20 W19 45.0(4) . .
O126 Mn20 W20 92.5(4) . .
O126 Mn20 Mn19 40.6(4) . .
O126 Mn20 Mn21 88.9(4) . .
O126 Mn20 Mn22 138.5(4) . .
O126 Mn20 Mn23 137.6(4) . .
O126 Mn20 O115 178.5(6) . .
O126 Mn20 O123 83.1(6) . .
O126 Mn20 O130 83.8(6) . .
O130 Mn20 W19 38.9(5) . .
O130 Mn20 W20 40.8(4) . .
O130 Mn20 Mn19 89.7(5) . .
O130 Mn20 Mn21 136.9(4) . .
O130 Mn20 Mn22 92.1(5) . .
O130 Mn20 Mn23 138.6(5) . .
W24 Mn21 W23 60.87(7) . .
Mn19 Mn21 W23 121.11(13) . .
Mn19 Mn21 W24 60.26(10) . .
Mn19 Mn21 Mn20 59.36(12) . .
Mn19 Mn21 Mn23 118.98(14) . .
Mn20 Mn21 W23 177.40(14) . .
Mn20 Mn21 W24 119.44(13) . .
Mn23 Mn21 W23 119.88(13) . .
Mn23 Mn21 W24 176.52(14) . .
Mn23 Mn21 Mn20 59.63(12) . .
Mn24 Mn21 W23 59.43(9) . .
Mn24 Mn21 W24 120.30(12) . .
Mn24 Mn21 Mn19 178.84(17) . .
Mn24 Mn21 Mn20 120.16(15) . .
Mn24 Mn21 Mn23 60.53(12) . .
O114 Mn21 W23 87.6(4) . .
O114 Mn21 W24 135.7(5) . .
O114 Mn21 Mn19 139.2(5) . .
O114 Mn21 Mn20 90.7(5) . .
O114 Mn21 Mn23 42.3(4) . .
O114 Mn21 Mn24 41.2(4) . .
O114 Mn21 O120 95.9(7) . .
O114 Mn21 O122 83.8(6) . .
O114 Mn21 O123 96.9(6) . .
O120 Mn21 W23 42.2(4) . .
O120 Mn21 W24 39.7(5) . .
O120 Mn21 Mn19 89.8(5) . .
O120 Mn21 Mn20 136.1(5) . .
O120 Mn21 Mn23 138.2(5) . .
O120 Mn21 Mn24 91.2(5) . .
O120 Mn21 O122 176.3(6) . .
O120 Mn21 O123 94.9(6) . .
O122 Mn21 W23 141.4(4) . .
O122 Mn21 W24 140.3(5) . .
O122 Mn21 Mn19 88.0(5) . .
O122 Mn21 Mn20 40.2(4) . .
O122 Mn21 Mn23 41.5(5) . .
O122 Mn21 Mn24 91.1(5) . .
O122 Mn21 O123 81.5(6) . .
O123 Mn21 W23 137.0(4) . .
O123 Mn21 W24 88.4(5) . .
O123 Mn21 Mn19 42.4(4) . .
O123 Mn21 Mn20 41.3(4) . .
O123 Mn21 Mn23 89.1(5) . .
O123 Mn21 Mn24 138.1(5) . .
O125 Mn21 W23 93.3(4) . .
O125 Mn21 W24 45.8(4) . .
O125 Mn21 Mn19 40.8(4) . .
O125 Mn21 Mn20 88.4(4) . .
O125 Mn21 Mn23 136.3(5) . .
O125 Mn21 Mn24 138.6(5) . .
O125 Mn21 O114 178.6(7) . .
O125 Mn21 O120 85.5(7) . .
O125 Mn21 O122 94.8(6) . .
O125 Mn21 O123 83.2(6) . .
O136 Mn21 W23 44.9(4) . .
O136 Mn21 W24 93.5(5) . .
O136 Mn21 Mn19 138.5(5) . .
O136 Mn21 Mn20 136.8(5) . .
O136 Mn21 Mn23 89.0(5) . .
O136 Mn21 Mn24 41.0(5) . .
O136 Mn21 O114 82.2(6) . .
O136 Mn21 O120 87.0(6) . .
O136 Mn21 O122 96.6(6) . .
O136 Mn21 O123 178.0(7) . .
O136 Mn21 O125 97.7(6) . .
W21 Mn22 W20 166.40(12) . .
Mn20 Mn22 W20 64.68(10) . .
Mn20 Mn22 W21 126.02(12) . .
Mn23 Mn22 W20 125.50(14) . .
Mn23 Mn22 W21 65.19(10) . .
Mn23 Mn22 Mn20 61.01(12) . .
O115 Mn22 W20 92.2(5) . .
O115 Mn22 W21 92.8(5) . .
O115 Mn22 Mn20 42.1(5) . .
O115 Mn22 Mn23 42.2(4) . .
O116 Mn22 W20 144.1(5) . .
O116 Mn22 W21 49.2(5) . .
O116 Mn22 Mn20 89.6(5) . .
O116 Mn22 Mn23 40.9(4) . .
O116 Mn22 O115 83.1(6) . .
O116 Mn22 O117 95.7(6) . .
O116 Mn22 O132 173.5(6) . .
O116 Mn22 O133 92.6(6) . .
O116 Mn22 O142 85.7(6) . .
O117 Mn22 W20 48.5(4) . .
O117 Mn22 W21 144.9(4) . .
O117 Mn22 Mn20 40.1(4) . .
O117 Mn22 Mn23 89.5(4) . .
O117 Mn22 O115 82.3(6) . .
O117 Mn22 O133 92.1(6) . .
O132 Mn22 W20 35.8(5) . .
O132 Mn22 W21 131.4(5) . .
O132 Mn22 Mn20 85.6(5) . .
O132 Mn22 Mn23 132.6(5) . .
O132 Mn22 O115 90.4(6) . .
O132 Mn22 O117 83.5(6) . .
O132 Mn22 O133 93.9(6) . .
O132 Mn22 O142 94.2(6) . .
O133 Mn22 W20 87.7(4) . .
O133 Mn22 W21 89.0(4) . .
O133 Mn22 Mn20 132.1(5) . .
O133 Mn22 Mn23 133.3(4) . .
O133 Mn22 O115 172.5(6) . .
O142 Mn22 W20 129.9(4) . .
O142 Mn22 W21 37.4(4) . .
O142 Mn22 Mn20 132.1(4) . .
O142 Mn22 Mn23 86.4(4) . .
O142 Mn22 O115 90.0(6) . .
O142 Mn22 O117 171.9(6) . .
O142 Mn22 O133 95.8(6) . .
W21 Mn23 W22 60.95(7) . .
Mn20 Mn23 W21 119.41(12) . .
Mn20 Mn23 W22 176.96(14) . .
Mn20 Mn23 Mn21 60.22(12) . .
Mn20 Mn23 Mn24 118.97(15) . .
Mn21 Mn23 W21 177.13(14) . .
Mn21 Mn23 W22 119.25(12) . .
Mn22 Mn23 W21 59.94(10) . .
Mn22 Mn23 W22 120.88(14) . .
Mn22 Mn23 Mn20 59.62(12) . .
Mn22 Mn23 Mn21 119.83(16) . .
Mn22 Mn23 Mn24 178.11(18) . .
Mn24 Mn23 W21 121.55(14) . .
Mn24 Mn23 W22 60.60(9) . .
Mn24 Mn23 Mn21 58.75(11) . .
O112 Mn23 W21 41.5(4) . .
O112 Mn23 W22 41.5(4) . .
O112 Mn23 Mn20 136.5(4) . .
O112 Mn23 Mn21 136.5(4) . .
O112 Mn23 Mn22 90.8(4) . .
O112 Mn23 Mn24 91.0(4) . .
O112 Mn23 O114 95.8(6) . .
O112 Mn23 O122 176.1(6) . .
O114 Mn23 W21 137.3(5) . .
O114 Mn23 W22 88.1(5) . .
O114 Mn23 Mn20 90.0(5) . .
O114 Mn23 Mn21 40.8(5) . .
O114 Mn23 Mn22 139.7(5) . .
O114 Mn23 Mn24 40.3(4) . .
O115 Mn23 W21 88.6(5) . .
O115 Mn23 W22 136.8(5) . .
O115 Mn23 Mn20 41.2(5) . .
O115 Mn23 Mn21 89.6(5) . .
O115 Mn23 Mn22 42.6(4) . .
O115 Mn23 Mn24 137.4(5) . .
O115 Mn23 O112 95.3(6) . .
O115 Mn23 O114 97.1(6) . .
O115 Mn23 O122 81.8(6) . .
O116 Mn23 W21 45.7(5) . .
O116 Mn23 W22 93.7(5) . .
O116 Mn23 Mn20 88.3(5) . .
O116 Mn23 Mn21 136.3(5) . .
O116 Mn23 Mn22 40.7(4) . .
O116 Mn23 Mn24 139.1(4) . .
O116 Mn23 O112 87.2(6) . .
O116 Mn23 O114 177.0(7) . .
O116 Mn23 O115 83.3(6) . .
O116 Mn23 O122 95.1(6) . .
O116 Mn23 O129 97.8(6) . .
O122 Mn23 W21 140.6(4) . .
O122 Mn23 W22 141.2(4) . .
O122 Mn23 Mn20 40.6(4) . .
O122 Mn23 Mn21 41.2(4) . .
O122 Mn23 Mn22 88.9(4) . .
O122 Mn23 Mn24 89.3(4) . .
O122 Mn23 O114 82.0(6) . .
O129 Mn23 W21 93.2(4) . .
O129 Mn23 W22 44.7(4) . .
O129 Mn23 Mn20 137.3(5) . .
O129 Mn23 Mn21 88.5(4) . .
O129 Mn23 Mn22 138.5(4) . .
O129 Mn23 Mn24 41.4(4) . .
O129 Mn23 O112 86.2(6) . .
O129 Mn23 O114 81.7(6) . .
O129 Mn23 O115 178.2(7) . .
O129 Mn23 O122 96.6(6) . .
W23 Mn24 W22 168.25(12) . .
Mn21 Mn24 W22 124.46(12) . .
Mn21 Mn24 W23 65.51(10) . .
Mn21 Mn24 Mn23 60.72(11) . .
Mn23 Mn24 W22 63.85(10) . .
Mn23 Mn24 W23 126.15(13) . .
O113 Mn24 W22 87.6(5) . .
O113 Mn24 W23 88.7(5) . .
O113 Mn24 Mn21 132.3(5) . .
O113 Mn24 Mn23 130.6(5) . .
O113 Mn24 O124 95.1(7) . .
O113 Mn24 O129 90.4(6) . .
O114 Mn24 W22 92.3(5) . .
O114 Mn24 W23 93.1(5) . .
O114 Mn24 Mn21 41.8(5) . .
O114 Mn24 Mn23 42.4(5) . .
O114 Mn24 O113 170.7(6) . .
O114 Mn24 O124 90.3(7) . .
O114 Mn24 O129 82.8(6) . .
O124 Mn24 W22 36.1(5) . .
O124 Mn24 W23 133.4(5) . .
O124 Mn24 Mn21 132.1(5) . .
O124 Mn24 Mn23 84.7(5) . .
O124 Mn24 O129 82.4(6) . .
O129 Mn24 W22 47.1(4) . .
O129 Mn24 W23 144.2(4) . .
O129 Mn24 Mn21 89.6(4) . .
O129 Mn24 Mn23 40.4(4) . .
O134 Mn24 W22 131.6(6) . .
O134 Mn24 W23 38.1(5) . .
O134 Mn24 Mn21 86.5(5) . .
O134 Mn24 Mn23 132.3(5) . .
O134 Mn24 O113 97.1(7) . .
O134 Mn24 O114 90.0(7) . .
O134 Mn24 O124 95.6(7) . .
O134 Mn24 O129 172.4(6) . .
O134 Mn24 O136 85.9(7) . .
O136 Mn24 W22 142.3(4) . .
O136 Mn24 W23 49.0(4) . .
O136 Mn24 Mn21 40.6(4) . .
O136 Mn24 Mn23 88.9(4) . .
O136 Mn24 O113 92.0(6) . .
O136 Mn24 O114 82.4(6) . .
O136 Mn24 O124 172.6(6) . .
O136 Mn24 O129 95.2(6) . .
O19 Mn25 Mn26 41.1(4) . .
O19 Mn25 O30 95.3(6) . .
O19 Mn25 O53 81.8(6) . .
O19 Mn25 O1W 93.0(6) . .
O19 Mn25 O2W 91.9(6) . .
O30 Mn25 Mn26 136.3(5) . .
O30 Mn25 O1W 86.5(6) . .
O30 Mn25 O2W 89.4(6) . .
O53 Mn25 Mn26 40.7(4) . .
O53 Mn25 O30 176.7(7) . .
O53 Mn25 O1W 92.1(6) . .
O53 Mn25 O2W 92.2(6) . .
O71 Mn25 Mn26 137.7(5) . .
O71 Mn25 O19 178.6(7) . .
O71 Mn25 O30 85.9(6) . .
O71 Mn25 O53 97.0(6) . .
O71 Mn25 O1W 86.3(6) . .
O71 Mn25 O2W 88.8(7) . .
O1W Mn25 Mn26 92.3(4) . .
O1W Mn25 O2W 173.8(7) . .
O2W Mn25 Mn26 93.9(5) . .
O19 Mn26 Mn25 41.1(4) . .
O19 Mn26 O33 95.9(6) . .
O19 Mn26 O64 176.4(6) . .
O19 Mn26 O3W 91.8(6) . .
O19 Mn26 O4W 90.9(6) . .
O33 Mn26 Mn25 136.9(4) . .
O33 Mn26 O3W 87.2(7) . .
O33 Mn26 O4W 88.8(7) . .
O53 Mn26 Mn25 41.3(4) . .
O53 Mn26 O19 82.4(6) . .
O53 Mn26 O33 177.9(6) . .
O53 Mn26 O64 95.3(6) . .
O53 Mn26 O3W 91.7(7) . .
O53 Mn26 O4W 92.4(6) . .
O64 Mn26 Mn25 136.4(5) . .
O64 Mn26 O33 86.4(6) . .
O64 Mn26 O3W 85.5(7) . .
O64 Mn26 O4W 92.0(7) . .
O3W Mn26 Mn25 91.1(5) . .
O4W Mn26 Mn25 93.4(5) . .
O4W Mn26 O3W 175.4(7) . .
O54 Mn27 Mn28 40.8(5) . .
O54 Mn27 O72 96.7(6) . .
O54 Mn27 O89 81.5(6) . .
O54 Mn27 O104 176.5(7) . .
O54 Mn27 O5W 91.7(7) . .
O54 Mn27 O6W 89.9(6) . .
O72 Mn27 Mn28 137.5(5) . .
O72 Mn27 O5W 85.7(7) . .
O72 Mn27 O6W 89.3(7) . .
O89 Mn27 Mn28 40.7(4) . .
O89 Mn27 O72 178.1(6) . .
O89 Mn27 O5W 93.6(7) . .
O89 Mn27 O6W 91.4(7) . .
O104 Mn27 Mn28 135.6(6) . .
O104 Mn27 O72 86.8(7) . .
O104 Mn27 O89 95.0(7) . .
O104 Mn27 O5W 88.3(7) . .
O104 Mn27 O6W 90.3(7) . .
O5W Mn27 Mn28 91.5(5) . .
O5W Mn27 O6W 174.9(7) . .
O6W Mn27 Mn28 93.0(5) . .
O54 Mn28 Mn27 40.7(4) . .
O54 Mn28 O67 95.1(7) . .
O54 Mn28 O111 176.8(7) . .
O54 Mn28 O7W 92.6(6) . .
O54 Mn28 O8W 92.4(7) . .
O67 Mn28 Mn27 135.6(5) . .
O67 Mn28 O111 88.1(7) . .
O67 Mn28 O7W 86.3(7) . .
O67 Mn28 O8W 91.6(7) . .
O89 Mn28 Mn27 41.3(5) . .
O89 Mn28 O54 81.9(6) . .
O89 Mn28 O67 176.8(7) . .
O89 Mn28 O111 94.9(7) . .
O89 Mn28 O7W 93.0(7) . .
O89 Mn28 O8W 89.4(7) . .
O111 Mn28 Mn27 136.1(5) . .
O111 Mn28 O7W 87.1(7) . .
O111 Mn28 O8W 88.0(8) . .
O7W Mn28 Mn27 91.6(5) . .
O7W Mn28 O8W 174.7(7) . .
O8W Mn28 Mn27 93.3(5) . .
O25 Mn29 Mn30 41.6(4) . .
O25 Mn29 O34 94.4(6) . .
O25 Mn29 O96 84.0(7) . .
O25 Mn29 O110 176.7(7) . .
O25 Mn29 O9W 94.8(7) . .
O25 Mn29 O10W 92.8(7) . .
O34 Mn29 Mn30 135.9(5) . .
O34 Mn29 O96 176.0(6) . .
O34 Mn29 O110 87.8(7) . .
O34 Mn29 O9W 85.9(7) . .
O34 Mn29 O10W 90.9(7) . .
O96 Mn29 Mn30 42.4(5) . .
O96 Mn29 O110 93.7(7) . .
O96 Mn29 O9W 90.6(7) . .
O96 Mn29 O10W 92.9(7) . .
O110 Mn29 Mn30 135.9(6) . .
O110 Mn29 O9W 82.9(7) . .
O110 Mn29 O10W 89.6(7) . .
O9W Mn29 Mn30 92.9(5) . .
O9W Mn29 O10W 172.0(7) . .
O10W Mn29 Mn30 94.5(5) . .
O25 Mn30 Mn29 40.9(4) . .
O25 Mn30 O36 94.9(7) . .
O25 Mn30 O92 176.9(7) . .
O25 Mn30 O96 83.2(6) . .
O25 Mn30 O11W 89.2(6) . .
O25 Mn30 O12W 92.4(6) . .
O36 Mn30 Mn29 135.7(5) . .
O36 Mn30 O92 87.8(7) . .
O36 Mn30 O96 178.0(7) . .
O36 Mn30 O11W 84.7(7) . .
O36 Mn30 O12W 89.3(7) . .
O92 Mn30 Mn29 136.3(5) . .
O92 Mn30 O11W 89.5(7) . .
O92 Mn30 O12W 89.2(7) . .
O96 Mn30 Mn29 42.4(5) . .
O96 Mn30 O92 94.0(7) . .
O96 Mn30 O11W 94.6(7) . .
O96 Mn30 O12W 91.4(7) . .
O11W Mn30 Mn29 91.7(5) . .
O12W Mn30 Mn29 93.3(5) . .
O12W Mn30 O11W 173.9(7) . .
O2 Mn31 Mn32 41.7(4) . .
O2 Mn31 O37 93.7(6) . .
O2 Mn31 O147 176.7(7) . .
O2 Mn31 O13W 92.6(6) . .
O2 Mn31 O14W 93.7(7) . .
O37 Mn31 Mn32 135.3(5) . .
O37 Mn31 O147 87.9(6) . .
O37 Mn31 O13W 87.8(6) . .
O37 Mn31 O14W 89.3(7) . .
O133 Mn31 Mn32 41.0(4) . .
O133 Mn31 O2 82.7(6) . .
O133 Mn31 O37 175.6(7) . .
O133 Mn31 O147 95.6(6) . .
O133 Mn31 O13W 89.7(6) . .
O133 Mn31 O14W 93.5(6) . .
O147 Mn31 Mn32 136.5(4) . .
O147 Mn31 O13W 84.6(6) . .
O147 Mn31 O14W 89.1(7) . .
O13W Mn31 Mn32 90.9(4) . .
O14W Mn31 Mn32 95.4(5) . .
O14W Mn31 O13W 173.2(7) . .
O2 Mn32 Mn31 41.3(4) . .
O2 Mn32 O26 94.1(6) . .
O2 Mn32 O15W 90.9(6) . .
O2 Mn32 O16W 92.8(6) . .
O26 Mn32 Mn31 135.3(5) . .
O26 Mn32 O15W 86.6(7) . .
O26 Mn32 O16W 89.7(7) . .
O118 Mn32 Mn31 136.4(5) . .
O118 Mn32 O2 177.1(6) . .
O118 Mn32 O26 87.9(7) . .
O118 Mn32 O133 95.7(6) . .
O118 Mn32 O15W 87.2(6) . .
O118 Mn32 O16W 89.3(7) . .
O133 Mn32 Mn31 40.8(4) . .
O133 Mn32 O2 82.2(6) . .
O133 Mn32 O26 175.2(6) . .
O133 Mn32 O15W 90.4(6) . .
O133 Mn32 O16W 93.5(7) . .
O15W Mn32 Mn31 90.3(5) . .
O15W Mn32 O16W 174.9(7) . .
O16W Mn32 Mn31 94.8(5) . .
O41 Mn33 Mn34 41.5(4) . .
O41 Mn33 O113 83.3(6) . .
O41 Mn33 O17W 91.5(6) . .
O41 Mn33 O18W 92.2(6) . .
O65 Mn33 Mn34 135.4(5) . .
O65 Mn33 O41 94.0(6) . .
O65 Mn33 O113 176.9(6) . .
O65 Mn33 O135 87.2(7) . .
O65 Mn33 O17W 88.9(7) . .
O65 Mn33 O18W 90.4(6) . .
O113 Mn33 Mn34 41.8(4) . .
O113 Mn33 O17W 89.5(6) . .
O113 Mn33 O18W 91.3(6) . .
O135 Mn33 Mn34 137.3(5) . .
O135 Mn33 O41 178.6(6) . .
O135 Mn33 O113 95.5(6) . .
O135 Mn33 O17W 87.8(6) . .
O135 Mn33 O18W 88.6(6) . .
O17W Mn33 Mn34 89.8(5) . .
O17W Mn33 O18W 176.3(7) . .
O18W Mn33 Mn34 93.2(5) . .
O41 Mn34 Mn33 41.5(4) . .
O41 Mn34 O113 83.4(6) . .
O41 Mn34 O19W 90.7(6) . .
O41 Mn34 O20W 94.3(7) . .
O74 Mn34 Mn33 137.6(5) . .
O74 Mn34 O41 96.1(6) . .
O74 Mn34 O113 179.1(7) . .
O74 Mn34 O19W 85.5(6) . .
O74 Mn34 O20W 89.1(7) . .
O113 Mn34 Mn33 41.9(5) . .
O113 Mn34 O19W 93.8(6) . .
O113 Mn34 O20W 91.6(7) . .
O146 Mn34 Mn33 135.8(5) . .
O146 Mn34 O41 177.1(7) . .
O146 Mn34 O74 86.6(7) . .
O146 Mn34 O113 94.0(7) . .
O146 Mn34 O19W 88.3(7) . .
O146 Mn34 O20W 86.9(7) . .
O19W Mn34 Mn33 92.1(5) . .
O20W Mn34 Mn33 94.9(5) . .
O20W Mn34 O19W 173.0(7) . .
O82 Mn35 Mn36 41.5(5) . .
O82 Mn35 O128 94.2(6) . 2_556
O82 Mn35 O21W 92.6(7) . .
O108 Mn35 Mn36 135.3(5) . .
O108 Mn35 O82 93.9(7) . .
O108 Mn35 O128 89.6(7) . 2_556
O108 Mn35 O138 88.9(7) . .
O108 Mn35 O21W 87.2(8) . .
O121 Mn35 Mn36 40.5(4) . .
O121 Mn35 O82 82.0(7) . .
O121 Mn35 O108 175.8(7) . .
O121 Mn35 O128 90.0(6) . 2_556
O121 Mn35 O138 95.2(7) . .
O121 Mn35 O21W 93.6(7) . .
O128 Mn35 Mn36 91.1(4) 2_556 .
O138 Mn35 Mn36 135.6(5) . .
O138 Mn35 O82 177.1(7) . .
O138 Mn35 O128 85.5(6) . 2_556
O138 Mn35 O21W 87.8(7) . .
O21W Mn35 Mn36 95.8(6) . .
O21W Mn35 O128 172.6(6) . 2_556
O82 Mn36 Mn35 42.7(5) . .
O82 Mn36 O148 177.3(7) . .
O82 Mn36 O22W 88.5(7) . .
O82 Mn36 O23W 91.4(7) . .
O101 Mn36 Mn35 138.0(5) . .
O101 Mn36 O82 95.3(7) . .
O101 Mn36 O148 85.2(6) . .
O101 Mn36 O22W 88.0(6) . .
O101 Mn36 O23W 87.0(7) . .
O121 Mn36 Mn35 39.8(5) . .
O121 Mn36 O82 82.5(7) . .
O121 Mn36 O101 177.7(7) . .
O121 Mn36 O148 97.1(6) . .
O121 Mn36 O22W 92.6(6) . .
O121 Mn36 O23W 92.5(7) . .
O148 Mn36 Mn35 136.6(5) . .
O148 Mn36 O22W 88.9(6) . .
O148 Mn36 O23W 91.3(7) . .
O22W Mn36 Mn35 89.1(4) . .
O22W Mn36 O23W 174.9(7) . .
O23W Mn36 Mn35 94.3(5) . .
O1 Na1 Na3 133.7(6) . .
O1 Na1 O18 86.1(6) . .
O1 Na1 O24W 87.9(9) . .
O1 Na1 O25W 92.0(7) . .
O1 Na1 O26W 88.6(8) . .
O1 Na1 O27W 175.4(7) . .
O18 Na1 Na3 47.6(5) . .
O18 Na1 O24W 170.1(9) . .
O18 Na1 O25W 83.9(7) . .
O18 Na1 O27W 91.6(7) . .
O24W Na1 Na3 138.1(8) . .
O24W Na1 O25W 88.4(9) . .
O24W Na1 O27W 94.9(9) . .
O25W Na1 Na3 85.8(6) . .
O26W Na1 Na3 89.1(6) . .
O26W Na1 O18 89.7(8) . .
O26W Na1 O24W 98.1(10) . .
O26W Na1 O25W 173.5(9) . .
O26W Na1 O27W 87.4(8) . .
O27W Na1 Na3 44.0(5) . .
O27W Na1 O25W 91.7(7) . .
O28 Na2 Na3 85.8(5) . .
O28 Na2 O28W 171.0(8) . .
O28 Na2 O32W 85.9(7) . .
O28W Na2 Na3 89.7(6) . .
O29W Na2 Na3 132.7(7) . .
O29W Na2 O28 97.3(8) . .
O29W Na2 O28W 80.0(8) . .
O29W Na2 O32W 88.9(8) . .
O30W Na2 Na3 143.8(8) . .
O30W Na2 O28 107.2(8) . .
O30W Na2 O28W 80.9(8) . .
O30W Na2 O29W 80.2(8) . .
O30W Na2 O32W 163.8(9) . .
O31W Na2 Na3 45.0(5) . .
O31W Na2 O28 93.7(7) . .
O31W Na2 O28W 88.6(8) . .
O31W Na2 O29W 168.5(9) . .
O31W Na2 O30W 99.5(9) . .
O31W Na2 O32W 88.8(8) . .
O32W Na2 Na3 44.1(6) . .
O32W Na2 O28W 85.4(7) . .
Na1 Na3 Na2 107.6(4) . .
Na1 Na3 Na4 127.7(5) . .
Na4 Na3 Na2 124.4(4) . .
O18 Na3 Na1 45.4(4) . .
O18 Na3 Na2 78.7(5) . .
O18 Na3 Na4 135.9(6) . .
O27W Na3 Na1 46.2(5) . .
O27W Na3 Na2 130.1(6) . .
O27W Na3 Na4 96.3(6) . .
O27W Na3 O18 91.7(7) . .
O27W Na3 O31W 87.5(7) . .
O27W Na3 O32W 176.5(8) . .
O31W Na3 Na1 81.1(5) . .
O31W Na3 Na2 42.9(5) . .
O31W Na3 Na4 141.6(6) . .
O31W Na3 O18 81.9(7) . .
O32W Na3 Na1 132.9(7) . .
O32W Na3 Na2 46.3(5) . .
O32W Na3 Na4 86.6(6) . .
O32W Na3 O18 87.7(7) . .
O32W Na3 O31W 89.0(8) . .
O33W Na3 Na1 96.0(6) . .
O33W Na3 Na2 134.3(7) . .
O33W Na3 Na4 44.0(6) . .
O33W Na3 O18 92.3(7) . .
O33W Na3 O27W 94.4(8) . .
O33W Na3 O31W 173.9(9) . .
O33W Na3 O32W 89.1(8) . .
O34W Na3 Na1 141.7(7) . .
O34W Na3 Na2 94.6(6) . .
O34W Na3 Na4 45.7(5) . .
O34W Na3 O18 172.3(8) . .
O34W Na3 O27W 95.7(8) . .
O34W Na3 O31W 95.9(7) . .
O34W Na3 O32W 84.8(8) . .
O34W Na3 O33W 89.7(8) . .
O33W Na4 Na3 43.7(6) . .
O33W Na4 O34W 87.3(8) . .
O33W Na4 O35W 87.7(10) . .
O33W Na4 O37W 89.8(9) . .
O33W Na4 O38W 88.1(9) . .
O34W Na4 Na3 43.6(5) . .
O34W Na4 O35W 97.9(9) . .
O34W Na4 O37W 172.2(10) . .
O35W Na4 Na3 94.6(8) . .
O36W Na4 Na3 128.9(7) . .
O36W Na4 O33W 172.6(10) . .
O36W Na4 O34W 85.3(8) . .
O36W Na4 O35W 93.3(10) . .
O36W Na4 O37W 97.6(10) . .
O36W Na4 O38W 91.6(10) . .
O37W Na4 Na3 132.9(8) . .
O37W Na4 O35W 89.2(10) . .
O38W Na4 Na3 85.4(7) . .
O38W Na4 O34W 86.4(9) . .
O38W Na4 O35W 173.8(10) . .
O38W Na4 O37W 86.2(10) . .
W1 O1 Na1 134.2(9) . .
Mn1 O2 Mn31 130.3(8) . .
Mn1 O2 Mn32 128.6(8) . .
Mn31 O2 Mn32 97.0(6) . .
Mn2 O3 Mn3 97.1(6) . .
Mn2 O3 Mn5 96.9(6) . .
Mn3 O3 Mn5 96.2(6) . .
Mn1 O4 Mn2 97.3(6) . .
Mn1 O4 Mn3 96.6(6) . .
Mn2 O4 Mn3 98.0(6) . .
Mn3 O5 Mn5 96.1(7) . .
Mn6 O5 Mn3 96.3(6) . .
Mn6 O5 Mn5 95.5(6) . .
Mn6 O6 W6 107.2(7) . .
Mn4 O7 Mn2 95.4(6) . .
Mn5 O7 Mn2 98.4(6) . .
Mn5 O7 Mn4 96.4(6) . .
W2 O8 W1 97.4(5) . .
Mn3 O8 W1 101.9(6) . .
Mn3 O8 W2 103.2(7) . .
Mn1 O9 W2 92.0(6) . .
Mn3 O9 W2 99.0(6) . .
Mn3 O9 Mn1 98.8(6) . .
W2 O10 W1 110.6(7) . .
Mn4 O11 W5 93.5(5) . .
Mn5 O11 W5 99.4(6) . .
Mn5 O11 Mn4 98.9(6) . .
Mn5 O12 W6 98.8(6) . .
Mn5 O12 Mn6 97.5(7) . .
Mn6 O12 W6 91.8(6) . .
W5 O13 Mn4 107.3(7) . .
Mn6 O14 W1 107.0(7) . .
W3 O15 W4 97.5(6) . .
Mn2 O15 W3 102.2(6) . .
Mn2 O15 W4 101.4(6) . .
W4 O16 Mn4 107.3(7) . .
Mn3 O17 W1 100.2(6) . .
Mn3 O17 Mn6 98.5(6) . .
Mn6 O17 W1 93.6(6) . .
W2 O18 Na1 133.7(8) . .
W2 O18 Na3 136.8(8) . .
Na1 O18 Na3 86.9(6) . .
Mn25 O19 Mn6 129.9(8) . .
Mn26 O19 Mn6 129.0(7) . .
Mn26 O19 Mn25 97.8(6) . .
W6 O20 W5 111.9(8) . .
W6 O21 W5 96.9(6) . .
Mn5 O21 W5 101.6(6) . .
Mn5 O21 W6 101.5(6) . .
Mn2 O22 W4 98.5(6) . .
Mn2 O22 Mn4 98.4(7) . .
Mn4 O22 W4 92.5(5) . .
Mn1 O24 W3 91.6(6) . .
Mn2 O24 W3 100.3(6) . .
Mn2 O24 Mn1 97.7(7) . .
Mn4 O25 Mn30 128.7(7) . .
Mn29 O25 Mn4 130.3(8) . .
Mn29 O25 Mn30 97.5(7) . .
W2 O26 Mn32 137.9(10) . .
W3 O27 W4 111.0(8) . .
W2 O28 Na2 130.0(9) . .
Mn1 O28 W2 106.6(7) . .
Mn1 O28 Na2 121.3(8) . .
Mn1 O29 W3 107.6(7) . .
W6 O30 Mn25 136.6(8) . .
W1 O33 Mn26 136.2(9) . .
W5 O34 Mn29 137.3(8) . .
W4 O36 Mn30 139.2(9) . .
W3 O37 Mn31 137.9(9) . .
W9 O38 Mn10 105.9(7) . .
Mn8 O39 Mn11 97.1(6) . .
Mn9 O39 Mn8 98.3(6) . .
Mn9 O39 Mn11 98.1(6) . .
Mn11 O40 W10 99.3(6) . .
Mn11 O40 Mn12 98.7(7) . .
Mn12 O40 W10 93.9(5) . .
Mn12 O41 Mn33 130.6(8) . .
Mn12 O41 Mn34 129.5(8) . .
Mn34 O41 Mn33 97.0(6) . .
W11 O42 W12 110.0(7) . .
Mn9 O43 Mn11 98.7(6) . .
Mn9 O43 Mn12 96.1(6) . .
Mn12 O43 Mn11 95.0(6) . .
W12 O44 W11 97.8(5) . .
Mn9 O44 W11 102.6(6) . .
Mn9 O44 W12 102.7(6) . .
Mn7 O45 W12 93.0(6) . .
Mn9 O45 W12 99.7(6) . .
Mn9 O45 Mn7 98.5(6) . .
W7 O46 Mn7 106.1(7) . .
Mn10 O47 W9 92.3(5) . .
Mn11 O47 W9 100.3(6) . .
Mn11 O47 Mn10 98.3(6) . .
W10 O48 W9 97.9(6) . .
Mn11 O48 W9 102.1(6) . .
Mn11 O48 W10 102.3(6) . .
W10 O49 Mn12 106.4(7) . .
Mn10 O50 Mn8 96.2(6) . .
Mn10 O50 Mn11 95.9(6) . .
Mn11 O50 Mn8 98.1(6) . .
Mn7 O51 W7 93.5(6) . .
Mn8 O51 W7 98.9(6) . .
Mn8 O51 Mn7 98.9(6) . .
W7 O52 W8 97.1(5) . .
Mn8 O52 W7 102.6(6) . .
Mn8 O52 W8 102.4(6) . .
Mn7 O53 Mn25 129.7(8) . .
Mn26 O53 Mn7 130.8(7) . .
Mn26 O53 Mn25 98.0(6) . .
Mn27 O54 Mn10 129.8(8) . .
Mn27 O54 Mn28 98.5(7) . .
Mn28 O54 Mn10 130.0(7) . .
W11 O56 Mn12 107.4(6) . .
Mn7 O59 Mn8 94.9(6) . .
Mn9 O59 Mn7 96.1(6) . .
Mn9 O59 Mn8 98.4(6) . .
W7 O60 W8 110.8(6) . .
Mn9 O62 W11 99.7(6) . .
Mn9 O62 Mn12 99.2(6) . .
Mn12 O62 W11 93.5(6) . .
W10 O63 W9 109.6(7) . .
W12 O64 Mn26 136.8(10) . .
W11 O65 Mn33 138.2(10) . .
W12 O66 Mn7 106.9(7) . .
W9 O67 Mn28 138.1(9) . .
Mn8 O68 W8 99.5(6) . .
Mn8 O68 Mn10 98.6(6) . .
Mn10 O68 W8 91.3(6) . .
W8 O69 Mn10 106.9(7) . .
W7 O71 Mn25 136.2(8) . .
W8 O72 Mn27 135.9(8) . .
W10 O74 Mn34 136.8(9) . .
Mn13 O75 Mn14 96.2(7) . .
Mn15 O75 Mn13 97.0(7) . .
Mn15 O75 Mn14 98.5(7) . .
W17 O76 W18 98.4(7) . .
Mn15 O76 W17 104.1(7) . .
Mn15 O76 W18 102.4(7) . .
Mn16 O77 W15 92.0(6) . .
Mn17 O77 W15 99.1(7) . .
Mn17 O77 Mn16 97.7(7) . .
Mn17 O78 W16 100.7(7) . .
Mn17 O78 Mn18 98.7(7) . .
Mn18 O78 W16 94.1(6) . .
W13 O79 Mn13 105.9(8) . .
Mn15 O80 Mn14 96.1(6) . .
Mn17 O80 Mn14 96.8(7) . .
Mn17 O80 Mn15 97.5(7) . .
Mn18 O81 W17 107.4(9) . .
Mn16 O82 Mn35 130.7(9) . .
Mn16 O82 Mn36 130.4(9) . .
Mn36 O82 Mn35 95.8(7) . .
W18 O84 Mn13 106.5(8) . .
Mn16 O85 Mn14 96.6(7) . .
Mn17 O85 Mn14 98.7(8) . .
Mn17 O85 Mn16 96.1(7) . .
W13 O86 W14 98.7(7) . .
Mn14 O86 W13 103.4(8) . .
Mn14 O86 W14 102.2(7) . .
Mn15 O87 W17 99.1(6) . .
Mn15 O87 Mn18 97.3(7) . .
Mn18 O87 W17 92.4(6) . .
Mn18 O88 W16 109.8(9) . .
Mn18 O89 Mn27 128.8(8) . .
Mn28 O89 Mn18 130.5(8) . .
Mn28 O89 Mn27 98.0(7) . .
Mn13 O90 W18 92.1(6) . .
Mn15 O90 W18 99.1(7) . .
Mn15 O90 Mn13 98.1(8) . .
W13 O91 W14 111.7(8) . .
W13 O92 Mn30 137.0(9) . .
W16 O93 W15 99.5(7) . .
Mn17 O93 W15 102.0(8) . .
Mn17 O93 W16 103.1(8) . .
Mn14 O94 W14 99.4(6) . .
Mn14 O94 Mn16 98.2(7) . .
Mn16 O94 W14 92.3(6) . .
Mn13 O95 W13 92.9(6) . .
Mn14 O95 W13 100.0(7) . .
Mn14 O95 Mn13 98.1(7) . .
Mn13 O96 Mn29 131.0(8) . .
Mn13 O96 Mn30 131.1(8) . .
Mn29 O96 Mn30 95.3(8) . .
Mn16 O97 W15 109.0(10) . .
W15 O98 W16 111.4(8) . .
Mn15 O99 Mn17 98.5(7) . .
Mn18 O99 Mn15 96.4(8) . .
Mn18 O99 Mn17 96.9(7) . .
W14 O101 Mn36 137.2(9) . .
W14 O102 Mn16 105.5(9) . .
W18 O103 W17 108.3(8) . .
W17 O104 Mn27 139.1(10) . .
W15 O108 Mn35 137.4(9) . .
W18 O110 Mn29 138.0(10) . .
W16 O111 Mn28 137.1(9) . .
W22 O112 W21 96.9(6) . .
Mn23 O112 W21 102.0(6) . .
Mn23 O112 W22 102.1(6) . .
Mn24 O113 Mn33 130.6(8) . .
Mn24 O113 Mn34 129.9(9) . .
Mn34 O113 Mn33 96.3(6) . .
Mn21 O114 Mn23 96.9(6) . .
Mn24 O114 Mn21 97.0(7) . .
Mn24 O114 Mn23 97.3(7) . .
Mn20 O115 Mn22 95.4(6) . .
Mn23 O115 Mn20 97.7(6) . .
Mn23 O115 Mn22 95.2(6) . .
Mn22 O116 W21 92.3(6) . .
Mn22 O116 Mn23 98.4(7) . .
Mn23 O116 W21 98.2(6) . .
Mn20 O117 W20 98.9(6) . .
Mn20 O117 Mn22 98.2(6) . .
Mn22 O117 W20 92.6(5) . .
W21 O118 Mn32 138.5(9) . .
W24 O119 Mn19 106.6(7) . .
W24 O120 W23 97.9(6) . .
Mn21 O120 W23 101.0(7) . .
Mn21 O120 W24 103.8(7) . .
Mn35 O121 Mn19 129.6(8) . .
Mn35 O121 Mn36 99.7(7) . .
Mn36 O121 Mn19 127.9(8) . .
Mn20 O122 Mn21 98.8(7) . .
Mn20 O122 Mn23 97.6(6) . .
Mn21 O122 Mn23 97.3(6) . .
Mn20 O123 Mn19 95.1(6) . .
Mn21 O123 Mn19 95.4(6) . .
Mn21 O123 Mn20 97.5(6) . .
W22 O124 Mn24 107.2(7) . .
Mn19 O125 W24 92.6(6) . .
Mn21 O125 W24 98.0(6) . .
Mn21 O125 Mn19 98.5(7) . .
Mn19 O126 W19 93.2(6) . .
Mn19 O126 Mn20 98.2(6) . .
Mn20 O126 W19 98.8(6) . .
W20 O127 W19 109.1(7) . .
W24 O128 Mn35 137.5(8) . 2_556
Mn23 O129 W22 98.8(6) . .
Mn23 O129 Mn24 98.2(6) . .
Mn24 O129 W22 93.9(5) . .
W19 O130 W20 100.3(6) . .
Mn20 O130 W19 103.8(7) . .
Mn20 O130 W20 101.3(6) . .
W21 O131 W22 109.4(7) . .
W20 O132 Mn22 107.9(7) . .
Mn22 O133 Mn32 129.3(7) . .
Mn31 O133 Mn22 130.6(8) . .
Mn31 O133 Mn32 98.1(6) . .
Mn24 O134 W23 105.6(8) . .
W22 O135 Mn33 136.6(9) . .
Mn21 O136 W23 99.3(6) . .
Mn21 O136 Mn24 98.4(7) . .
Mn24 O136 W23 91.9(5) . .
W24 O138 Mn35 138.6(9) . .
W19 O140 Mn19 104.9(7) . .
W23 O141 W24 110.5(7) . .
W21 O142 Mn22 104.8(6) . .
W23 O146 Mn34 138.4(9) . .
W20 O147 Mn31 137.7(8) . .
W19 O148 Mn36 135.3(8) . .
Na3 O27W Na1 89.8(7) . .
Na2 O31W Na3 92.1(7) . .
Na3 O32W Na2 89.6(8) . .
Na3 O33W Na4 92.3(8) . .
Na3 O34W Na4 90.7(8) . .

loop_
_geom_bond_atom_site_label_1
_geom_bond_atom_site_label_2
_geom_bond_distance
_geom_bond_site_symmetry_2
W1 W2 3.2035(13) .
W1 Mn3 3.137(3) .
W1 Mn6 3.018(4) .
W1 O1 1.741(17) .
W1 O8 2.151(13) .
W1 O10 1.953(14) .
W1 O14 1.898(14) .
W1 O17 2.214(16) .
W1 O33 1.809(14) .
W2 Mn1 3.007(4) .
W2 Mn3 3.132(3) .
W2 O8 2.112(14) .
W2 O9 2.252(15) .
W2 O10 1.944(14) .
W2 O18 1.724(17) .
W2 O26 1.795(16) .
W2 O28 1.891(14) .
W3 W4 3.1905(14) .
W3 Mn1 3.012(4) .
W3 Mn2 3.160(3) .
W3 O15 2.118(13) .
W3 O24 2.257(14) .
W3 O27 1.915(17) .
W3 O29 1.896(16) .
W3 O32 1.714(15) .
W3 O37 1.781(14) .
W4 Mn2 3.149(4) .
W4 Mn4 3.027(3) .
W4 O15 2.125(15) .
W4 O16 1.870(14) .
W4 O22 2.267(13) .
W4 O27 1.955(15) .
W4 O35 1.707(15) .
W4 O36 1.773(17) .
W5 W6 3.1992(14) .
W5 Mn4 3.021(3) .
W5 Mn5 3.154(3) .
W5 O11 2.248(13) .
W5 O13 1.862(13) .
W5 O20 1.960(15) .
W5 O21 2.140(15) .
W5 O23 1.718(15) .
W5 O34 1.826(16) .
W6 Mn5 3.149(3) .
W6 Mn6 3.027(3) .
W6 O6 1.885(15) .
W6 O12 2.272(14) .
W6 O20 1.901(17) .
W6 O21 2.136(13) .
W6 O30 1.798(13) .
W6 O31 1.718(15) .
W7 W8 3.2000(15) .
W7 Mn7 3.023(3) .
W7 Mn8 3.144(3) .
W7 O46 1.857(14) .
W7 O51 2.248(13) .
W7 O52 2.133(13) .
W7 O60 1.895(15) .
W7 O61 1.725(14) .
W7 O71 1.830(15) .
W8 Mn8 3.144(3) .
W8 Mn10 3.014(3) .
W8 O52 2.136(14) .
W8 O60 1.991(13) .
W8 O68 2.273(14) .
W8 O69 1.860(14) .
W8 O70 1.772(16) .
W8 O72 1.808(16) .
W9 W10 3.1914(14) .
W9 Mn10 3.006(3) .
W9 Mn11 3.152(4) .
W9 O38 1.857(14) .
W9 O47 2.245(13) .
W9 O48 2.118(16) .
W9 O58 1.739(18) .
W9 O63 1.961(14) .
W9 O67 1.776(17) .
W10 Mn11 3.154(3) .
W10 Mn12 3.031(4) .
W10 O40 2.248(13) .
W10 O48 2.115(14) .
W10 O49 1.867(17) .
W10 O55 1.714(17) .
W10 O63 1.945(15) .
W10 O74 1.795(15) .
W11 W12 3.2147(13) .
W11 Mn9 3.146(3) .
W11 Mn12 3.015(4) .
W11 O42 1.960(14) .
W11 O44 2.133(13) .
W11 O56 1.863(14) .
W11 O57 1.711(17) .
W11 O62 2.242(15) .
W11 O65 1.805(15) .
W12 Mn7 3.008(4) .
W12 Mn9 3.148(4) .
W12 O42 1.964(14) .
W12 O44 2.132(13) .
W12 O45 2.240(15) .
W12 O64 1.800(15) .
W12 O66 1.851(14) .
W12 O73 1.715(16) .
W13 W14 3.2016(15) .
W13 Mn13 3.016(4) .
W13 Mn14 3.149(4) .
W13 O79 1.877(16) .
W13 O86 2.097(17) .
W13 O91 1.921(15) .
W13 O92 1.766(18) .
W13 O95 2.240(14) .
W13 O105 1.772(17) .
W14 Mn14 3.145(4) .
W14 Mn16 3.015(4) .
W14 O86 2.122(16) .
W14 O91 1.947(17) .
W14 O94 2.248(15) .
W14 O101 1.819(16) .
W14 O102 1.886(17) .
W14 O109 1.712(18) .
W15 W16 3.2033(15) .
W15 Mn16 3.015(4) .
W15 Mn17 3.143(4) .
W15 O77 2.257(15) .
W15 O93 2.109(16) .
W15 O97 1.858(17) .
W15 O98 1.916(16) .
W15 O107 1.73(2) .
W15 O108 1.805(17) .
W16 Mn17 3.151(4) .
W16 Mn18 3.025(4) .
W16 O78 2.214(14) .
W16 O88 1.857(16) .
W16 O93 2.088(16) .
W16 O98 1.961(16) .
W16 O106 1.665(19) .
W16 O111 1.765(18) .
W17 W18 3.1972(15) .
W17 Mn15 3.162(4) .
W17 Mn18 3.017(4) .
W17 O76 2.091(15) .
W17 O81 1.881(17) .
W17 O87 2.255(14) .
W17 O100 1.758(17) .
W17 O103 1.985(16) .
W17 O104 1.799(17) .
W18 Mn13 3.018(4) .
W18 Mn15 3.160(4) .
W18 O76 2.133(16) .
W18 O83 1.734(17) .
W18 O84 1.877(16) .
W18 O90 2.270(15) .
W18 O103 1.958(15) .
W18 O110 1.784(19) .
W19 W20 3.1853(15) .
W19 Mn19 3.018(3) .
W19 Mn20 3.167(4) .
W19 O126 2.264(13) .
W19 O127 1.982(14) .
W19 O130 2.049(16) .
W19 O140 1.897(14) .
W19 O145 1.711(16) .
W19 O148 1.797(16) .
W20 Mn20 3.150(3) .
W20 Mn22 3.037(4) .
W20 O117 2.277(13) .
W20 O127 1.928(16) .
W20 O130 2.099(14) .
W20 O132 1.869(15) .
W20 O137 1.707(16) .
W20 O147 1.791(14) .
W21 W22 3.1935(13) .
W21 Mn22 3.001(4) .
W21 Mn23 3.148(4) .
W21 O112 2.134(14) .
W21 O116 2.275(15) .
W21 O118 1.813(15) .
W21 O131 1.956(14) .
W21 O142 1.887(13) .
W21 O143 1.762(19) .
W22 Mn23 3.149(4) .
W22 Mn24 3.056(4) .
W22 O112 2.132(13) .
W22 O124 1.886(16) .
W22 O129 2.242(14) .
W22 O131 1.957(14) .
W22 O135 1.805(14) .
W22 O139 1.702(18) .
W23 W24 3.1903(15) .
W23 Mn21 3.153(3) .
W23 Mn24 2.983(4) .
W23 O120 2.158(14) .
W23 O134 1.910(17) .
W23 O136 2.254(14) .
W23 O141 1.930(15) .
W23 O144 1.758(18) .
W23 O146 1.823(15) .
W24 Mn19 3.021(3) .
W24 Mn21 3.144(4) .
W24 O119 1.879(15) .
W24 O120 2.070(16) .
W24 O125 2.274(15) .
W24 O128 1.767(14) .
W24 O138 1.792(16) .
W24 O141 1.953(14) .
Mn1 Mn2 2.843(5) .
Mn1 Mn3 2.858(4) .
Mn1 O2 1.904(14) .
Mn1 O4 1.886(13) .
Mn1 O9 1.913(13) .
Mn1 O24 1.930(16) .
Mn1 O28 1.860(17) .
Mn1 O29 1.836(14) .
Mn2 Mn3 2.899(5) .
Mn2 Mn4 2.865(5) .
Mn2 Mn5 2.914(4) .
Mn2 O3 1.923(13) .
Mn2 O4 1.901(15) .
Mn2 O7 1.944(13) .
Mn2 O15 1.940(13) .
Mn2 O22 1.875(15) .
Mn2 O24 1.845(14) .
Mn3 Mn5 2.914(5) .
Mn3 Mn6 2.864(4) .
Mn3 O3 1.944(15) .
Mn3 O4 1.942(13) .
Mn3 O5 1.957(14) .
Mn3 O8 1.880(16) .
Mn3 O9 1.850(14) .
Mn3 O17 1.863(14) .
Mn4 Mn5 2.860(5) .
Mn4 O7 1.929(15) .
Mn4 O11 1.886(13) .
Mn4 O13 1.888(14) .
Mn4 O16 1.888(14) .
Mn4 O22 1.910(13) .
Mn4 O25 1.916(15) .
Mn5 Mn6 2.850(5) .
Mn5 O3 1.970(13) .
Mn5 O5 1.962(16) .
Mn5 O7 1.907(13) .
Mn5 O11 1.877(15) .
Mn5 O12 1.862(14) .
Mn5 O21 1.926(13) .
Mn6 O5 1.888(13) .
Mn6 O6 1.877(13) .
Mn6 O12 1.927(16) .
Mn6 O14 1.857(16) .
Mn6 O17 1.916(14) .
Mn6 O19 1.923(13) .
Mn7 Mn8 2.860(5) .
Mn7 Mn9 2.849(4) .
Mn7 O45 1.894(13) .
Mn7 O46 1.927(13) .
Mn7 O51 1.888(15) .
Mn7 O53 1.919(13) .
Mn7 O59 1.935(13) .
Mn7 O66 1.893(16) .
Mn8 Mn9 2.909(5) .
Mn8 Mn10 2.851(5) .
Mn8 Mn11 2.897(4) .
Mn8 O39 1.930(13) .
Mn8 O50 1.919(13) .
Mn8 O51 1.877(13) .
Mn8 O52 1.892(13) .
Mn8 O59 1.948(15) .
Mn8 O68 1.829(16) .
Mn9 Mn11 2.909(5) .
Mn9 Mn12 2.852(4) .
Mn9 O39 1.916(15) .
Mn9 O43 1.899(14) .
Mn9 O44 1.894(15) .
Mn9 O45 1.866(14) .
Mn9 O59 1.895(13) .
Mn9 O62 1.862(14) .
Mn10 Mn11 2.843(5) .
Mn10 O38 1.909(14) .
Mn10 O47 1.911(13) .
Mn10 O50 1.911(15) .
Mn10 O54 1.931(15) .
Mn10 O68 1.930(14) .
Mn10 O69 1.893(14) .
Mn11 Mn12 2.853(5) .
Mn11 O39 1.934(13) .
Mn11 O40 1.877(13) .
Mn11 O43 1.936(15) .
Mn11 O47 1.847(15) .
Mn11 O48 1.933(14) .
Mn11 O50 1.916(13) .
Mn12 O40 1.884(15) .
Mn12 O41 1.908(13) .
Mn12 O43 1.934(14) .
Mn12 O49 1.918(16) .
Mn12 O56 1.878(15) .
Mn12 O62 1.884(14) .
Mn13 Mn14 2.849(5) .
Mn13 Mn15 2.852(5) .
Mn13 O75 1.909(15) .
Mn13 O79 1.901(16) .
Mn13 O84 1.888(16) .
Mn13 O90 1.908(15) .
Mn13 O95 1.911(14) .
Mn13 O96 1.883(17) .
Mn14 Mn15 2.892(5) .
Mn14 Mn16 2.859(5) .
Mn14 Mn17 2.907(5) .
Mn14 O75 1.919(15) .
Mn14 O80 1.957(15) .
Mn14 O85 1.917(16) .
Mn14 O86 1.914(17) .
Mn14 O94 1.861(15) .
Mn14 O95 1.861(15) .
Mn15 Mn17 2.903(5) .
Mn15 Mn18 2.852(5) .
Mn15 O75 1.899(14) .
Mn15 O76 1.917(16) .
Mn15 O80 1.932(15) .
Mn15 O87 1.887(15) .
Mn15 O90 1.868(16) .
Mn15 O99 1.915(16) .
Mn16 Mn17 2.847(5) .
Mn16 O77 1.923(15) .
Mn16 O82 1.882(17) .
Mn16 O85 1.914(15) .
Mn16 O94 1.922(16) .
Mn16 O97 1.845(18) .
Mn16 O102 1.901(16) .
Mn17 Mn18 2.866(5) .
Mn17 O77 1.858(15) .
Mn17 O78 1.868(14) .
Mn17 O80 1.930(15) .
Mn17 O85 1.914(15) .
Mn17 O93 1.932(17) .
Mn17 O99 1.917(15) .
Mn18 O78 1.910(14) .
Mn18 O81 1.864(17) .
Mn18 O87 1.913(15) .
Mn18 O88 1.842(18) .
Mn18 O89 1.918(16) .
Mn18 O99 1.912(15) .
Mn19 Mn20 2.849(5) .
Mn19 Mn21 2.853(5) .
Mn19 O119 1.889(15) .
Mn19 O121 1.937(16) .
Mn19 O123 1.932(15) .
Mn19 O125 1.886(15) .
Mn19 O126 1.873(14) .
Mn19 O140 1.910(15) .
Mn20 Mn21 2.900(4) .
Mn20 Mn22 2.843(5) .
Mn20 Mn23 2.883(5) .
Mn20 O115 1.916(16) .
Mn20 O117 1.852(14) .
Mn20 O122 1.894(14) .
Mn20 O123 1.930(14) .
Mn20 O126 1.896(15) .
Mn20 O130 1.974(14) .
Mn21 Mn23 2.898(5) .
Mn21 Mn24 2.840(5) .
Mn21 O114 1.906(16) .
Mn21 O120 1.923(15) .
Mn21 O122 1.925(14) .
Mn21 O123 1.926(13) .
Mn21 O125 1.879(16) .
Mn21 O136 1.870(14) .
Mn22 Mn23 2.836(4) .
Mn22 O115 1.927(14) .
Mn22 O116 1.870(14) .
Mn22 O117 1.908(15) .
Mn22 O132 1.887(14) .
Mn22 O133 1.909(13) .
Mn22 O142 1.902(15) .
Mn23 Mn24 2.893(4) .
Mn23 O112 1.913(15) .
Mn23 O114 1.965(15) .
Mn23 O115 1.913(14) .
Mn23 O116 1.877(14) .
Mn23 O122 1.937(16) .
Mn23 O129 1.896(13) .
Mn24 O113 1.889(14) .
Mn24 O114 1.887(15) .
Mn24 O124 1.913(17) .
Mn24 O129 1.931(13) .
Mn24 O134 1.835(16) .
Mn24 O136 1.882(15) .
Mn25 Mn26 2.897(5) .
Mn25 O19 1.922(14) .
Mn25 O30 1.942(14) .
Mn25 O53 1.931(13) .
Mn25 O71 1.913(16) .
Mn25 O1W 2.248(17) .
Mn25 O2W 2.278(19) .
Mn26 O19 1.921(14) .
Mn26 O33 1.948(15) .
Mn26 O53 1.908(14) .
Mn26 O64 1.946(16) .
Mn26 O3W 2.26(2) .
Mn26 O4W 2.255(19) .
Mn27 Mn28 2.890(5) .
Mn27 O54 1.904(14) .
Mn27 O72 1.934(16) .
Mn27 O89 1.927(16) .
Mn27 O104 1.914(17) .
Mn27 O5W 2.26(2) .
Mn27 O6W 2.30(2) .
Mn28 O54 1.911(15) .
Mn28 O67 1.942(16) .
Mn28 O89 1.904(15) .
Mn28 O111 1.962(18) .
Mn28 O7W 2.263(18) .
Mn28 O8W 2.29(2) .
Mn29 Mn30 2.878(5) .
Mn29 O25 1.900(14) .
Mn29 O34 1.923(16) .
Mn29 O96 1.947(17) .
Mn29 O110 1.957(18) .
Mn29 O9W 2.230(19) .
Mn29 O10W 2.26(2) .
Mn30 O25 1.928(15) .
Mn30 O36 1.934(16) .
Mn30 O92 1.976(18) .
Mn30 O96 1.947(16) .
Mn30 O11W 2.295(18) .
Mn30 O12W 2.251(18) .
Mn31 Mn32 2.883(5) .
Mn31 O2 1.918(15) .
Mn31 O37 1.929(14) .
Mn31 O133 1.905(13) .
Mn31 O147 1.932(15) .
Mn31 O13W 2.312(16) .
Mn31 O14W 2.29(2) .
Mn32 O2 1.933(14) .
Mn32 O26 1.939(17) .
Mn32 O118 1.903(15) .
Mn32 O133 1.911(14) .
Mn32 O15W 2.252(17) .
Mn32 O16W 2.268(19) .
Mn33 Mn34 2.901(5) .
Mn33 O41 1.938(14) .
Mn33 O65 1.927(17) .
Mn33 O113 1.948(16) .
Mn33 O135 1.935(15) .
Mn33 O17W 2.248(17) .
Mn33 O18W 2.287(16) .
Mn34 O41 1.935(15) .
Mn34 O74 1.928(16) .
Mn34 O113 1.947(15) .
Mn34 O146 1.901(17) .
Mn34 O19W 2.306(17) .
Mn34 O20W 2.279(19) .
Mn35 Mn36 2.888(5) .
Mn35 O82 1.969(16) .
Mn35 O108 1.929(17) .
Mn35 O121 1.875(15) .
Mn35 O128 2.259(16) 2_556
Mn35 O138 1.946(15) .
Mn35 O21W 2.25(2) .
Mn36 O82 1.923(17) .
Mn36 O101 1.916(15) .
Mn36 O121 1.904(14) .
Mn36 O148 1.946(15) .
Mn36 O22W 2.278(18) .
Mn36 O23W 2.30(2) .
Na1 Na3 3.400(15) .
Na1 O1 2.400(19) .
Na1 O18 2.43(2) .
Na1 O24W 2.45(3) .
Na1 O25W 2.49(2) .
Na1 O26W 2.41(3) .
Na1 O27W 2.46(2) .
Na2 Na3 3.412(18) .
Na2 O28 2.466(19) .
Na2 O28W 2.51(2) .
Na2 O29W 2.42(3) .
Na2 O30W 2.33(3) .
Na2 O31W 2.32(2) .
Na2 O32W 2.47(2) .
Na3 Na4 3.407(18) .
Na3 O18 2.515(19) .
Na3 O27W 2.36(2) .
Na3 O31W 2.41(2) .
Na3 O32W 2.37(2) .
Na3 O33W 2.35(2) .
Na3 O34W 2.35(2) .
Na4 O33W 2.37(3) .
Na4 O34W 2.44(2) .
Na4 O35W 2.48(3) .
Na4 O36W 2.36(3) .
Na4 O37W 2.48(3) .
Na4 O38W 2.37(3) .
O128 Mn35 2.259(16) 2_556

loop_
_platon_squeeze_void_nr
_platon_squeeze_void_average_x
_platon_squeeze_void_average_y
_platon_squeeze_void_average_z
_platon_squeeze_void_volume
_platon_squeeze_void_count_electrons
_platon_squeeze_void_content
1 -0.012 -0.001 -0.006 4311 2119 ' '
